data_1563787
loop_
_publ_author_name
'Trussov, I.A.'
'Driscoll, L.L.'
'Male, L.L.'
'Sanjuan, M.L.'
'Orera, A.'
'Slater, P.R.'

_publ_section_title
;
 Synthesis and structures of sodium containing K2-xNaxMg2(SO4)3
 langbeinite phases
;
_journal_name_full 'Journal of Solid State Chemistry'
_journal_page_first 37
_journal_page_last 46
_journal_paper_doi 10.1016/j.jssc.2019.04.036
_journal_volume 276
_journal_year 2019
_chemical_formula_moiety '0.0277778(K3.77 Mg72 Na68.23 O432 S108)'
_chemical_formula_sum 'K0.1 Mg2 Na1.9 O12 S3'
_chemical_formula_weight 384.47
_space_group_crystal_system orthorhombic
_space_group_IT_number 19
_space_group_name_Hall 'P 2ac 2ab'
_space_group_name_H-M_alt 'P 21 21 21'
_atom_sites_solution_hydrogens .
_atom_sites_solution_primary dual
_cell_angle_alpha 90
_cell_angle_beta 90
_cell_angle_gamma 90
_cell_formula_units_Z 36
_cell_length_a 9.56550(10)
_cell_length_b 28.3065(3)
_cell_length_c 30.0116(3)
_cell_measurement_reflns_used 35111
_cell_measurement_temperature 100.01(10)
_cell_measurement_theta_max 73.6450
_cell_measurement_theta_min 4.6490
_cell_volume 8126.12(15)
_computing_cell_refinement 'CrysAlisPro 1.171.38.43f (Rigaku OD, 2015)'
_computing_data_collection 'CrysAlisPro 1.171.38.43f (Rigaku OD, 2015)'
_computing_data_reduction 'CrysAlisPro 1.171.38.43f (Rigaku OD, 2015)'
_computing_molecular_graphics 'Olex2 (Dolomanov et al., 2009)'
_computing_publication_material 'Olex2 (Dolomanov et al., 2009)'
_computing_structure_refinement 'ShelXL (Sheldrick, 2015)'
_computing_structure_solution 'ShelXT (Sheldrick, 2015)'
_diffrn_ambient_temperature 100(2)
_diffrn_detector_area_resol_mean 5.1768
_diffrn_detector_type Atlas
_diffrn_measured_fraction_theta_full 0.999
_diffrn_measured_fraction_theta_max 0.994
_diffrn_measurement_details
;
List of Runs (angles in degrees, time in seconds):

  # Type    Start    End  Width  t~exp~   \w     \q     \k     \f   Frames
--------------------------------------------------------------------------
  1  \w    -96.00  -2.00   1.00    3.63    --  -42.02 125.00 -30.00   94
  2  \w    -67.00  32.00   1.00    3.63    --  -42.02  38.00 150.00   99
  3  \w    -67.00  32.00   1.00    3.63    --  -42.02  38.00   0.00   99
  4  \w     23.00 109.00   1.00   14.53    --  105.92 -94.00   0.00   86
  5  \w     33.00 121.00   1.00   14.53    --  105.92-125.00 150.00   88
  6  \w     78.00 178.00   1.00   14.53    --  105.92  30.00 120.00  100
  7  \w     23.00 109.00   1.00   14.53    --  105.92 -94.00  90.00   86
  8  \w     73.00 178.00   1.00   14.53    --  105.92  77.00 150.00  105
  9  \w     24.00 159.00   1.00   14.53    --  105.92 -15.00 -60.00  135
 10  \w   -118.00  -9.00   1.00    3.63    --  -42.02 -77.00 120.00  109
 11  \w   -116.00 -17.00   1.00    3.63    --  -42.02 -38.00   0.00   99
 12  \w   -114.00 -14.00   1.00    3.63    --  -42.02 -57.00-150.00  100
 13  \w     94.00 178.00   1.00   14.53    --  105.92 125.00  30.00   84
 14  \w     73.00 178.00   1.00   14.53    --  105.92  77.00 -60.00  105
 15  \w     77.00 109.00   1.00   14.53    --  105.92  61.00  60.00   32
 16  \w     77.00 178.00   1.00   14.53    --  105.92  61.00   0.00  101
;
_diffrn_measurement_device 'four-circle diffractometer'
_diffrn_measurement_device_type 'SuperNova, Dual, Cu at zero, Atlas'
_diffrn_measurement_method '\w scans'
_diffrn_radiation_type CuK\a
_diffrn_radiation_wavelength 1.54184
_diffrn_reflns_av_R_equivalents 0.0293
_diffrn_reflns_av_unetI/netI 0.0193
_diffrn_reflns_Laue_measured_fraction_full 0.999
_diffrn_reflns_Laue_measured_fraction_max 0.994
_diffrn_reflns_limit_h_max 11
_diffrn_reflns_limit_h_min -11
_diffrn_reflns_limit_k_max 35
_diffrn_reflns_limit_k_min -34
_diffrn_reflns_limit_l_max 36
_diffrn_reflns_limit_l_min -37
_diffrn_reflns_number 77038
_diffrn_reflns_point_group_measured_fraction_full 0.999
_diffrn_reflns_point_group_measured_fraction_max 0.986
_diffrn_reflns_theta_full 67.684
_diffrn_reflns_theta_max 73.933
_diffrn_reflns_theta_min 3.453
_exptl_absorpt_coefficient_mu 11.041
_exptl_absorpt_correction_T_max 1.000
_exptl_absorpt_correction_T_min 0.878
_exptl_absorpt_correction_type gaussian
_exptl_absorpt_process_details
;
CrysAlisPro 1.171.38.43f (Rigaku Oxford Diffraction, 2015)
Numerical absorption correction based on gaussian integration over
			a multifaceted crystal model
Empirical absorption correction using spherical harmonics,
 implemented in SCALE3 ABSPACK scaling algorithm.
;
_exptl_crystal_colour colourless
_exptl_crystal_colour_primary colourless
_exptl_crystal_density_diffrn 2.828
_exptl_crystal_description block
_exptl_crystal_F_000 6870
_exptl_crystal_size_max 0.108
_exptl_crystal_size_mid 0.08
_exptl_crystal_size_min 0.061
_refine_diff_density_max 0.591
_refine_diff_density_min -0.512
_refine_diff_density_rms 0.083
_refine_ls_abs_structure_details
;
 Flack x determined using 6517 quotients [(I+)-(I-)]/[(I+)+(I-)]
 (Parsons, Flack and Wagner, Acta Cryst. B69 (2013) 249-259).
;
_refine_ls_abs_structure_Flack 0.010(4)
_refine_ls_extinction_coef .
_refine_ls_extinction_method none
_refine_ls_goodness_of_fit_ref 1.064
_refine_ls_hydrogen_treatment undef
_refine_ls_matrix_type full
_refine_ls_number_parameters 1589
_refine_ls_number_reflns 16241
_refine_ls_number_restraints 0
_refine_ls_restrained_S_all 1.064
_refine_ls_R_factor_all 0.0288
_refine_ls_R_factor_gt 0.0266
_refine_ls_shift/su_max 0.002
_refine_ls_shift/su_mean 0.000
_refine_ls_structure_factor_coef Fsqd
_refine_ls_weighting_details 'w=1/[\s^2^(Fo^2^)+(0.0383P)^2^+3.9710P] where P=(Fo^2^+2Fc^2^)/3'
_refine_ls_weighting_scheme calc
_refine_ls_wR_factor_gt 0.0694
_refine_ls_wR_factor_ref 0.0710
_reflns_Friedel_coverage 0.801
_reflns_Friedel_fraction_full 0.999
_reflns_Friedel_fraction_max 0.976
_reflns_number_gt 15394
_reflns_number_total 16241
_reflns_threshold_expression 'I > 2\s(I)'
_cod_data_source_file JSSC-2010-276-37.cif
_cod_data_source_block k01na19mg2(so4)3
_cod_original_formula_sum 'K0.10 Mg2 Na1.90 O12 S3'
_cod_database_code 1563787
_shelx_space_group_comment
;
The symmetry employed for this shelxl refinement is uniquely defined
by the following loop, which should always be used as a source of
symmetry information in preference to the above space-group names.
They are only intended as comments.
;
_olex2_refinement_description
;
1. Shared sites
{K1, Na1}
{Na2, K2}
{Na4, K4}
{Na6, K6}
{Na9, K9}
{Na12, K12}
{K13, Na13}
{K15, Na15}
{Na18, K18}
2. Uiso/Uaniso restraints and constraints
Uanis(K1) = Uanis(Na1)
Uanis(Na2) = Uanis(K2)
Uanis(Na4) = Uanis(K4)
Uanis(Na6) = Uanis(K6)
Uanis(Na9) = Uanis(K9)
Uanis(Na12) = Uanis(K12)
Uanis(K13) = Uanis(Na13)
Uanis(K15) = Uanis(Na15)
Uanis(Na18) = Uanis(K18)
Uanis(O108) = Uanis(O105)
Uanis(O109) = Uanis(O106)
Uanis(O103) = Uanis(O110)
Uanis(O111) = Uanis(O11)
Uanis(O10) = Uanis(O112)
Uanis(O113) = Uanis(O7)
Uanis(O104) = Uanis(O114)
Uanis(O13) = Uanis(O115)
Uanis(O116) = Uanis(O117)
Uanis(O2) = Uanis(O119)
Uanis(O118) = Uanis(O1)
3. Others
 Sof(Na1)=1-FVAR(1)
 Sof(K1)=FVAR(1)
 Sof(Na2)=1-FVAR(2)
 Sof(K2)=FVAR(2)
 Sof(Na4)=1-FVAR(3)
 Sof(K4)=FVAR(3)
 Sof(Na6)=1-FVAR(4)
 Sof(K6)=FVAR(4)
 Sof(Na9)=1-FVAR(5)
 Sof(K9)=FVAR(5)
 Sof(Na12)=1-FVAR(6)
 Sof(K12)=FVAR(6)
 Sof(Na13)=1-FVAR(7)
 Sof(K13)=FVAR(7)
 Sof(Na15)=1-FVAR(8)
 Sof(K15)=FVAR(8)
 Sof(Na18)=1-FVAR(9)
 Sof(K18)=FVAR(9)
 Sof(O108)=Sof(O109)=Sof(O110)=1-FVAR(10)
 Sof(O103)=Sof(O105)=Sof(O106)=FVAR(10)
 Sof(O111)=Sof(O112)=Sof(O113)=1-FVAR(11)
 Sof(O7)=Sof(O10)=Sof(O11)=FVAR(11)
 Sof(O114)=1-FVAR(12)
 Sof(O104)=FVAR(12)
 Sof(O115)=1-FVAR(13)
 Sof(O13)=FVAR(13)
 Sof(O117)=1-FVAR(14)
 Sof(O116)=FVAR(14)
 Sof(O119)=1-FVAR(15)
 Sof(O2)=FVAR(15)
 Sof(O118)=1-FVAR(16)
 Sof(O1)=FVAR(16)
;

loop_
_space_group_symop_operation_xyz
'x, y, z'
'-x+1/2, -y, z+1/2'
'-x, y+1/2, -z+1/2'
'x+1/2, -y+1/2, -z'

loop_
_atom_site_label
_atom_site_type_symbol
_atom_site_fract_x
_atom_site_fract_y
_atom_site_fract_z
_atom_site_U_iso_or_equiv
_atom_site_adp_type
_atom_site_occupancy
_atom_site_site_symmetry_order
_atom_site_calc_flag
_atom_site_refinement_flags_posn
_atom_site_refinement_flags_adp
_atom_site_refinement_flags_occupancy
_atom_site_disorder_assembly
_atom_site_disorder_group
K1 K 0.80051(19) 1.06179(6) 0.93103(8) 0.0338(8) Uani 0.116(13) 1 d . . P A 1
K2 K 0.18770(16) 0.89328(5) 0.91152(6) 0.0180(6) Uani 0.108(12) 1 d . . P A 1
K4 K -0.18277(16) 0.72375(5) 0.91778(5) 0.0162(6) Uani 0.110(12) 1 d . . P B 1
K6 K 0.70466(18) 0.60357(6) 0.75801(6) 0.0247(7) Uani 0.090(12) 1 d . . P C 1
K9 K 0.79778(18) 0.72560(6) 0.59507(6) 0.0255(7) Uani 0.104(13) 1 d . . P C 1
K12 K 0.68442(16) 0.60176(5) 0.42942(5) 0.0166(6) Uani 0.096(12) 1 d . . P C 1
K13 K 0.30859(17) 0.44067(5) 0.40938(6) 0.0203(6) Uani 0.110(12) 1 d . . P C 1
K15 K 0.19007(15) 0.56338(5) 0.24255(5) 0.0144(6) Uani 0.095(11) 1 d . . P C 1
K18 K 0.80116(18) 0.72438(6) 0.25940(7) 0.0283(7) Uani 0.115(12) 1 d . . P C 1
S1 S 0.76748(9) 0.95851(3) 0.97978(3) 0.00743(17) Uani 1 1 d . . . . .
S2 S 0.27182(9) 0.86138(3) 1.02018(3) 0.00744(17) Uani 1 1 d . . . . .
S3 S 0.49776(10) 0.92818(3) 0.88029(3) 0.01057(18) Uani 1 1 d . . . . .
S4 S 0.88053(9) 0.83751(3) 0.91988(3) 0.00671(16) Uani 1 1 d . . . . .
S5 S 0.23866(9) 0.79438(3) 0.85266(3) 0.00807(17) Uani 1 1 d . . . . .
S6 S 0.49231(10) 0.75992(3) 0.94966(3) 0.00844(17) Uani 1 1 d . . . . .
S7 S 0.12774(9) 0.66978(3) 0.90628(3) 0.01031(17) Uani 1 1 d . . . . .
S8 S 0.74124(9) 0.69514(3) 0.81221(3) 0.00664(16) Uani 1 1 d . . . . .
S9 S 0.51261(9) 0.58739(3) 0.88294(3) 0.00637(17) Uani 1 1 d . . . . .
S10 S 0.02580(9) 0.56911(3) 0.78781(3) 0.00633(16) Uani 1 1 d . . . . .
S11 S 0.98749(9) 0.74572(3) 0.71104(3) 0.00579(16) Uani 1 1 d . . . . .
S12 S 0.75520(9) 0.63320(3) 0.65036(3) 0.00654(16) Uani 1 1 d . . . . .
S13 S 1.37964(9) 0.65896(3) 0.74832(3) 0.00808(17) Uani 1 1 d . . . . .
S14 S 0.62666(9) 0.82567(3) 0.41384(3) 0.00653(16) Uani 1 1 d . . . . .
S15 S 0.73713(9) 0.70616(3) 0.48511(3) 0.00657(17) Uani 1 1 d . . . . .
S16 S 1.26255(9) 0.53820(3) 0.68461(3) 0.00607(16) Uani 1 1 d . . . . .
S17 S 1.47648(9) 0.76606(3) 0.62226(3) 0.00672(17) Uani 1 1 d . . . . .
S18 S 0.88088(9) 0.50760(3) 0.58923(3) 0.00643(16) Uani 1 1 d . . . . .
S19 S 1.00658(9) 0.56836(3) 0.45581(3) 0.00807(17) Uani 1 1 d . . . . .
S20 S 0.62866(9) 0.49145(3) 0.43177(3) 0.00811(17) Uani 1 1 d . . . . .
S21 S 0.12918(9) 0.67543(3) 0.23626(3) 0.00739(16) Uani 1 1 d . . . . .
S22 S 0.78845(9) 0.61972(3) 0.31787(3) 0.00662(17) Uani 1 1 d . . . . .
S23 S 1.37317(10) 0.66161(3) 0.42545(3) 0.00717(16) Uani 1 1 d . . . . .
S24 S 0.87721(9) 0.50417(3) 0.24516(3) 0.00651(16) Uani 1 1 d . . . . .
S25 S 0.50269(9) 0.60010(3) 0.21460(3) 0.00698(17) Uani 1 1 d . . . . .
S26 S 0.98439(9) 0.40808(3) 0.04417(3) 0.00682(17) Uani 1 1 d . . . . .
S27 S 0.28996(9) 0.54431(3) 0.35084(3) 0.00769(17) Uani 1 1 d . . . . .
Mg1 Mg 0.56261(15) 0.86691(5) 0.96560(5) 0.0177(3) Uani 1 1 d . . . . .
Mg2 Mg 0.65934(14) 0.72827(4) 1.04388(4) 0.0092(2) Uani 1 1 d . . . . .
Mg3 Mg 0.33724(13) 0.88825(4) 0.78923(4) 0.0065(2) Uani 1 1 d . . . . .
Mg4 Mg 0.42792(14) 0.69882(5) 0.85394(5) 0.0163(3) Uani 1 1 d . . . . .
Mg5 Mg 0.35323(13) 0.55078(4) 0.79217(4) 0.0082(2) Uani 1 1 d . . . . .
Mg6 Mg 0.65440(13) 0.72845(4) 0.71091(4) 0.0072(2) Uani 1 1 d . . . . .
Mg7 Mg 1.06931(13) 0.63089(4) 0.69290(4) 0.0080(2) Uani 1 1 d . . . . .
Mg8 Mg 1.14816(13) 0.78562(4) 0.62109(4) 0.0077(2) Uani 1 1 d . . . . .
Mg9 Mg 1.16559(13) 0.44206(4) 0.62446(4) 0.0086(2) Uani 1 1 d . . . . .
Mg10 Mg 0.84696(13) 0.60980(4) 0.54377(4) 0.0086(2) Uani 1 1 d . . . . .
Mg11 Mg 0.94140(13) 0.79683(4) 0.46821(4) 0.0083(2) Uani 1 1 d . . . . .
Mg12 Mg 0.91652(13) 0.45571(4) 0.48463(4) 0.0097(2) Uani 1 1 d . . . . .
Mg13 Mg 1.08229(13) 0.63222(4) 0.37234(4) 0.0088(2) Uani 1 1 d . . . . .
Mg14 Mg 0.65794(13) 0.39690(4) 0.37627(4) 0.0065(2) Uani 1 1 d . . . . .
Mg15 Mg 0.57739(13) 0.53187(4) 0.29425(4) 0.0074(2) Uani 1 1 d . . . . .
Mg16 Mg 0.93755(13) 0.45944(4) 0.14056(4) 0.0068(2) Uani 1 1 d . . . . .
Mg17 Mg 1.16396(13) 0.44697(4) -0.04283(4) 0.0072(2) Uani 1 1 d . . . . .
Mg18 Mg 0.42873(13) 0.71102(4) 0.18642(4) 0.0083(2) Uani 1 1 d . . . . .
Na1 Na 0.80051(19) 1.06179(6) 0.93103(8) 0.0338(8) Uani 0.884(13) 1 d . . P A 2
Na2 Na 0.18770(16) 0.89328(5) 0.91152(6) 0.0180(6) Uani 0.892(12) 1 d . . P A 2
Na3 Na 0.40768(17) 0.64829(5) 0.97557(5) 0.0134(3) Uani 1 1 d . . . D 2
Na4 Na -0.18277(16) 0.72375(5) 0.91778(5) 0.0162(6) Uani 0.890(12) 1 d . . P B 2
Na5 Na 0.08937(16) 0.68426(5) 0.80593(5) 0.0126(3) Uani 1 1 d . . . E 2
Na6 Na 0.70466(18) 0.60357(6) 0.75801(6) 0.0247(7) Uani 0.910(12) 1 d . . P C 2
Na7 Na 0.91431(17) 0.51830(6) 0.68944(5) 0.0136(3) Uani 1 1 d . . . F 2
Na8 Na 1.40844(16) 0.65001(5) 0.64247(5) 0.0133(3) Uani 1 1 d . . . G 2
Na9 Na 0.79778(18) 0.72560(6) 0.59507(6) 0.0255(7) Uani 0.896(13) 1 d . . P C 2
Na10 Na 0.57892(17) 0.81713(5) 0.52073(5) 0.0131(3) Uani 1 1 d . . . H 2
Na11 Na 0.57848(17) 0.48145(6) 0.53089(5) 0.0140(3) Uani 1 1 d . . . I 2
Na12 Na 0.68442(16) 0.60176(5) 0.42942(5) 0.0166(6) Uani 0.904(12) 1 d . . P C 2
Na13 Na 0.30859(17) 0.44067(5) 0.40938(6) 0.0203(6) Uani 0.890(12) 1 d . . P C 2
Na14 Na 0.40912(16) 0.65071(5) 0.31020(5) 0.0118(3) Uani 1 1 d . . . J 2
Na15 Na 0.19007(15) 0.56338(5) 0.24255(5) 0.0144(6) Uani 0.905(11) 1 d . . P C 2
Na16 Na 0.90849(17) 0.51665(5) 0.35802(5) 0.0118(3) Uani 1 1 d . . . C 2
Na17 Na 0.08945(17) 0.69182(6) 0.13872(5) 0.0168(3) Uani 1 1 d . . . K 2
Na18 Na 0.80116(18) 0.72438(6) 0.25940(7) 0.0283(7) Uani 0.885(12) 1 d . . P C 2
O1 O 0.7844(15) 0.9801(5) 0.9359(5) 0.0117(19) Uani 0.57(2) 1 d . . P A 1
O2 O 0.6418(12) 0.9271(4) 0.9797(4) 0.0098(15) Uani 0.562(16) 1 d . . P A 1
O3 O 0.8986(3) 0.93326(11) 0.98853(10) 0.0191(6) Uani 1 1 d . . . . .
O4 O 0.4101(3) 0.87860(10) 1.00785(9) 0.0146(6) Uani 1 1 d . . . . .
O5 O 0.2598(3) 0.86191(9) 1.06904(8) 0.0094(5) Uani 1 1 d . . . . .
O6 O 0.1624(3) 0.89021(9) 0.99886(9) 0.0136(6) Uani 1 1 d . . . . .
O7 O 0.4345(10) 0.9055(4) 0.9198(4) 0.0117(16) Uani 0.584(5) 1 d . . P A 1
O8 O 0.6371(3) 0.90899(10) 0.87005(11) 0.0190(6) Uani 1 1 d . . . L 1
O9 O 0.2518(3) 0.81234(9) 1.00523(9) 0.0121(5) Uani 1 1 d . . . . .
O10 O 0.5015(8) 0.9817(2) 0.8928(2) 0.0111(11) Uani 0.584(5) 1 d . . P A 1
O11 O 0.4052(6) 0.92451(19) 0.84285(17) 0.0132(9) Uani 0.584(5) 1 d . . P A 1
O12 O 0.2110(3) 0.80992(10) 0.89850(10) 0.0173(6) Uani 1 1 d . . . . .
O13 O 0.2608(8) 0.8413(3) 0.8317(2) 0.0132(11) Uani 0.531(8) 1 d . . P A 1
O14 O 0.7509(3) 0.84527(10) 0.94478(10) 0.0179(6) Uani 1 1 d . . . . .
O15 O 0.9340(3) 0.88280(9) 0.90254(9) 0.0111(5) Uani 1 1 d . . . . .
O16 O 0.9807(3) 0.81641(9) 0.95118(9) 0.0115(5) Uani 1 1 d . . . . .
O17 O 0.8535(3) 0.80475(9) 0.88256(9) 0.0153(6) Uani 1 1 d . . . . .
O18 O 0.5716(3) 0.76061(10) 0.99102(9) 0.0171(6) Uani 1 1 d . . . . .
O19 O 0.4810(3) 0.80949(9) 0.93418(9) 0.0130(5) Uani 1 1 d . . . . .
O20 O 0.3532(3) 0.73857(9) 0.95626(9) 0.0139(6) Uani 1 1 d . . . . .
O21 O 0.5647(3) 0.73215(10) 0.91495(10) 0.0194(6) Uani 1 1 d . . . . .
O22 O 0.3673(3) 0.76597(10) 0.85096(9) 0.0133(5) Uani 1 1 d . . . . .
O23 O 0.1193(3) 0.76706(10) 0.83668(9) 0.0161(6) Uani 1 1 d . . . . .
O24 O 0.0689(3) 0.71417(9) 0.92325(9) 0.0127(5) Uani 1 1 d . . . . .
O25 O 0.0178(3) 0.64405(10) 0.88196(10) 0.0144(6) Uani 1 1 d . . . . .
O26 O 0.2363(3) 0.68007(10) 0.87334(11) 0.0224(7) Uani 1 1 d . . . . .
O27 O 0.1855(3) 0.64037(11) 0.94160(13) 0.0298(8) Uani 1 1 d . . . . .
O28 O 0.6105(3) 0.71624(9) 0.82683(9) 0.0132(5) Uani 1 1 d . . . . .
O29 O 0.5014(3) 0.63756(9) 0.87421(10) 0.0159(6) Uani 1 1 d . . . . .
O30 O 0.4864(3) 0.57835(10) 0.93042(9) 0.0135(5) Uani 1 1 d . . . . .
O31 O 0.6511(3) 0.56862(9) 0.87055(9) 0.0102(5) Uani 1 1 d . . . . .
O32 O 0.4061(3) 0.56089(9) 0.85732(9) 0.0130(5) Uani 1 1 d . . . . .
O33 O 0.8592(3) 0.72278(9) 0.83034(9) 0.0106(5) Uani 1 1 d . . . . .
O34 O 0.7573(3) 0.64622(9) 0.82802(9) 0.0104(5) Uani 1 1 d . . . . .
O35 O 0.7456(3) 0.69352(9) 0.76312(8) 0.0091(5) Uani 1 1 d . . . . .
O36 O 0.1624(3) 0.57812(10) 0.80896(9) 0.0135(6) Uani 1 1 d . . . . .
O37 O -0.0070(3) 0.60810(9) 0.75699(9) 0.0130(5) Uani 1 1 d . . . . .
O38 O -0.0850(3) 0.56597(9) 0.82154(9) 0.0117(5) Uani 1 1 d . . . . .
O39 O 0.0286(3) 0.52336(8) 0.76434(9) 0.0082(5) Uani 1 1 d . . . . .
O40 O 0.8458(3) 0.76323(9) 0.70089(9) 0.0098(5) Uani 1 1 d . . . . .
O41 O 1.0187(3) 0.75177(9) 0.75853(8) 0.0117(5) Uani 1 1 d . . . . .
O42 O 1.0030(3) 0.69641(9) 0.69914(9) 0.0134(6) Uani 1 1 d . . . . .
O43 O 1.0886(3) 0.77518(9) 0.68596(8) 0.0107(5) Uani 1 1 d . . . . .
O44 O 0.8687(3) 0.61100(10) 0.67543(11) 0.0227(7) Uani 1 1 d . . . . .
O45 O 1.2567(3) 0.64747(10) 0.72167(10) 0.0190(6) Uani 1 1 d . . . . .
O46 O 1.3376(3) 0.69035(10) 0.78566(10) 0.0175(6) Uani 1 1 d . . . . .
O47 O 1.4435(3) 0.61562(10) 0.76647(9) 0.0129(5) Uani 1 1 d . . . . .
O48 O 1.4790(3) 0.68379(10) 0.71897(9) 0.0135(5) Uani 1 1 d . . . . .
O49 O 1.1279(3) 0.56358(8) 0.68205(9) 0.0089(5) Uani 1 1 d . . . . .
O50 O 1.3007(3) 0.52759(11) 0.73071(9) 0.0159(6) Uani 1 1 d . . . . .
O51 O 1.3706(3) 0.56712(11) 0.66359(12) 0.0235(7) Uani 1 1 d . . . . .
O52 O 1.2487(3) 0.49405(11) 0.66081(11) 0.0226(7) Uani 1 1 d . . . . .
O53 O 1.3359(3) 0.75428(9) 0.63912(9) 0.0126(5) Uani 1 1 d . . . . .
O54 O 1.5778(3) 0.76865(10) 0.65860(9) 0.0138(5) Uani 1 1 d . . . . .
O55 O 1.5232(3) 0.72868(10) 0.59142(9) 0.0142(6) Uani 1 1 d . . . . .
O56 O 1.4719(3) 0.81252(9) 0.60003(9) 0.0111(5) Uani 1 1 d . . . . .
O57 O 0.7305(3) 0.68229(9) 0.66443(9) 0.0125(5) Uani 1 1 d . . . . .
O58 O 0.6282(3) 0.60614(10) 0.65854(13) 0.0290(8) Uani 1 1 d . . . . .
O59 O 0.7885(4) 0.63513(10) 0.60304(9) 0.0215(7) Uani 1 1 d . . . . .
O60 O 0.7653(3) 0.52275(9) 0.61795(9) 0.0112(5) Uani 1 1 d . . . . .
O61 O 0.9827(3) 0.48307(9) 0.61782(9) 0.0111(5) Uani 1 1 d . . . . .
O62 O 0.9463(3) 0.54970(9) 0.56843(9) 0.0100(5) Uani 1 1 d . . . . .
O63 O 0.8314(3) 0.47519(9) 0.55396(9) 0.0121(5) Uani 1 1 d . . . . .
O64 O 0.7700(3) 0.66970(11) 0.51753(10) 0.0241(7) Uani 1 1 d . . . . .
O65 O 0.8658(3) 0.73306(10) 0.47847(9) 0.0162(6) Uani 1 1 d . . . . .
O66 O 0.6262(3) 0.73543(9) 0.50417(9) 0.0151(6) Uani 1 1 d . . . . .
O67 O 0.5381(3) 0.85158(10) 0.44566(9) 0.0139(6) Uani 1 1 d . . . . .
O68 O 0.7614(3) 0.81788(11) 0.43547(11) 0.0240(7) Uani 1 1 d . . . . .
O69 O 0.6496(3) 0.85446(9) 0.37348(9) 0.0158(6) Uani 1 1 d . . . . .
O70 O 0.5613(3) 0.78013(9) 0.40231(9) 0.0112(5) Uani 1 1 d . . . . .
O71 O 0.6933(3) 0.68599(10) 0.44227(9) 0.0144(6) Uani 1 1 d . . . . .
O72 O 0.8996(3) 0.59651(11) 0.47934(10) 0.0208(7) Uani 1 1 d . . . . .
O73 O 0.5190(3) 0.51868(10) 0.45464(9) 0.0147(6) Uani 1 1 d . . . . .
O74 O 0.7217(3) 0.47298(9) 0.46697(9) 0.0115(5) Uani 1 1 d . . . . .
O75 O 0.9837(3) 0.51812(10) 0.46190(11) 0.0191(6) Uani 1 1 d . . . . .
O76 O 1.1448(3) 0.58349(9) 0.47211(9) 0.0129(5) Uani 1 1 d . . . . .
O77 O 0.7051(3) 0.52199(10) 0.40138(10) 0.0180(6) Uani 1 1 d . . . . .
O78 O 0.5627(3) 0.45132(9) 0.40889(9) 0.0102(5) Uani 1 1 d . . . . .
O79 O 0.2634(3) 0.52596(9) 0.39631(8) 0.0083(5) Uani 1 1 d . . . . .
O80 O 0.2471(3) 0.59463(9) 0.34793(8) 0.0100(5) Uani 1 1 d . . . . .
O81 O 0.2095(3) 0.51805(9) 0.31763(9) 0.0120(5) Uani 1 1 d . . . . .
O82 O 0.4403(3) 0.54145(9) 0.34233(9) 0.0122(5) Uani 1 1 d . . . . .
O83 O 0.7136(3) 0.64747(9) 0.35165(9) 0.0104(5) Uani 1 1 d . . . . .
O84 O 0.7372(3) 0.57054(9) 0.31973(9) 0.0124(5) Uani 1 1 d . . . . .
O85 O 0.9397(3) 0.61888(10) 0.32677(9) 0.0151(6) Uani 1 1 d . . . . .
O86 O 1.2240(3) 0.66215(9) 0.41359(9) 0.0110(5) Uani 1 1 d . . . . .
O87 O 1.3853(3) 0.68744(12) 0.46737(10) 0.0225(7) Uani 1 1 d . . . . .
O88 O 1.4262(3) 0.61323(10) 0.42935(10) 0.0163(6) Uani 1 1 d . . . . .
O89 O 1.4500(3) 0.68596(10) 0.38938(9) 0.0118(5) Uani 1 1 d . . . . .
O90 O 0.9933(3) 0.57971(9) 0.40770(9) 0.0124(5) Uani 1 1 d . . . . .
O91 O 0.1973(3) 0.64689(10) 0.27000(10) 0.0157(6) Uani 1 1 d . . . . .
O92 O 0.0591(3) 0.71743(9) 0.25511(9) 0.0100(5) Uani 1 1 d . . . . .
O93 O 0.2317(3) 0.69192(9) 0.20264(9) 0.0105(5) Uani 1 1 d . . . . .
O94 O 0.4775(3) 0.58378(9) 0.26107(8) 0.0126(5) Uani 1 1 d . . . . .
O95 O 0.7677(3) 0.63969(9) 0.27280(8) 0.0089(5) Uani 1 1 d . . . . .
O96 O 0.4996(3) 0.65168(9) 0.21497(11) 0.0175(6) Uani 1 1 d . . . . .
O97 O 0.3903(3) 0.58121(12) 0.18696(10) 0.0206(6) Uani 1 1 d . . . . .
O98 O 0.6383(3) 0.58164(9) 0.19961(9) 0.0124(5) Uani 1 1 d . . . . .
O99 O 0.7265(3) 0.50256(9) 0.25499(9) 0.0114(5) Uani 1 1 d . . . . .
O100 O 0.9283(3) 0.55287(10) 0.24078(11) 0.0188(6) Uani 1 1 d . . . . .
O101 O 0.9517(3) 0.48075(9) 0.28193(9) 0.0094(5) Uani 1 1 d . . . . .
O102 O 0.8957(3) 0.47771(11) 0.20377(9) 0.0209(7) Uani 1 1 d . . . . .
O103 O 1.0058(7) 0.44239(19) 0.07867(17) 0.0180(9) Uani 0.535(3) 1 d . . P M 1
O104 O 0.8479(7) 0.4274(3) 0.0326(3) 0.0119(14) Uani 0.636(15) 1 d . . P M 1
O105 O 0.9858(5) 0.35886(17) 0.06215(18) 0.0118(8) Uani 0.535(3) 1 d . . P M 1
O106 O 1.0981(6) 0.4122(2) 0.01188(17) 0.0122(9) Uani 0.535(3) 1 d . . P M 1
O107 O 0.0246(3) 0.64683(9) 0.21244(9) 0.0118(5) Uani 1 1 d . . . . .
O108 O 0.9909(6) 0.35970(19) 0.0325(2) 0.0118(8) Uani 0.465(3) 1 d . . P M 2
O109 O 1.0991(7) 0.4355(2) 0.0218(2) 0.0122(9) Uani 0.465(3) 1 d . . P M 2
O110 O 1.0152(7) 0.4149(2) 0.09257(19) 0.0180(9) Uani 0.465(3) 1 d . . P M 2
O111 O 0.3856(8) 0.9028(3) 0.8530(2) 0.0132(9) Uani 0.416(5) 1 d . . P A 2
O112 O 0.4969(12) 0.9753(4) 0.8753(3) 0.0111(11) Uani 0.416(5) 1 d . . P A 2
O113 O 0.4717(16) 0.9124(6) 0.9265(6) 0.0117(16) Uani 0.416(5) 1 d . . P A 2
O114 O 0.8465(14) 0.4142(5) 0.0194(4) 0.0119(14) Uani 0.364(15) 1 d . . P M 2
O115 O 0.2582(9) 0.8275(3) 0.8155(3) 0.0132(11) Uani 0.469(8) 1 d . . P A 2
O116 O 0.7457(8) 0.9905(2) 1.0174(2) 0.0122(11) Uani 0.522(8) 1 d . . P A 2
O117 O 0.7529(9) 1.0046(3) 1.0020(3) 0.0122(11) Uani 0.478(8) 1 d . . P A 3
O118 O 0.7526(19) 0.9693(6) 0.9311(7) 0.0117(19) Uani 0.43(2) 1 d . . P A 2
O119 O 0.6565(17) 0.9286(5) 0.9946(4) 0.0098(15) Uani 0.438(16) 1 d . . P A 2

loop_
_atom_site_aniso_label
_atom_site_aniso_U_11
_atom_site_aniso_U_22
_atom_site_aniso_U_33
_atom_site_aniso_U_23
_atom_site_aniso_U_13
_atom_site_aniso_U_12
K1 0.0166(10) 0.0171(9) 0.0676(16) 0.0087(8) 0.0140(9) 0.0052(7)
K2 0.0121(9) 0.0123(8) 0.0295(10) -0.0073(6) 0.0010(6) -0.0003(6)
K4 0.0124(9) 0.0129(8) 0.0233(9) 0.0082(5) 0.0004(6) 0.0003(5)
K6 0.0207(10) 0.0167(9) 0.0365(11) -0.0115(7) -0.0042(7) 0.0030(6)
K9 0.0151(10) 0.0252(10) 0.0361(12) 0.0114(7) 0.0051(7) 0.0043(7)
K12 0.0127(9) 0.0115(8) 0.0257(10) -0.0007(6) -0.0016(6) 0.0019(5)
K13 0.0130(9) 0.0128(8) 0.0353(11) 0.0028(6) -0.0045(7) -0.0019(6)
K15 0.0114(9) 0.0112(8) 0.0206(9) -0.0018(5) 0.0015(6) -0.0023(5)
K18 0.0163(10) 0.0176(9) 0.0509(13) 0.0080(7) 0.0120(8) 0.0054(6)
S1 0.0055(4) 0.0096(4) 0.0072(4) -0.0028(3) 0.0003(3) -0.0005(3)
S2 0.0070(4) 0.0099(4) 0.0054(4) -0.0018(3) 0.0002(3) -0.0007(3)
S3 0.0065(4) 0.0180(4) 0.0072(4) 0.0035(3) -0.0015(3) -0.0020(4)
S4 0.0055(4) 0.0065(4) 0.0081(4) -0.0006(3) -0.0005(3) 0.0011(3)
S5 0.0050(4) 0.0103(4) 0.0089(4) 0.0044(3) 0.0008(3) 0.0002(3)
S6 0.0070(4) 0.0104(4) 0.0079(4) -0.0005(3) -0.0004(3) 0.0028(3)
S7 0.0052(4) 0.0071(4) 0.0187(4) 0.0042(3) -0.0018(4) -0.0013(3)
S8 0.0063(4) 0.0070(4) 0.0066(4) 0.0013(3) 0.0007(3) 0.0002(3)
S9 0.0053(4) 0.0073(4) 0.0065(4) 0.0006(3) -0.0012(3) -0.0007(3)
S10 0.0056(4) 0.0064(4) 0.0070(4) -0.0007(3) 0.0002(3) -0.0003(3)
S11 0.0057(4) 0.0053(4) 0.0064(4) 0.0001(3) 0.0007(3) -0.0005(3)
S12 0.0054(4) 0.0073(4) 0.0069(4) -0.0020(3) 0.0008(3) -0.0013(3)
S13 0.0057(4) 0.0064(4) 0.0121(4) -0.0019(3) 0.0004(3) -0.0007(3)
S14 0.0071(4) 0.0063(4) 0.0062(4) -0.0007(3) -0.0013(3) 0.0007(3)
S15 0.0063(4) 0.0081(4) 0.0053(4) 0.0003(3) 0.0000(3) -0.0014(3)
S16 0.0045(4) 0.0071(3) 0.0067(4) -0.0008(3) 0.0002(3) -0.0002(3)
S17 0.0059(4) 0.0075(4) 0.0067(4) -0.0011(3) -0.0007(3) 0.0006(3)
S18 0.0053(4) 0.0063(4) 0.0077(4) -0.0004(3) -0.0005(3) 0.0002(3)
S19 0.0062(4) 0.0090(4) 0.0090(4) -0.0003(3) 0.0019(3) 0.0009(3)
S20 0.0067(4) 0.0070(4) 0.0107(4) 0.0002(3) -0.0010(4) 0.0008(3)
S21 0.0059(4) 0.0058(4) 0.0105(4) 0.0005(3) -0.0004(3) -0.0013(3)
S22 0.0079(4) 0.0071(4) 0.0049(4) -0.0006(3) -0.0006(3) -0.0007(3)
S23 0.0059(4) 0.0068(4) 0.0088(4) 0.0001(3) -0.0003(3) -0.0009(3)
S24 0.0059(4) 0.0062(4) 0.0074(4) 0.0005(3) 0.0008(3) 0.0012(3)
S25 0.0055(4) 0.0082(4) 0.0072(4) 0.0015(3) -0.0006(3) 0.0001(3)
S26 0.0061(4) 0.0068(4) 0.0076(4) 0.0002(3) 0.0018(3) 0.0011(3)
S27 0.0076(4) 0.0101(4) 0.0053(4) -0.0005(3) 0.0004(3) 0.0014(3)
Mg1 0.0098(6) 0.0082(6) 0.0352(8) 0.0005(5) 0.0109(6) 0.0000(5)
Mg2 0.0078(6) 0.0119(6) 0.0080(6) -0.0022(4) 0.0012(5) -0.0009(5)
Mg3 0.0057(6) 0.0065(5) 0.0074(5) -0.0001(4) 0.0003(4) 0.0012(4)
Mg4 0.0084(6) 0.0110(6) 0.0294(8) 0.0058(5) 0.0081(6) 0.0024(5)
Mg5 0.0066(6) 0.0120(5) 0.0061(5) -0.0011(4) -0.0012(5) 0.0006(5)
Mg6 0.0071(6) 0.0079(5) 0.0066(5) -0.0003(4) 0.0004(5) -0.0003(4)
Mg7 0.0087(6) 0.0063(5) 0.0089(5) 0.0000(4) -0.0015(5) 0.0007(5)
Mg8 0.0066(6) 0.0089(5) 0.0076(5) -0.0002(4) 0.0008(5) 0.0005(5)
Mg9 0.0063(6) 0.0111(6) 0.0083(6) -0.0032(4) 0.0000(5) 0.0008(5)
Mg10 0.0071(6) 0.0108(5) 0.0079(6) -0.0016(4) -0.0010(5) 0.0026(5)
Mg11 0.0075(6) 0.0078(5) 0.0097(6) -0.0029(4) 0.0000(5) 0.0000(5)
Mg12 0.0076(6) 0.0103(5) 0.0112(6) -0.0007(5) -0.0017(5) -0.0002(5)
Mg13 0.0061(6) 0.0092(5) 0.0110(6) 0.0003(4) -0.0010(5) 0.0007(5)
Mg14 0.0060(6) 0.0063(5) 0.0072(5) 0.0003(4) 0.0002(5) -0.0003(4)
Mg15 0.0071(6) 0.0071(5) 0.0081(6) -0.0008(4) 0.0009(4) -0.0006(4)
Mg16 0.0062(6) 0.0076(5) 0.0065(5) -0.0013(4) -0.0012(4) -0.0006(4)
Mg17 0.0063(6) 0.0086(5) 0.0068(5) 0.0007(4) -0.0004(4) 0.0000(4)
Mg18 0.0064(6) 0.0077(5) 0.0107(6) -0.0007(4) 0.0016(5) 0.0000(4)
Na1 0.0166(10) 0.0171(9) 0.0676(16) 0.0087(8) 0.0140(9) 0.0052(7)
Na2 0.0121(9) 0.0123(8) 0.0295(10) -0.0073(6) 0.0010(6) -0.0003(6)
Na3 0.0132(8) 0.0148(7) 0.0121(7) -0.0014(6) -0.0025(6) -0.0001(6)
Na4 0.0124(9) 0.0129(8) 0.0233(9) 0.0082(5) 0.0004(6) 0.0003(5)
Na5 0.0112(7) 0.0142(7) 0.0125(7) 0.0001(6) 0.0019(6) 0.0011(6)
Na6 0.0207(10) 0.0167(9) 0.0365(11) -0.0115(7) -0.0042(7) 0.0030(6)
Na7 0.0125(8) 0.0211(8) 0.0072(7) 0.0009(6) 0.0007(6) -0.0046(6)
Na8 0.0112(8) 0.0157(7) 0.0131(7) -0.0021(6) -0.0003(6) 0.0005(6)
Na9 0.0151(10) 0.0252(10) 0.0361(12) 0.0114(7) 0.0051(7) 0.0043(7)
Na10 0.0162(8) 0.0121(7) 0.0111(7) -0.0018(6) -0.0025(6) -0.0012(6)
Na11 0.0133(8) 0.0171(7) 0.0115(7) 0.0018(6) -0.0007(6) -0.0001(6)
Na12 0.0127(9) 0.0115(8) 0.0257(10) -0.0007(6) -0.0016(6) 0.0019(5)
Na13 0.0130(9) 0.0128(8) 0.0353(11) 0.0028(6) -0.0045(7) -0.0019(6)
Na14 0.0136(8) 0.0105(7) 0.0114(7) 0.0000(5) 0.0003(6) -0.0008(6)
Na15 0.0114(9) 0.0112(8) 0.0206(9) -0.0018(5) 0.0015(6) -0.0023(5)
Na16 0.0163(8) 0.0097(7) 0.0095(7) 0.0002(5) -0.0011(6) -0.0001(6)
Na17 0.0097(8) 0.0311(9) 0.0095(7) 0.0019(6) -0.0002(6) 0.0037(7)
Na18 0.0163(10) 0.0176(9) 0.0509(13) 0.0080(7) 0.0120(8) 0.0054(6)
O1 0.007(6) 0.013(5) 0.015(3) 0.010(4) 0.003(3) 0.000(3)
O2 0.013(3) 0.0134(16) 0.003(5) -0.003(4) 0.000(4) -0.0060(17)
O3 0.0141(15) 0.0276(15) 0.0156(14) -0.0049(11) -0.0073(12) 0.0088(12)
O4 0.0141(14) 0.0171(13) 0.0127(13) -0.0017(10) 0.0051(11) -0.0043(11)
O5 0.0139(13) 0.0097(11) 0.0047(12) -0.0019(9) 0.0001(10) -0.0022(10)
O6 0.0139(14) 0.0117(12) 0.0152(13) -0.0018(10) -0.0050(11) 0.0010(11)
O7 0.010(5) 0.016(4) 0.009(4) 0.003(3) -0.001(3) -0.005(3)
O8 0.0071(14) 0.0204(14) 0.0293(16) 0.0102(12) -0.0005(12) 0.0002(12)
O9 0.0128(13) 0.0118(12) 0.0116(12) -0.0055(10) -0.0026(11) 0.0005(11)
O10 0.0101(17) 0.009(2) 0.014(4) -0.001(3) 0.002(3) -0.0013(16)
O11 0.015(2) 0.015(3) 0.010(2) -0.0022(19) -0.0054(17) 0.001(2)
O12 0.0118(14) 0.0236(15) 0.0165(14) -0.0128(11) -0.0008(11) 0.0035(12)
O13 0.0118(16) 0.016(3) 0.012(4) 0.010(2) -0.003(3) -0.005(2)
O14 0.0111(14) 0.0211(14) 0.0215(15) 0.0058(11) 0.0070(12) 0.0063(12)
O15 0.0117(13) 0.0082(12) 0.0133(13) 0.0015(10) 0.0008(11) -0.0006(10)
O16 0.0115(13) 0.0139(12) 0.0091(12) 0.0004(10) -0.0008(10) 0.0015(11)
O17 0.0203(15) 0.0132(12) 0.0123(13) -0.0036(10) -0.0041(11) -0.0010(12)
O18 0.0151(15) 0.0215(14) 0.0146(14) 0.0011(11) -0.0053(12) -0.0015(12)
O19 0.0107(13) 0.0121(12) 0.0163(13) 0.0011(10) 0.0012(11) 0.0020(10)
O20 0.0093(13) 0.0129(13) 0.0196(14) -0.0013(10) -0.0030(11) 0.0000(11)
O21 0.0238(16) 0.0208(14) 0.0138(14) -0.0026(11) 0.0036(12) 0.0119(13)
O22 0.0080(13) 0.0154(13) 0.0166(13) -0.0053(10) -0.0001(11) 0.0018(11)
O23 0.0115(14) 0.0209(13) 0.0158(13) -0.0050(11) -0.0058(11) 0.0016(12)
O24 0.0145(14) 0.0127(12) 0.0108(13) -0.0033(10) -0.0015(11) 0.0006(11)
O25 0.0100(13) 0.0119(12) 0.0214(15) -0.0014(11) 0.0003(11) -0.0014(11)
O26 0.0100(14) 0.0215(14) 0.0356(18) -0.0032(13) 0.0106(13) -0.0013(12)
O27 0.0193(16) 0.0240(16) 0.046(2) 0.0223(15) -0.0179(15) -0.0052(13)
O28 0.0104(13) 0.0139(12) 0.0153(13) 0.0014(10) 0.0046(11) 0.0026(11)
O29 0.0112(14) 0.0104(13) 0.0260(15) 0.0055(11) 0.0018(12) -0.0006(11)
O30 0.0137(14) 0.0183(13) 0.0085(13) -0.0002(10) -0.0006(11) 0.0016(11)
O31 0.0080(13) 0.0090(11) 0.0137(13) -0.0026(10) -0.0002(10) -0.0010(10)
O32 0.0114(13) 0.0170(13) 0.0108(13) 0.0001(10) -0.0009(11) -0.0038(11)
O33 0.0113(13) 0.0096(12) 0.0110(12) 0.0007(9) -0.0033(11) -0.0025(10)
O34 0.0093(12) 0.0088(11) 0.0132(13) 0.0041(10) -0.0003(10) 0.0003(10)
O35 0.0109(13) 0.0108(11) 0.0057(12) 0.0011(9) -0.0001(10) 0.0011(10)
O36 0.0065(13) 0.0170(13) 0.0169(13) -0.0073(11) -0.0014(11) 0.0008(10)
O37 0.0191(14) 0.0104(12) 0.0096(13) 0.0030(10) 0.0043(11) 0.0059(11)
O38 0.0109(13) 0.0134(12) 0.0108(13) 0.0002(10) 0.0024(11) 0.0010(10)
O39 0.0083(12) 0.0063(11) 0.0101(12) -0.0012(9) 0.0005(10) -0.0006(10)
O40 0.0068(12) 0.0084(11) 0.0142(13) 0.0014(9) 0.0002(10) 0.0008(10)
O41 0.0132(13) 0.0153(12) 0.0066(12) -0.0003(10) -0.0006(10) 0.0000(11)
O42 0.0117(14) 0.0070(12) 0.0215(14) -0.0030(10) -0.0008(11) -0.0001(10)
O43 0.0115(13) 0.0138(12) 0.0069(12) 0.0016(9) 0.0031(10) -0.0041(10)
O44 0.0280(17) 0.0122(13) 0.0281(16) 0.0014(12) -0.0192(14) -0.0010(13)
O45 0.0136(14) 0.0145(13) 0.0290(16) 0.0044(11) -0.0105(13) -0.0054(12)
O46 0.0176(15) 0.0135(13) 0.0214(15) -0.0086(11) 0.0089(12) 0.0003(11)
O47 0.0161(14) 0.0110(12) 0.0117(13) -0.0005(10) -0.0013(11) 0.0020(11)
O48 0.0113(13) 0.0139(12) 0.0153(13) -0.0009(10) 0.0025(11) -0.0030(11)
O49 0.0059(12) 0.0083(11) 0.0125(12) 0.0025(9) -0.0006(10) 0.0015(10)
O50 0.0118(13) 0.0293(15) 0.0067(13) -0.0019(11) -0.0033(11) 0.0068(12)
O51 0.0104(15) 0.0193(14) 0.0410(19) 0.0170(13) 0.0092(14) 0.0023(12)
O52 0.0123(14) 0.0223(15) 0.0331(17) -0.0199(13) -0.0048(13) 0.0036(12)
O53 0.0081(13) 0.0114(12) 0.0183(14) 0.0048(10) 0.0008(11) -0.0002(10)
O54 0.0127(14) 0.0182(13) 0.0104(13) -0.0010(10) -0.0038(11) -0.0004(11)
O55 0.0163(14) 0.0165(13) 0.0098(13) -0.0044(10) -0.0037(11) 0.0068(11)
O56 0.0106(13) 0.0091(12) 0.0136(13) 0.0012(10) 0.0003(10) -0.0015(10)
O57 0.0142(14) 0.0106(12) 0.0126(13) -0.0049(10) 0.0014(11) 0.0001(11)
O58 0.0147(16) 0.0101(13) 0.062(2) -0.0098(14) 0.0195(16) -0.0066(12)
O59 0.044(2) 0.0126(13) 0.0079(13) -0.0013(10) 0.0054(13) 0.0049(13)
O60 0.0093(13) 0.0099(11) 0.0145(13) 0.0001(10) 0.0048(11) 0.0023(10)
O61 0.0092(13) 0.0128(12) 0.0113(13) -0.0005(10) -0.0019(11) 0.0027(11)
O62 0.0109(13) 0.0080(11) 0.0112(12) 0.0002(10) 0.0015(11) -0.0018(10)
O63 0.0141(14) 0.0106(12) 0.0116(13) -0.0035(10) -0.0023(11) -0.0025(10)
O64 0.0228(17) 0.0271(16) 0.0223(16) 0.0141(13) 0.0008(13) 0.0058(14)
O65 0.0130(14) 0.0158(13) 0.0196(14) -0.0043(11) 0.0049(12) -0.0051(11)
O66 0.0134(14) 0.0159(13) 0.0159(13) -0.0045(11) 0.0025(11) -0.0014(11)
O67 0.0150(14) 0.0139(13) 0.0129(13) -0.0046(10) 0.0025(11) 0.0032(11)
O68 0.0162(15) 0.0240(15) 0.0316(17) -0.0125(13) -0.0160(14) 0.0102(13)
O69 0.0263(16) 0.0114(12) 0.0097(13) 0.0027(10) 0.0025(12) -0.0052(12)
O70 0.0164(14) 0.0074(11) 0.0098(12) -0.0005(9) 0.0003(11) -0.0023(10)
O71 0.0122(13) 0.0222(14) 0.0087(13) -0.0062(11) -0.0019(10) 0.0013(11)
O72 0.0152(15) 0.0365(17) 0.0107(13) -0.0069(12) 0.0009(11) 0.0106(13)
O73 0.0139(14) 0.0143(13) 0.0159(14) -0.0078(11) -0.0051(11) 0.0077(11)
O74 0.0090(13) 0.0129(12) 0.0126(13) 0.0023(10) -0.0024(11) 0.0013(10)
O75 0.0148(15) 0.0137(13) 0.0288(16) 0.0084(12) -0.0076(13) -0.0046(12)
O76 0.0077(13) 0.0138(13) 0.0173(13) -0.0071(10) 0.0018(11) -0.0020(11)
O77 0.0159(14) 0.0166(13) 0.0214(15) 0.0096(11) -0.0021(12) -0.0024(12)
O78 0.0101(13) 0.0099(12) 0.0105(12) -0.0033(10) -0.0013(10) -0.0005(10)
O79 0.0099(13) 0.0098(11) 0.0051(11) 0.0010(9) 0.0021(10) -0.0002(10)
O80 0.0107(12) 0.0103(11) 0.0090(12) 0.0004(9) 0.0010(10) 0.0008(10)
O81 0.0154(14) 0.0111(12) 0.0095(12) -0.0016(10) -0.0013(11) -0.0012(11)
O82 0.0097(13) 0.0173(13) 0.0094(12) 0.0002(10) 0.0029(10) 0.0013(11)
O83 0.0115(13) 0.0128(12) 0.0069(12) -0.0020(10) 0.0016(10) 0.0026(10)
O84 0.0161(14) 0.0109(12) 0.0101(12) -0.0006(9) -0.0005(11) -0.0029(11)
O85 0.0095(13) 0.0228(14) 0.0131(13) -0.0046(11) -0.0020(11) 0.0008(11)
O86 0.0082(13) 0.0126(12) 0.0123(12) -0.0011(10) -0.0023(10) 0.0013(10)
O87 0.0178(15) 0.0365(17) 0.0133(14) -0.0121(12) 0.0019(12) -0.0098(13)
O88 0.0082(13) 0.0079(12) 0.0329(17) 0.0046(11) -0.0030(12) 0.0000(11)
O89 0.0089(13) 0.0164(13) 0.0101(12) 0.0049(10) -0.0010(10) -0.0025(11)
O90 0.0171(14) 0.0119(12) 0.0081(12) -0.0016(10) 0.0032(11) -0.0033(11)
O91 0.0134(13) 0.0148(13) 0.0189(14) 0.0087(11) -0.0052(11) 0.0005(11)
O92 0.0102(13) 0.0087(11) 0.0111(12) -0.0026(10) 0.0010(10) 0.0000(10)
O93 0.0093(13) 0.0107(12) 0.0115(12) 0.0016(9) 0.0010(10) -0.0021(10)
O94 0.0189(14) 0.0124(12) 0.0063(12) 0.0030(10) 0.0010(11) 0.0034(11)
O95 0.0122(13) 0.0113(12) 0.0033(11) 0.0022(9) -0.0007(10) 0.0020(10)
O96 0.0138(14) 0.0070(12) 0.0317(16) 0.0051(11) 0.0080(13) 0.0016(11)
O97 0.0111(14) 0.0389(17) 0.0118(13) -0.0067(12) -0.0031(11) 0.0013(13)
O98 0.0077(13) 0.0101(12) 0.0194(14) -0.0036(10) 0.0002(11) 0.0006(10)
O99 0.0085(13) 0.0136(12) 0.0120(13) -0.0018(10) 0.0012(10) -0.0009(10)
O100 0.0093(14) 0.0072(12) 0.0400(19) 0.0081(12) 0.0010(13) -0.0006(11)
O101 0.0080(13) 0.0131(12) 0.0071(12) 0.0014(10) -0.0013(10) 0.0016(10)
O102 0.0203(16) 0.0334(17) 0.0090(13) -0.0070(11) -0.0029(12) 0.0118(13)
O103 0.031(2) 0.017(2) 0.0061(19) -0.0034(15) 0.0048(18) -0.003(2)
O104 0.0070(15) 0.017(4) 0.012(4) 0.006(2) 0.002(3) 0.002(2)
O105 0.0118(18) 0.0083(16) 0.0153(18) 0.0005(17) 0.0002(19) 0.0032(14)
O106 0.0113(17) 0.021(3) 0.005(2) 0.0001(19) 0.0016(16) 0.000(2)
O107 0.0090(13) 0.0122(12) 0.0142(13) -0.0039(10) 0.0019(11) -0.0039(10)
O108 0.0118(18) 0.0083(16) 0.0153(18) 0.0005(17) 0.0002(19) 0.0032(14)
O109 0.0113(17) 0.021(3) 0.005(2) 0.0001(19) 0.0016(16) 0.000(2)
O110 0.031(2) 0.017(2) 0.0061(19) -0.0034(15) 0.0048(18) -0.003(2)
O111 0.015(2) 0.015(3) 0.010(2) -0.0022(19) -0.0054(17) 0.001(2)
O112 0.0101(17) 0.009(2) 0.014(4) -0.001(3) 0.002(3) -0.0013(16)
O113 0.010(5) 0.016(4) 0.009(4) 0.003(3) -0.001(3) -0.005(3)
O114 0.0070(15) 0.017(4) 0.012(4) 0.006(2) 0.002(3) 0.002(2)
O115 0.0118(16) 0.016(3) 0.012(4) 0.010(2) -0.003(3) -0.005(2)
O116 0.0147(18) 0.012(3) 0.010(3) -0.0047(19) 0.001(3) 0.000(2)
O117 0.0147(18) 0.012(3) 0.010(3) -0.0047(19) 0.001(3) 0.000(2)
O118 0.007(6) 0.013(5) 0.015(3) 0.010(4) 0.003(3) 0.000(3)
O119 0.013(3) 0.0134(16) 0.003(5) -0.003(4) 0.000(4) -0.0060(17)

loop_
_atom_type_symbol
_atom_type_description
_atom_type_scat_dispersion_real
_atom_type_scat_dispersion_imag
_atom_type_scat_source
K K 0.3868 1.0657 'International Tables Vol C Tables 4.2.6.8 and 6.1.1.4'
Mg Mg 0.1719 0.1771 'International Tables Vol C Tables 4.2.6.8 and 6.1.1.4'
Na Na 0.1353 0.1239 'International Tables Vol C Tables 4.2.6.8 and 6.1.1.4'
O O 0.0492 0.0322 'International Tables Vol C Tables 4.2.6.8 and 6.1.1.4'
S S 0.3331 0.5567 'International Tables Vol C Tables 4.2.6.8 and 6.1.1.4'

loop_
_exptl_crystal_face_index_h
_exptl_crystal_face_index_k
_exptl_crystal_face_index_l
_exptl_crystal_face_perp_dist
-1 16 9 0.0357
1 -16 -9 0.0255
5 8 -6 0.0556
2 17 4 0.0394
-3 10 -13 0.0343
5 -2 -11 0.0521
3 -10 14 0.0326
-6 6 2 0.0394
-6 -3 2 0.0438
-4 -8 -13 0.0392
0 -18 5 0.0309
1 14 13 0.0330
5 9 -1 0.0495
-1 17 -6 0.0343
-4 15 1 0.0303
-5 4 9 0.0396

loop_
_geom_angle_atom_site_label_1
_geom_angle_atom_site_label_2
_geom_angle_atom_site_label_3
_geom_angle
_geom_angle_site_symmetry_1
_geom_angle_site_symmetry_3
S1 K1 S14 161.59(8) . 2_675
S1 K1 O61 70.44(6) . 3_756
S14 K1 O61 116.04(7) 2_675 3_756
S26 K1 S1 92.43(5) 4_466 .
S26 K1 S14 88.79(5) 4_466 2_675
S26 K1 O51 73.74(7) 4_466 3_756
S26 K1 O61 148.11(8) 4_466 3_756
O1 K1 S1 22.9(4) . .
O1 K1 S14 170.0(4) . 2_675
O1 K1 S26 100.7(4) . 4_466
O1 K1 O51 93.9(4) . 3_756
O1 K1 O61 53.9(4) . 3_756
O1 K1 O62 85.8(4) . 3_756
O1 K1 O67 149.2(4) . 2_675
O1 K1 O69 147.3(4) . 2_675
O1 K1 O76 98.8(4) . 3_756
O1 K1 O103 84.2(4) . 4_466
O1 K1 O106 100.6(4) . 4_466
O51 K1 S1 112.24(8) 3_756 .
O51 K1 S14 85.74(7) 3_756 2_675
O51 K1 O61 87.77(9) 3_756 3_756
O62 K1 S1 88.15(8) 3_756 .
O62 K1 S14 85.82(8) 3_756 2_675
O62 K1 S26 164.31(12) 3_756 4_466
O62 K1 O51 120.41(11) 3_756 3_756
O62 K1 O61 45.80(8) 3_756 3_756
O62 K1 O67 66.08(9) 3_756 2_675
O62 K1 O69 87.50(10) 3_756 2_675
O62 K1 O76 81.39(10) 3_756 3_756
O62 K1 O103 168.20(15) 3_756 4_466
O62 K1 O106 138.35(17) 3_756 4_466
O67 K1 S1 136.78(9) 2_675 .
O67 K1 S14 26.49(6) 2_675 2_675
O67 K1 S26 103.76(8) 2_675 4_466
O67 K1 O51 110.74(9) 2_675 3_756
O67 K1 O61 107.06(9) 2_675 3_756
O67 K1 O69 48.32(8) 2_675 2_675
O67 K1 O76 66.04(9) 2_675 3_756
O69 K1 S1 169.88(9) 2_675 .
O69 K1 S14 26.56(5) 2_675 2_675
O69 K1 S26 94.23(8) 2_675 4_466
O69 K1 O51 62.64(9) 2_675 3_756
O69 K1 O61 100.10(9) 2_675 3_756
O69 K1 O76 111.70(9) 2_675 3_756
O76 K1 S1 76.63(7) 3_756 .
O76 K1 S14 85.27(7) 3_756 2_675
O76 K1 S26 83.49(7) 3_756 4_466
O76 K1 O51 155.65(9) 3_756 3_756
O76 K1 O61 116.48(9) 3_756 3_756
O103 K1 S1 85.01(12) 4_466 .
O103 K1 S14 103.53(13) 4_466 2_675
O103 K1 S26 26.35(10) 4_466 4_466
O103 K1 O51 54.35(12) 4_466 3_756
O103 K1 O61 122.55(13) 4_466 3_756
O103 K1 O67 125.02(14) 4_466 2_675
O103 K1 O69 97.66(14) 4_466 2_675
O103 K1 O76 106.25(13) 4_466 3_756
O106 K1 S1 83.71(13) 4_466 .
O106 K1 S14 89.28(13) 4_466 2_675
O106 K1 S26 26.65(12) 4_466 4_466
O106 K1 O51 100.36(14) 4_466 3_756
O106 K1 O61 154.06(15) 4_466 3_756
O106 K1 O67 93.14(15) 4_466 2_675
O106 K1 O69 105.53(14) 4_466 2_675
O106 K1 O76 56.97(14) 4_466 3_756
O106 K1 O103 50.29(16) 4_466 4_466
S3 K2 S4 164.30(6) . 1_455
S3 K2 S18 83.22(4) . 3_656
S18 K2 S4 106.77(5) 3_656 1_455
O6 K2 S3 112.30(8) . .
O6 K2 S4 80.15(7) . 1_455
O6 K2 S18 91.20(7) . 3_656
O6 K2 O11 137.97(13) . .
O6 K2 O13 145.92(16) . .
O6 K2 O16 63.04(8) . 1_455
O6 K2 O61 104.93(9) . 3_656
O7 K2 S3 24.7(3) . .
O7 K2 S4 157.6(3) . 1_455
O7 K2 S18 93.1(3) . 3_656
O7 K2 O6 89.5(3) . .
O7 K2 O11 50.1(3) . .
O7 K2 O12 93.9(3) . .
O7 K2 O13 85.5(3) . .
O7 K2 O15 178.6(3) . 1_455
O7 K2 O16 132.4(3) . 1_455
O7 K2 O61 115.0(3) . 3_656
O7 K2 O63 84.1(3) . 3_656
O11 K2 S3 25.97(10) . .
O11 K2 S4 141.65(11) . 1_455
O11 K2 S18 81.22(11) . 3_656
O11 K2 O16 151.06(12) . 1_455
O11 K2 O61 86.00(12) . 3_656
O12 K2 S3 99.58(9) . .
O12 K2 S4 68.28(8) . 1_455
O12 K2 S18 168.51(10) . 3_656
O12 K2 O6 97.93(11) . .
O12 K2 O11 96.39(13) . .
O12 K2 O13 49.01(15) . .
O12 K2 O15 87.42(11) . 1_455
O12 K2 O16 56.31(9) . 1_455
O12 K2 O61 142.77(11) . 3_656
O12 K2 O63 165.34(12) . 3_656
O13 K2 S3 72.36(15) . .
O13 K2 S4 91.96(16) . 1_455
O13 K2 S18 122.69(15) . 3_656
O13 K2 O11 54.94(18) . .
O13 K2 O16 96.45(15) . 1_455
O13 K2 O61 107.71(16) . 3_656
O15 K2 S3 154.38(9) 1_455 .
O15 K2 S4 23.74(6) 1_455 1_455
O15 K2 S18 85.49(7) 1_455 3_656
O15 K2 O6 90.82(10) 1_455 .
O15 K2 O11 129.19(13) 1_455 .
O15 K2 O13 94.95(17) 1_455 .
O15 K2 O16 48.91(8) 1_455 1_455
O15 K2 O61 63.61(8) 1_455 3_656
O15 K2 O63 94.80(10) 1_455 3_656
O16 K2 S3 151.92(7) 1_455 .
O16 K2 S4 25.87(5) 1_455 1_455
O16 K2 S18 123.40(7) 1_455 3_656
O61 K2 S3 98.39(7) 3_656 .
O61 K2 S4 86.97(6) 3_656 1_455
O61 K2 S18 26.25(5) 3_656 3_656
O61 K2 O16 109.62(8) 3_656 1_455
O63 K2 S3 84.63(8) 3_656 .
O63 K2 S4 109.66(8) 3_656 1_455
O63 K2 S18 25.32(6) 3_656 3_656
O63 K2 O6 67.58(9) 3_656 .
O63 K2 O11 93.43(12) 3_656 .
O63 K2 O13 144.72(16) 3_656 .
O63 K2 O16 115.28(10) 3_656 1_455
O63 K2 O61 48.76(8) 3_656 3_656
S2 K4 S4 141.65(6) 4_467 1_455
S2 K4 S7 80.25(4) 4_467 .
S2 K4 S8 110.64(5) 4_467 1_455
S2 K4 O16 121.28(7) 4_467 1_455
S2 K4 O25 74.43(6) 4_467 .
S4 K4 S7 106.59(5) 1_455 .
S4 K4 S8 107.20(5) 1_455 1_455
S8 K4 S7 89.13(4) 1_455 .
O5 K4 S2 28.30(6) 4_467 4_467
O5 K4 S4 169.64(9) 4_467 1_455
O5 K4 S7 76.76(7) 4_467 .
O5 K4 S8 82.44(7) 4_467 1_455
O5 K4 O9 55.25(8) 4_467 4_467
O5 K4 O16 147.48(10) 4_467 1_455
O5 K4 O17 164.04(11) 4_467 1_455
O5 K4 O25 59.79(8) 4_467 .
O5 K4 O33 100.28(9) 4_467 1_455
O9 K4 S2 28.51(6) 4_467 4_467
O9 K4 S4 114.39(8) 4_467 1_455
O9 K4 S7 97.21(8) 4_467 .
O9 K4 S8 133.83(8) 4_467 1_455
O9 K4 O16 99.23(9) 4_467 1_455
O9 K4 O25 99.70(9) 4_467 .
O9 K4 O33 155.48(10) 4_467 1_455
O16 K4 S4 26.13(5) 1_455 1_455
O16 K4 S7 88.46(6) 1_455 .
O16 K4 S8 126.72(7) 1_455 1_455
O17 K4 S2 167.18(9) 1_455 4_467
O17 K4 S4 25.68(6) 1_455 1_455
O17 K4 S7 104.27(8) 1_455 .
O17 K4 S8 81.65(7) 1_455 1_455
O17 K4 O9 138.93(10) 1_455 4_467
O17 K4 O16 47.85(8) 1_455 1_455
O17 K4 O25 114.83(10) 1_455 .
O17 K4 O33 65.09(9) 1_455 1_455
O21 K4 S2 87.56(9) 1_455 4_467
O21 K4 S4 95.06(9) 1_455 1_455
O21 K4 S7 157.03(9) 1_455 .
O21 K4 S8 76.98(8) 1_455 1_455
O21 K4 O5 83.26(11) 1_455 4_467
O21 K4 O9 80.22(10) 1_455 4_467
O21 K4 O16 114.51(10) 1_455 1_455
O21 K4 O17 91.87(11) 1_455 1_455
O21 K4 O25 131.59(10) 1_455 .
O21 K4 O33 96.70(11) 1_455 1_455
O24 K4 S2 90.66(8) . 4_467
O24 K4 S4 85.71(8) . 1_455
O24 K4 S7 22.95(7) . .
O24 K4 S8 104.60(8) . 1_455
O24 K4 O5 95.64(10) . 4_467
O24 K4 O9 97.74(10) . 4_467
O24 K4 O16 65.65(9) . 1_455
O24 K4 O17 89.64(11) . 1_455
O24 K4 O21 177.96(12) . 1_455
O24 K4 O25 48.66(8) . .
O24 K4 O33 85.18(10) . 1_455
O25 K4 S4 126.70(7) . 1_455
O25 K4 S7 25.91(5) . .
O25 K4 S8 68.67(6) . 1_455
O25 K4 O16 113.25(8) . 1_455
O33 K4 S2 127.70(8) 1_455 4_467
O33 K4 S4 90.07(7) 1_455 1_455
O33 K4 S7 76.12(7) 1_455 .
O33 K4 S8 25.23(6) 1_455 1_455
O33 K4 O16 104.08(9) 1_455 1_455
O33 K4 O25 64.11(8) 1_455 .
S8 K6 S24 154.33(7) . 2_665
O34 K6 S8 28.13(6) . .
O34 K6 S24 128.49(9) . 2_665
O34 K6 O35 55.77(8) . .
O34 K6 O37 77.50(10) . 1_655
O34 K6 O38 59.46(9) . 1_655
O34 K6 O44 124.89(11) . .
O34 K6 O47 92.85(11) . 1_455
O34 K6 O58 149.44(11) . .
O34 K6 O99 117.24(10) . 2_665
O34 K6 O101 107.19(10) . 2_665
O34 K6 O102 155.05(11) . 2_665
O35 K6 S8 28.49(6) . .
O35 K6 S24 173.32(9) . 2_665
O35 K6 O37 78.66(9) . 1_655
O35 K6 O38 102.28(9) . 1_655
O35 K6 O44 84.18(10) . .
O35 K6 O58 94.04(10) . .
O35 K6 O99 158.85(10) . 2_665
O35 K6 O101 150.87(11) . 2_665
O35 K6 O102 147.54(11) . 2_665
O37 K6 S8 81.56(7) 1_655 .
O37 K6 S24 106.85(8) 1_655 2_665
O37 K6 O38 49.23(8) 1_655 1_655
O37 K6 O44 56.93(9) 1_655 .
O37 K6 O58 103.05(10) 1_655 .
O37 K6 O99 80.29(9) 1_655 2_665
O37 K6 O101 123.69(10) 1_655 2_665
O37 K6 O102 110.60(10) 1_655 2_665
O38 K6 S8 83.43(7) 1_655 .
O38 K6 S24 84.30(7) 1_655 2_665
O38 K6 O58 142.49(10) 1_655 .
O38 K6 O99 61.57(8) 1_655 2_665
O38 K6 O102 107.01(9) 1_655 2_665
O44 K6 S8 108.92(8) . .
O44 K6 S24 95.62(7) . 2_665
O44 K6 O38 101.85(9) . 1_655
O44 K6 O58 46.13(9) . .
O44 K6 O99 86.03(9) . 2_665
O44 K6 O102 76.49(9) . 2_665
O47 K6 S8 86.89(8) 1_455 .
O47 K6 S24 84.16(8) 1_455 2_665
O47 K6 O35 90.61(10) 1_455 .
O47 K6 O37 168.39(11) 1_455 1_655
O47 K6 O38 130.68(11) 1_455 1_655
O47 K6 O44 126.93(11) 1_455 .
O47 K6 O58 81.93(10) 1_455 .
O47 K6 O99 110.21(10) 1_455 2_665
O47 K6 O101 65.08(9) 1_455 2_665
O47 K6 O102 80.86(10) 1_455 2_665
O58 K6 S8 121.32(8) . .
O58 K6 S24 81.14(7) . 2_665
O58 K6 O99 92.61(9) . 2_665
O99 K6 S8 144.38(8) 2_665 .
O99 K6 S24 27.20(5) 2_665 2_665
O101 K6 S8 128.25(8) 2_665 .
O101 K6 S24 27.57(5) 2_665 2_665
O101 K6 O38 84.01(9) 2_665 1_655
O101 K6 O44 122.77(9) 2_665 .
O101 K6 O58 97.87(9) 2_665 .
O101 K6 O99 46.81(7) 2_665 2_665
O101 K6 O102 48.29(8) 2_665 2_665
O102 K6 S8 167.34(9) 2_665 .
O102 K6 S24 27.26(6) 2_665 2_665
O102 K6 O58 53.90(8) 2_665 .
O102 K6 O99 45.44(8) 2_665 2_665
S12 K9 S23 158.28(7) . 4_466
S12 K9 O66 117.34(8) . .
S12 K9 O86 145.97(8) . 4_466
S12 K9 O87 170.97(8) . 4_466
O54 K9 S12 85.04(7) 1_455 .
O54 K9 S23 83.31(7) 1_455 4_466
O54 K9 O66 98.19(9) 1_455 .
O54 K9 O86 61.19(8) 1_455 4_466
O54 K9 O87 103.64(9) 1_455 4_466
O55 K9 S12 85.39(8) 1_455 .
O55 K9 S23 100.18(8) 1_455 4_466
O55 K9 O54 48.13(8) 1_455 1_455
O55 K9 O64 83.71(10) 1_455 .
O55 K9 O66 56.54(9) 1_455 .
O55 K9 O86 75.44(9) 1_455 4_466
O55 K9 O87 102.19(10) 1_455 4_466
O55 K9 O89 118.30(10) 1_455 4_466
O57 K9 S12 27.58(6) . .
O57 K9 S23 132.83(9) . 4_466
O57 K9 O54 60.28(9) . 1_455
O57 K9 O55 78.10(10) . 1_455
O57 K9 O59 54.96(9) . .
O57 K9 O64 112.75(10) . .
O57 K9 O66 128.40(11) . .
O57 K9 O70 101.51(11) . 4_566
O57 K9 O86 119.19(10) . 4_466
O57 K9 O87 158.55(11) . 4_466
O57 K9 O89 114.45(11) . 4_466
O59 K9 S12 27.51(7) . .
O59 K9 S23 168.10(10) . 4_466
O59 K9 O54 108.16(10) . 1_455
O59 K9 O55 90.15(12) . 1_455
O59 K9 O64 61.06(10) . .
O59 K9 O66 98.53(10) . .
O59 K9 O86 165.53(12) . 4_466
O59 K9 O87 145.85(11) . 4_466
O59 K9 O89 148.37(12) . 4_466
O64 K9 S12 87.49(8) . .
O64 K9 S23 113.88(8) . 4_466
O64 K9 O54 131.66(11) . 1_455
O64 K9 O66 45.39(8) . .
O64 K9 O86 117.32(9) . 4_466
O64 K9 O87 88.46(9) . 4_466
O64 K9 O89 130.95(10) . 4_466
O66 K9 S23 82.52(6) . 4_466
O66 K9 O86 74.71(8) . 4_466
O66 K9 O87 64.42(8) . 4_466
O70 K9 S12 93.43(8) 4_566 .
O70 K9 S23 81.45(8) 4_566 4_466
O70 K9 O54 133.27(11) 4_566 1_455
O70 K9 O55 178.12(12) 4_566 1_455
O70 K9 O59 88.13(11) 4_566 .
O70 K9 O64 94.78(11) 4_566 .
O70 K9 O66 122.99(10) 4_566 .
O70 K9 O86 106.30(9) 4_566 4_466
O70 K9 O87 78.87(9) 4_566 4_466
O70 K9 O89 63.56(9) 4_566 4_466
O86 K9 S23 25.75(5) 4_466 4_466
O87 K9 S23 25.72(5) 4_466 4_466
O87 K9 O86 42.49(7) 4_466 4_466
O89 K9 S12 134.00(9) 4_466 .
O89 K9 S23 26.35(5) 4_466 4_466
O89 K9 O54 84.46(9) 4_466 1_455
O89 K9 O66 108.45(9) 4_466 .
O89 K9 O86 44.73(7) 4_466 4_466
O89 K9 O87 46.20(8) 4_466 4_466
S19 K12 S23 162.85(6) . 1_455
S19 K12 O64 75.51(7) . .
S20 K12 S19 82.54(4) . .
S20 K12 S23 109.97(5) . 1_455
S20 K12 O64 125.85(7) . .
S20 K12 O104 73.13(13) . 2_665
O64 K12 S23 87.49(7) . 1_455
O71 K12 S19 102.15(8) . .
O71 K12 S20 167.05(10) . .
O71 K12 S23 63.15(8) . 1_455
O71 K12 O64 45.85(8) . .
O71 K12 O72 86.30(11) . .
O71 K12 O73 140.22(11) . .
O71 K12 O77 166.91(12) . .
O71 K12 O83 70.09(9) . .
O71 K12 O88 84.63(10) . 1_455
O71 K12 O90 101.51(10) . .
O71 K12 O104 95.90(15) . 2_665
O72 K12 S19 25.03(7) . .
O72 K12 S20 93.74(9) . .
O72 K12 S23 138.62(9) . 1_455
O72 K12 O64 51.41(9) . .
O72 K12 O73 103.70(11) . .
O72 K12 O83 117.08(11) . .
O72 K12 O90 48.72(8) . .
O72 K12 O104 59.83(14) . 2_665
O73 K12 S19 102.16(7) . .
O73 K12 S20 27.56(6) . .
O73 K12 S23 86.37(7) . 1_455
O73 K12 O64 112.70(9) . .
O73 K12 O90 114.09(8) . .
O73 K12 O104 59.64(14) . 2_665
O77 K12 S19 74.99(8) . .
O77 K12 S20 26.00(7) . .
O77 K12 S23 121.37(9) . 1_455
O77 K12 O64 141.81(10) . .
O77 K12 O72 94.82(11) . .
O77 K12 O73 52.07(9) . .
O77 K12 O83 97.99(10) . .
O77 K12 O88 101.68(11) . 1_455
O77 K12 O90 70.10(9) . .
O77 K12 O104 95.93(15) . 2_665
O83 K12 S19 104.37(8) . .
O83 K12 S20 120.80(8) . .
O83 K12 S23 79.74(7) . 1_455
O83 K12 O64 112.46(9) . .
O83 K12 O73 131.85(10) . .
O83 K12 O90 79.30(9) . .
O83 K12 O104 165.98(15) . 2_665
O88 K12 S19 163.29(10) 1_455 .
O88 K12 S20 87.79(8) 1_455 .
O88 K12 S23 22.24(6) 1_455 1_455
O88 K12 O64 99.62(10) 1_455 .
O88 K12 O72 143.93(12) 1_455 .
O88 K12 O73 64.53(9) 1_455 .
O88 K12 O83 92.28(10) 1_455 .
O88 K12 O90 167.01(11) 1_455 .
O88 K12 O104 86.50(15) 1_455 2_665
O90 K12 S19 26.47(5) . .
O90 K12 S20 88.09(6) . .
O90 K12 S23 157.41(7) . 1_455
O90 K12 O64 92.78(8) . .
O90 K12 O104 104.06(14) . 2_665
O104 K12 S19 77.68(13) 2_665 .
O104 K12 S23 94.40(13) 2_665 1_455
O104 K12 O64 54.19(14) 2_665 .
S7 K13 S9 86.23(4) 2_564 2_564
S7 K13 S27 146.68(6) 2_564 .
S7 K13 O2 83.73(19) 2_564 3_646
S7 K13 O73 123.71(7) 2_564 .
S9 K13 S27 91.98(4) 2_564 .
S9 K13 O2 110.0(2) 2_564 3_646
S9 K13 O73 147.11(7) 2_564 .
O2 K13 S27 127.52(19) 3_646 .
O25 K13 S7 27.26(6) 2_564 2_564
O25 K13 S9 104.88(7) 2_564 2_564
O25 K13 S27 124.54(8) 2_564 .
O25 K13 O2 95.8(2) 2_564 3_646
O25 K13 O36 63.08(8) 2_564 2_564
O25 K13 O73 107.98(8) 2_564 .
O27 K13 S7 26.25(8) 2_564 2_564
O27 K13 S9 83.80(9) 2_564 2_564
O27 K13 S27 171.77(11) 2_564 .
O27 K13 O2 60.7(2) 2_564 3_646
O27 K13 O25 50.51(9) 2_564 2_564
O27 K13 O30 76.69(10) 2_564 2_564
O27 K13 O32 103.74(11) 2_564 2_564
O27 K13 O36 102.67(11) 2_564 2_564
O27 K13 O73 116.43(11) 2_564 .
O30 K13 S7 90.57(7) 2_564 2_564
O30 K13 S9 26.69(6) 2_564 2_564
O30 K13 S27 102.54(7) 2_564 .
O30 K13 O2 84.4(2) 2_564 3_646
O30 K13 O25 116.05(9) 2_564 2_564
O30 K13 O36 105.40(9) 2_564 2_564
O30 K13 O73 128.51(9) 2_564 .
O32 K13 S7 96.76(8) 2_564 2_564
O32 K13 S9 26.05(6) 2_564 2_564
O32 K13 S27 70.28(7) 2_564 .
O32 K13 O2 134.8(2) 2_564 3_646
O32 K13 O25 104.96(10) 2_564 2_564
O32 K13 O30 50.46(8) 2_564 2_564
O32 K13 O36 58.35(9) 2_564 2_564
O32 K13 O73 138.60(9) 2_564 .
O36 K13 S7 77.54(6) 2_564 2_564
O36 K13 S9 78.76(7) 2_564 2_564
O36 K13 S27 69.50(6) 2_564 .
O36 K13 O2 158.8(2) 2_564 3_646
O36 K13 O73 117.83(9) 2_564 .
O73 K13 S27 70.60(6) . .
O73 K13 O2 65.4(2) . 3_646
O78 K13 S7 86.04(8) . 2_564
O78 K13 S9 163.85(10) . 2_564
O78 K13 S27 86.74(8) . .
O78 K13 O2 83.2(2) . 3_646
O78 K13 O25 63.38(9) . 2_564
O78 K13 O27 95.34(11) . 2_564
O78 K13 O30 167.39(11) . 2_564
O78 K13 O32 142.01(12) . 2_564
O78 K13 O36 85.74(10) . 2_564
O78 K13 O73 46.46(8) . .
O78 K13 O79 92.99(10) . .
O79 K13 S7 169.20(10) . 2_564
O79 K13 S9 91.96(8) . 2_564
O79 K13 S27 22.65(6) . .
O79 K13 O2 106.9(2) . 3_646
O79 K13 O25 145.24(11) . 2_564
O79 K13 O27 163.89(12) . 2_564
O79 K13 O30 92.57(10) . 2_564
O79 K13 O32 77.44(10) . 2_564
O79 K13 O36 91.66(9) . 2_564
O79 K13 O73 61.20(8) . .
S21 K15 S16 145.76(6) . 2_664
S21 K15 S25 80.68(4) . .
S21 K15 O80 79.87(5) . .
S25 K15 S16 90.90(4) . 2_664
S25 K15 O80 90.54(6) . .
O50 K15 S16 23.91(6) 2_664 2_664
O50 K15 S21 165.98(9) 2_664 .
O50 K15 S25 104.37(8) 2_664 .
O50 K15 O52 49.10(8) 2_664 2_664
O50 K15 O80 112.79(9) 2_664 .
O50 K15 O94 101.16(10) 2_664 .
O50 K15 O107 139.50(10) 2_664 .
O52 K15 S16 25.20(5) 2_664 2_664
O52 K15 S21 121.29(7) 2_664 .
O52 K15 S25 77.54(7) 2_664 .
O52 K15 O80 152.70(9) 2_664 .
O80 K15 S16 133.69(6) . 2_664
O81 K15 S16 90.94(7) . 2_664
O81 K15 S21 123.24(8) . .
O81 K15 S25 108.27(8) . .
O81 K15 O50 68.12(9) . 2_664
O81 K15 O52 115.30(9) . 2_664
O81 K15 O80 45.25(7) . .
O81 K15 O94 82.12(9) . .
O81 K15 O107 133.72(10) . .
O91 K15 S16 164.90(9) . 2_664
O91 K15 S21 25.49(7) . .
O91 K15 S25 76.08(8) . .
O91 K15 O50 168.12(11) . 2_664
O91 K15 O52 140.79(10) . 2_664
O91 K15 O80 55.40(8) . .
O91 K15 O81 100.30(10) . .
O91 K15 O94 73.70(9) . .
O91 K15 O97 90.43(11) . .
O91 K15 O100 98.38(11) . 1_455
O91 K15 O107 50.72(8) . .
O94 K15 S16 98.18(7) . 2_664
O94 K15 S21 89.22(6) . .
O94 K15 S25 27.02(5) . .
O94 K15 O52 94.61(9) . 2_664
O94 K15 O80 66.72(8) . .
O94 K15 O107 114.11(9) . .
O97 K15 S16 74.69(8) . 2_664
O97 K15 S21 84.51(8) . .
O97 K15 S25 25.56(7) . .
O97 K15 O50 94.58(11) . 2_664
O97 K15 O52 55.56(9) . 2_664
O97 K15 O80 116.04(9) . .
O97 K15 O81 127.00(11) . .
O97 K15 O94 51.37(8) . .
O97 K15 O107 92.46(10) . .
O100 K15 S16 91.25(8) 1_455 2_664
O100 K15 S21 86.30(8) 1_455 .
O100 K15 S25 159.80(9) 1_455 .
O100 K15 O50 85.07(10) 1_455 2_664
O100 K15 O52 96.47(11) 1_455 2_664
O100 K15 O80 102.36(10) 1_455 .
O100 K15 O81 91.77(11) 1_455 .
O100 K15 O94 168.81(11) 1_455 .
O100 K15 O97 138.04(12) 1_455 .
O100 K15 O107 63.91(9) 1_455 .
O107 K15 S16 125.94(7) . 2_664
O107 K15 S21 27.04(5) . .
O107 K15 S25 98.95(7) . .
O107 K15 O52 106.55(9) . 2_664
O107 K15 O80 99.46(8) . .
S11 K18 O13 105.27(14) 4_466 4_566
S11 K18 O22 114.84(7) 4_466 4_566
S11 K18 O23 74.82(6) 4_466 4_566
S11 K18 O107 150.57(8) 4_466 1_655
O13 K18 O22 42.49(13) 4_566 4_566
O13 K18 O23 43.85(13) 4_566 4_566
O13 K18 O107 50.71(14) 4_566 1_655
O23 K18 O22 41.79(7) 4_566 4_566
O41 K18 S11 26.88(5) 4_466 4_466
O41 K18 O13 82.33(15) 4_466 4_566
O41 K18 O22 88.47(9) 4_466 4_566
O41 K18 O23 47.94(8) 4_466 4_566
O41 K18 O48 110.77(9) 4_466 4_466
O41 K18 O53 103.92(9) 4_466 4_466
O41 K18 O107 132.78(10) 4_466 1_655
O43 K18 S11 26.66(6) 4_466 4_466
O43 K18 O13 115.34(16) 4_466 4_566
O43 K18 O22 139.45(10) 4_466 4_566
O43 K18 O23 97.74(9) 4_466 4_566
O43 K18 O41 51.42(8) 4_466 4_466
O43 K18 O46 113.43(10) 4_466 4_466
O43 K18 O48 106.56(10) 4_466 4_466
O43 K18 O53 57.98(9) 4_466 4_466
O43 K18 O107 139.35(9) 4_466 1_655
O46 K18 S11 91.29(8) 4_466 4_466
O46 K18 O13 95.71(14) 4_466 4_566
O46 K18 O22 55.39(8) 4_466 4_566
O46 K18 O23 65.67(8) 4_466 4_566
O46 K18 O41 79.69(9) 4_466 4_466
O46 K18 O48 47.41(8) 4_466 4_466
O46 K18 O53 106.99(9) 4_466 4_466
O46 K18 O107 106.35(9) 4_466 1_655
O48 K18 S11 103.09(7) 4_466 4_466
O48 K18 O13 133.43(15) 4_466 4_566
O48 K18 O22 91.94(8) 4_466 4_566
O48 K18 O23 113.08(9) 4_466 4_566
O48 K18 O107 106.20(8) 4_466 1_655
O53 K18 S11 77.36(7) 4_466 4_466
O53 K18 O13 157.15(14) 4_466 4_566
O53 K18 O22 156.83(9) 4_466 4_566
O53 K18 O23 150.92(9) 4_466 4_566
O53 K18 O48 65.48(8) 4_466 4_466
O53 K18 O107 117.78(9) 4_466 1_655
O92 K18 S11 163.03(10) 1_655 4_466
O92 K18 O13 91.63(15) 1_655 4_566
O92 K18 O22 76.66(9) 1_655 4_566
O92 K18 O23 118.30(10) 1_655 4_566
O92 K18 O41 163.19(12) 1_655 4_466
O92 K18 O43 143.90(12) 1_655 4_466
O92 K18 O46 85.36(10) 1_655 4_466
O92 K18 O48 62.74(9) 1_655 4_466
O92 K18 O53 87.71(10) 1_655 4_466
O92 K18 O107 45.23(8) 1_655 1_655
O95 K18 S11 95.13(8) . 4_466
O95 K18 O13 64.76(13) . 4_566
O95 K18 O22 105.31(10) . 4_566
O95 K18 O23 98.22(10) . 4_566
O95 K18 O41 98.01(10) . 4_466
O95 K18 O43 78.46(9) . 4_466
O95 K18 O46 160.42(12) . 4_466
O95 K18 O48 146.86(11) . 4_466
O95 K18 O53 92.47(9) . 4_466
O95 K18 O92 93.50(10) . 1_655
O95 K18 O107 60.98(8) . 1_655
O107 K18 O22 61.63(7) 1_655 4_566
O107 K18 O23 90.93(8) 1_655 4_566
K1 S1 K13 125.54(5) . 3_656
K1 S1 Na11 83.18(5) . 3_656
O1 S1 K1 38.3(6) . .
O1 S1 K13 162.9(6) . 3_656
O1 S1 Na11 86.7(6) . 3_656
O1 S1 O2 109.7(7) . .
O1 S1 O3 105.7(6) . .
O2 S1 K1 127.3(4) . .
O2 S1 K13 75.1(4) . 3_656
O2 S1 Na11 47.8(4) . 3_656
O3 S1 K1 115.53(14) . .
O3 S1 K13 86.35(13) . 3_656
O3 S1 Na1 115.53(14) . .
O3 S1 Na11 160.98(14) . 3_656
O3 S1 O2 113.5(5) . .
O3 S1 O117 115.5(4) . .
O3 S1 O118 110.8(8) . .
O116 S1 Na1 78.9(3) . .
O116 S1 O3 106.6(3) . .
O116 S1 O118 127.8(8) . .
O118 S1 Na1 52.6(6) . .
O119 S1 Na1 137.5(6) . .
O119 S1 O3 106.9(6) . .
O119 S1 O116 91.1(6) . .
O119 S1 O118 110.7(8) . .
K4 S2 K2 143.48(5) 4_567 .
O4 S2 K2 83.41(12) . .
O4 S2 K4 106.70(12) . 4_567
O4 S2 O5 108.70(16) . .
O4 S2 O6 110.46(17) . .
O4 S2 O9 110.88(17) . .
O5 S2 K2 156.06(12) . .
O5 S2 K4 54.23(11) . 4_567
O5 S2 O6 111.82(16) . .
O5 S2 O9 107.65(15) . .
O6 S2 K2 44.34(11) . .
O6 S2 K4 142.83(12) . 4_567
O9 S2 K2 85.93(11) . .
O9 S2 K4 57.58(11) . 4_567
O9 S2 O6 107.30(16) . .
Na11 S3 Na2 72.02(5) 3_656 .
O7 S3 K2 42.8(3) . .
O7 S3 Na11 55.5(4) . 3_656
O7 S3 O10 103.7(5) . .
O8 S3 K2 140.48(13) . .
O8 S3 Na11 124.29(14) . 3_656
O8 S3 O7 112.2(5) . .
O8 S3 O10 112.8(3) . .
O10 S3 K2 104.2(3) . .
O10 S3 Na11 48.4(2) . 3_656
O11 S3 K2 69.0(2) . .
O11 S3 Na11 123.7(2) . 3_656
O11 S3 O7 110.2(3) . .
O11 S3 O8 111.6(3) . .
O11 S3 O10 105.9(3) . .
O111 S3 Na2 51.3(3) . .
O112 S3 Na2 109.1(5) . .
O112 S3 O111 113.7(5) . .
O112 S3 O113 113.8(8) . .
O113 S3 Na2 59.1(5) . .
O113 S3 O111 104.1(5) . .
K4 S4 K2 128.65(4) 1_655 1_655
O14 S4 K2 135.34(13) . 1_655
O14 S4 K4 90.04(12) . 1_655
O14 S4 Na3 62.98(13) . 4_567
O14 S4 O15 110.07(16) . .
O14 S4 O16 106.66(17) . .
O14 S4 O17 109.43(18) . .
O15 S4 K2 42.18(11) . 1_655
O15 S4 K4 155.68(12) . 1_655
O15 S4 Na3 102.15(11) . 4_567
O15 S4 O17 109.81(16) . .
O16 S4 K2 70.55(12) . 1_655
O16 S4 K4 74.53(11) . 1_655
O16 S4 Na3 50.63(11) . 4_567
O16 S4 O15 110.68(16) . .
O16 S4 O17 110.13(16) . .
O17 S4 K2 113.17(13) . 1_655
O17 S4 K4 48.40(11) . 1_655
O17 S4 Na3 147.51(12) . 4_567
K2 S5 K18 131.86(5) . 4_466
K2 S5 Na17 90.43(4) . 4_566
O12 S5 K2 39.51(13) . .
O12 S5 K18 171.37(13) . 4_466
O12 S5 Na2 39.51(13) . .
O12 S5 Na17 94.17(13) . 4_566
O12 S5 O13 98.9(3) . .
O12 S5 O22 110.32(17) . .
O12 S5 O115 122.9(4) . .
O13 S5 K2 59.7(3) . .
O13 S5 K18 72.6(3) . 4_466
O13 S5 Na17 77.7(3) . 4_566
O22 S5 K2 126.69(12) . .
O22 S5 K18 74.78(12) . 4_466
O22 S5 Na2 126.69(12) . .
O22 S5 Na17 40.27(11) . 4_566
O22 S5 O13 110.8(3) . .
O23 S5 K2 120.19(13) . .
O23 S5 K18 74.58(12) . 4_466
O23 S5 Na2 120.19(13) . .
O23 S5 Na17 149.38(13) . 4_566
O23 S5 O12 108.99(17) . .
O23 S5 O13 116.5(3) . .
O23 S5 O22 110.68(16) . .
O23 S5 O115 100.8(4) . .
O115 S5 Na2 83.4(4) . .
O115 S5 O22 102.5(4) . .
Na17 S6 Na3 132.89(5) 4_566 .
O18 S6 K4 76.59(13) . 1_655
O18 S6 Na3 86.60(12) . .
O18 S6 Na17 124.28(13) . 4_566
O18 S6 O19 107.04(17) . .
O18 S6 O20 111.20(17) . .
O18 S6 O21 111.36(18) . .
O19 S6 K4 105.26(12) . 1_655
O19 S6 Na3 161.29(12) . .
O19 S6 Na17 48.83(11) . 4_566
O20 S6 K4 137.49(12) . 1_655
O20 S6 Na3 50.58(11) . .
O20 S6 Na17 124.15(12) . 4_566
O20 S6 O19 111.34(16) . .
O20 S6 O21 107.43(18) . .
O21 S6 K4 38.28(14) . 1_655
O21 S6 Na3 77.01(13) . .
O21 S6 Na17 59.65(13) . 4_566
O21 S6 O19 108.48(17) . .
K13 S7 K4 127.76(5) 2_565 .
Na5 S7 Na4 86.22(4) . .
O24 S7 K4 40.15(12) . .
O24 S7 K13 154.55(13) . 2_565
O24 S7 Na4 40.15(12) . .
O24 S7 Na5 100.40(12) . .
O24 S7 O25 108.73(17) . .
O25 S7 K4 69.16(12) . .
O25 S7 K13 70.48(12) . 2_565
O25 S7 Na4 69.16(12) . .
O25 S7 Na5 59.54(12) . .
O26 S7 K4 127.36(13) . .
O26 S7 K13 94.55(13) . 2_565
O26 S7 Na4 127.36(13) . .
O26 S7 Na5 52.69(14) . .
O26 S7 O24 109.65(17) . .
O26 S7 O25 105.69(18) . .
O27 S7 K4 121.38(16) . .
O27 S7 K13 49.12(16) . 2_565
O27 S7 Na4 121.38(16) . .
O27 S7 Na5 146.91(17) . .
O27 S7 O24 112.5(2) . .
O27 S7 O25 110.41(18) . .
O27 S7 O26 109.6(2) . .
K6 S8 K4 136.68(5) . 1_655
K6 S8 Na5 90.34(5) . 1_655
O28 S8 K4 78.57(12) . 1_655
O28 S8 K6 114.05(12) . .
O28 S8 Na5 155.50(12) . 1_655
O28 S8 Na6 114.05(12) . .
O28 S8 O33 109.15(16) . .
O28 S8 O34 112.26(16) . .
O28 S8 O35 109.80(16) . .
O33 S8 K4 50.03(11) . 1_655
O33 S8 K6 136.66(12) . .
O33 S8 Na5 46.38(11) . 1_655
O33 S8 Na6 136.66(12) . .
O34 S8 K4 84.25(11) . 1_655
O34 S8 K6 52.44(11) . .
O34 S8 Na5 80.09(12) . 1_655
O34 S8 Na6 52.44(11) . .
O34 S8 O33 107.46(15) . .
O34 S8 O35 106.85(15) . .
O35 S8 K4 161.16(12) . 1_655
O35 S8 K6 56.59(11) . .
O35 S8 Na5 85.02(12) . 1_655
O35 S8 Na6 56.59(11) . .
O35 S8 O33 111.31(16) . .
O29 S9 K13 102.26(12) . 2_565
O29 S9 Na16 153.79(13) . 2_665
O29 S9 O30 109.48(17) . .
O29 S9 O31 111.98(16) . .
O29 S9 O32 110.60(17) . .
O30 S9 K13 64.03(12) . 2_565
O30 S9 Na16 96.26(12) . 2_665
O30 S9 O31 109.57(16) . .
O30 S9 O32 107.34(16) . .
O31 S9 K13 144.82(11) . 2_565
O31 S9 Na16 52.01(10) . 2_665
O31 S9 O32 107.75(16) . .
O32 S9 K13 49.96(12) . 2_565
O32 S9 Na16 64.23(12) . 2_665
Mg15 S10 K6 89.60(4) 2_565 1_455
Mg15 S10 Na5 164.51(5) 2_565 .
O36 S10 K6 151.43(12) . 1_455
O36 S10 Mg15 115.11(12) . 2_565
O36 S10 Na5 66.56(11) . .
O37 S10 K6 54.44(12) . 1_455
O37 S10 Mg15 132.63(13) . 2_565
O37 S10 Na5 54.09(12) . .
O37 S10 O36 109.21(17) . .
O37 S10 O39 111.23(15) . .
O38 S10 K6 62.55(12) . 1_455
O38 S10 Mg15 70.35(11) . 2_565
O38 S10 Na5 94.46(11) . .
O38 S10 O36 110.68(16) . .
O38 S10 O37 108.93(16) . .
O38 S10 O39 106.82(15) . .
O39 S10 K6 98.36(11) . 1_455
O39 S10 Mg15 37.62(11) . 2_565
O39 S10 Na5 157.83(11) . .
O39 S10 O36 109.96(15) . .
O40 S11 K18 145.04(11) . 4_566
O40 S11 Na14 54.28(11) . 4_566
O40 S11 O43 107.80(15) . .
O41 S11 K18 61.00(12) . 4_566
O41 S11 Na14 97.99(12) . 4_566
O41 S11 O40 110.39(16) . .
O41 S11 O43 107.17(16) . .
O42 S11 K18 102.96(12) . 4_566
O42 S11 Na14 152.57(12) . 4_566
O42 S11 O40 111.53(16) . .
O42 S11 O41 109.35(16) . .
O42 S11 O43 110.49(16) . .
O43 S11 K18 52.28(11) . 4_566
O43 S11 Na14 61.32(11) . 4_566
K9 S12 K6 137.37(5) . .
K9 S12 Na8 88.44(5) . 1_455
Na8 S12 Na6 87.78(4) 1_455 .
Na9 S12 Na6 137.37(5) . .
O44 S12 K6 60.44(15) . .
O44 S12 K9 122.43(14) . .
O44 S12 Na6 60.44(15) . .
O44 S12 Na8 146.08(15) . 1_455
O44 S12 Na9 122.43(14) . .
O44 S12 O57 112.18(17) . .
O57 S12 K6 86.38(11) . .
O57 S12 K9 51.89(11) . .
O57 S12 Na6 86.38(11) . .
O57 S12 Na8 74.20(12) . 1_455
O57 S12 Na9 51.89(11) . .
O58 S12 K6 65.68(16) . .
O58 S12 K9 129.67(16) . .
O58 S12 Na6 65.68(16) . .
O58 S12 Na8 42.53(14) . 1_455
O58 S12 Na9 129.67(16) . .
O58 S12 O44 107.8(2) . .
O58 S12 O57 108.30(17) . .
O59 S12 K6 167.07(13) . .
O59 S12 K9 54.71(12) . .
O59 S12 Na6 167.07(13) . .
O59 S12 Na8 98.18(15) . 1_455
O59 S12 Na9 54.71(12) . .
O59 S12 O44 110.8(2) . .
O59 S12 O57 106.24(16) . .
O59 S12 O58 111.5(2) . .
K18 S13 K6 129.72(5) 4_566 1_655
O45 S13 K6 131.50(13) . 1_655
O45 S13 K18 90.08(12) . 4_566
O45 S13 Na5 70.27(14) . 1_655
O45 S13 Na8 60.48(13) . .
O45 S13 O46 109.20(18) . .
O45 S13 O47 110.55(16) . .
O45 S13 O48 107.37(17) . .
O46 S13 K6 116.51(13) . 1_655
O46 S13 K18 53.83(12) . 4_566
O46 S13 Na5 42.11(12) . 1_655
O46 S13 Na8 145.07(13) . .
O47 S13 K6 39.40(12) . 1_655
O47 S13 K18 157.83(12) . 4_566
O47 S13 Na5 109.32(12) . 1_655
O47 S13 Na8 105.38(12) . .
O47 S13 O46 109.33(17) . .
O48 S13 K6 71.94(12) . 1_655
O48 S13 K18 68.78(12) . 4_566
O48 S13 Na5 137.84(12) . 1_655
O48 S13 Na8 52.33(12) . .
O48 S13 O46 109.89(16) . .
O48 S13 O47 110.48(17) . .
K1 S14 K9 127.31(5) 2_674 4_466
O67 S14 K1 62.58(12) . 2_674
O67 S14 K9 74.75(12) . 4_466
O67 S14 Na8 135.07(12) . 4_466
O67 S14 Na10 46.83(12) . .
O67 S14 O69 110.04(17) . .
O67 S14 O70 110.11(17) . .
O68 S14 K1 83.68(13) . 2_674
O68 S14 K9 140.39(15) . 4_466
O68 S14 Na8 62.08(15) . 4_466
O68 S14 Na10 70.96(14) . .
O68 S14 O67 107.15(17) . .
O68 S14 O69 108.5(2) . .
O68 S14 O70 110.29(17) . .
O69 S14 K1 64.16(12) . 2_674
O69 S14 K9 107.57(13) . 4_466
O69 S14 Na8 48.26(13) . 4_466
O69 S14 Na10 150.69(12) . .
O70 S14 K1 165.96(12) . 2_674
O70 S14 K9 39.88(12) . 4_466
O70 S14 Na8 114.48(12) . 4_466
O70 S14 Na10 96.15(11) . .
O70 S14 O69 110.69(15) . .
K9 S15 K12 129.64(5) . .
O64 S15 K9 55.06(14) . .
O64 S15 K12 75.30(14) . .
O64 S15 Na10 71.52(14) . 4_566
O64 S15 O65 106.21(19) . .
O64 S15 O66 107.31(18) . .
O64 S15 O71 111.85(18) . .
O65 S15 K9 84.50(12) . .
O65 S15 K12 120.40(12) . .
O65 S15 Na10 43.19(12) . 4_566
O65 S15 O66 111.68(16) . .
O65 S15 O71 108.91(17) . .
O66 S15 K9 69.64(12) . .
O66 S15 K12 124.86(12) . .
O66 S15 Na10 147.40(12) . 4_566
O66 S15 O71 110.82(17) . .
O71 S15 K9 164.38(13) . .
O71 S15 K12 36.55(12) . .
O71 S15 Na10 99.04(12) . 4_566
K15 S16 K1 132.61(4) 2_665 3_746
O49 S16 K1 73.28(11) . 3_746
O49 S16 K15 123.77(11) . 2_665
O49 S16 Na7 39.12(10) . .
O50 S16 K1 175.05(13) . 3_746
O50 S16 K15 46.14(12) . 2_665
O50 S16 Na7 99.85(13) . .
O50 S16 O49 111.51(16) . .
O51 S16 K1 66.24(15) . 3_746
O51 S16 K15 126.99(13) . 2_665
O51 S16 Na7 143.95(13) . .
O51 S16 O49 108.78(16) . .
O51 S16 O50 110.29(19) . .
O52 S16 K1 70.57(15) . 3_746
O52 S16 K15 62.13(15) . 2_665
O52 S16 Na7 77.69(13) . .
O52 S16 O49 108.36(17) . .
O52 S16 O50 108.23(19) . .
O52 S16 O51 109.6(2) . .
Mg13 S17 K9 91.77(4) 4_566 1_655
O53 S17 K9 146.65(12) . 1_655
O53 S17 Mg13 119.77(12) . 4_566
O53 S17 O55 109.24(17) . .
O53 S17 O56 109.24(15) . .
O54 S17 K9 66.06(12) . 1_655
O54 S17 Mg13 72.14(12) . 4_566
O54 S17 O53 111.08(16) . .
O54 S17 O55 107.68(16) . .
O54 S17 O56 108.22(16) . .
O55 S17 K9 47.93(12) . 1_655
O55 S17 Mg13 127.49(13) . 4_566
O55 S17 O56 111.39(16) . .
O56 S17 K9 102.71(12) . 1_655
O56 S17 Mg13 36.30(11) . 4_566
K2 S18 K1 127.40(5) 3_646 3_746
O60 S18 K1 129.57(12) . 3_746
O60 S18 K2 98.09(11) . 3_646
O60 S18 Na7 57.90(12) . .
O60 S18 O61 107.12(16) . .
O60 S18 O62 109.30(15) . .
O60 S18 O63 111.14(16) . .
O61 S18 K1 74.30(12) . 3_746
O61 S18 K2 70.92(11) . 3_646
O61 S18 Na7 53.18(11) . .
O61 S18 O62 110.20(16) . .
O61 S18 O63 109.66(16) . .
O62 S18 K1 36.86(11) . 3_746
O62 S18 K2 150.23(12) . 3_646
O62 S18 Na7 106.98(11) . .
O63 S18 K1 115.51(12) . 3_746
O63 S18 K2 47.42(11) . 3_646
O63 S18 Na7 143.51(12) . .
O63 S18 O62 109.39(16) . .
K12 S19 Na10 88.09(4) . 4_566
O72 S19 K12 46.92(12) . .
O72 S19 Na10 61.70(14) . 4_566
O72 S19 Na12 46.92(12) . .
O72 S19 O90 106.80(17) . .
O75 S19 K12 99.75(13) . .
O75 S19 Na10 160.49(14) . 4_566
O75 S19 Na12 99.75(13) . .
O75 S19 O72 111.4(2) . .
O75 S19 O76 112.25(17) . .
O75 S19 O90 108.79(17) . .
O76 S19 K12 146.04(11) . .
O76 S19 Na10 57.96(11) . 4_566
O76 S19 Na12 146.04(11) . .
O76 S19 O72 107.82(17) . .
O76 S19 O90 109.67(16) . .
O90 S19 K12 68.11(12) . .
O90 S19 Na10 90.71(11) . 4_566
O90 S19 Na12 68.11(12) . .
K12 S20 K13 123.77(4) . .
Na11 S20 Na12 98.09(5) . .
O73 S20 K12 67.31(12) . .
O73 S20 K13 71.12(12) . .
O73 S20 Na11 58.49(12) . .
O73 S20 Na12 67.31(12) . .
O73 S20 O74 106.33(16) . .
O74 S20 K12 105.27(11) . .
O74 S20 K13 121.78(11) . .
O74 S20 Na11 50.16(11) . .
O74 S20 Na12 105.27(11) . .
O77 S20 K12 46.80(13) . .
O77 S20 K13 124.90(13) . .
O77 S20 Na11 138.76(13) . .
O77 S20 Na12 46.80(13) . .
O77 S20 O73 109.87(17) . .
O77 S20 O74 110.87(16) . .
O77 S20 O78 112.49(17) . .
O78 S20 K12 145.44(12) . .
O78 S20 K13 37.39(11) . .
O78 S20 Na11 108.58(12) . .
O78 S20 Na12 145.44(12) . .
O78 S20 O73 108.46(17) . .
O78 S20 O74 108.62(15) . .
K15 S21 K18 122.60(4) . 1_455
Na17 S21 Na15 103.45(5) . .
O91 S21 K15 48.02(12) . .
O91 S21 K18 119.01(13) . 1_455
O91 S21 Na15 48.02(12) . .
O91 S21 Na17 145.87(13) . .
O91 S21 O92 112.64(17) . .
O91 S21 O93 110.69(16) . .
O91 S21 O107 109.76(16) . .
O92 S21 K15 148.16(12) . .
O92 S21 K18 36.73(11) . 1_455
O92 S21 Na15 148.16(12) . .
O92 S21 Na17 101.10(12) . .
O92 S21 O93 107.91(15) . .
O93 S21 K15 103.28(11) . .
O93 S21 K18 127.12(11) . 1_455
O93 S21 Na15 103.28(11) . .
O93 S21 Na17 50.84(11) . .
O107 S21 K15 67.10(11) . .
O107 S21 K18 72.83(11) . 1_455
O107 S21 Na15 67.10(11) . .
O107 S21 Na17 61.53(12) . .
O107 S21 O92 108.66(16) . .
O107 S21 O93 107.00(16) . .
K18 S22 K12 128.08(5) . .
O83 S22 K12 44.35(11) . .
O83 S22 K18 84.76(11) . .
O83 S22 Na16 112.55(11) . .
O83 S22 O84 108.44(16) . .
O83 S22 O85 111.25(16) . .
O83 S22 O95 111.16(15) . .
O84 S22 K12 74.62(11) . .
O84 S22 K18 147.29(12) . .
O84 S22 Na16 44.05(11) . .
O84 S22 O95 110.50(15) . .
O85 S22 K12 95.89(12) . .
O85 S22 K18 94.11(13) . .
O85 S22 Na16 65.46(12) . .
O85 S22 O84 107.72(17) . .
O85 S22 O95 107.73(16) . .
O95 S22 K12 152.17(11) . .
O95 S22 K18 37.86(11) . .
O95 S22 Na16 134.91(11) . .
K9 S23 K12 131.93(5) 4_566 1_655
O86 S23 K9 74.65(11) . 4_566
O86 S23 K12 148.91(11) . 1_655
O86 S23 Na10 44.70(11) . 4_566
O86 S23 O89 107.48(15) . .
O87 S23 K9 72.33(14) . 4_566
O87 S23 K12 98.53(14) . 1_655
O87 S23 Na10 63.56(13) . 4_566
O87 S23 O86 106.30(17) . .
O87 S23 O88 111.82(19) . .
O87 S23 O89 110.96(17) . .
O88 S23 K9 170.34(13) . 4_566
O88 S23 K12 40.06(12) . 1_655
O88 S23 Na10 115.24(13) . 4_566
O88 S23 O86 111.39(16) . .
O88 S23 O89 108.80(17) . .
O89 S23 K9 61.67(12) . 4_566
O89 S23 K12 79.87(11) . 1_655
O89 S23 Na10 134.19(12) . 4_566
K6 S24 K15 133.45(5) 2_664 1_655
K6 S24 Na7 70.67(5) 2_664 2_664
O99 S24 K6 72.79(11) . 2_664
O99 S24 K15 150.91(11) . 1_655
O99 S24 Na7 43.21(11) . 2_664
O100 S24 K6 174.60(13) . 2_664
O100 S24 K15 41.35(12) . 1_655
O100 S24 Na7 114.52(13) . 2_664
O100 S24 O99 111.88(16) . .
O100 S24 O101 109.22(17) . .
O101 S24 K6 66.11(11) . 2_664
O101 S24 K15 79.34(11) . 1_655
O101 S24 Na7 134.38(11) . 2_664
O101 S24 O99 108.03(16) . .
O102 S24 K6 68.92(14) . 2_664
O102 S24 K15 97.22(14) . 1_655
O102 S24 Na7 64.80(13) . 2_664
O102 S24 O99 105.83(17) . .
O102 S24 O100 111.41(19) . .
O102 S24 O101 110.37(16) . .
Na15 S25 Na14 70.75(4) . .
O94 S25 K15 60.92(12) . .
O94 S25 Na14 44.17(11) . .
O94 S25 Na15 60.92(12) . .
O96 S25 K15 107.28(12) . .
O96 S25 Na14 63.76(13) . .
O96 S25 Na15 107.28(12) . .
O96 S25 O94 107.44(17) . .
O96 S25 O98 112.05(16) . .
O97 S25 K15 49.97(12) . .
O97 S25 Na14 116.71(13) . .
O97 S25 Na15 49.97(12) . .
O97 S25 O94 107.45(17) . .
O97 S25 O96 110.84(19) . .
O97 S25 O98 110.25(16) . .
O98 S25 K15 140.53(11) . .
O98 S25 Na14 130.86(12) . .
O98 S25 Na15 140.53(11) . .
O98 S25 O94 108.62(16) . .
O103 S26 K1 61.4(3) . 4_566
O103 S26 Na11 57.1(2) . 2_664
O103 S26 O104 92.7(5) . .
O103 S26 O105 111.7(3) . .
O103 S26 O106 108.5(3) . .
O104 S26 K1 142.7(3) . 4_566
O104 S26 Na11 55.8(3) . 2_664
O104 S26 O105 116.3(3) . .
O104 S26 O106 118.6(4) . .
O105 S26 K1 98.9(2) . 4_566
O105 S26 Na11 162.8(2) . 2_664
O106 S26 K1 55.6(2) . 4_566
O106 S26 Na11 88.8(2) . 2_664
O106 S26 O105 107.9(3) . .
O108 S26 O109 111.0(4) . .
O108 S26 O110 110.8(4) . .
O108 S26 O114 91.6(6) . .
O109 S26 O114 110.8(5) . .
O110 S26 O109 102.9(4) . .
O110 S26 O114 129.0(6) . .
K13 S27 K15 129.45(4) . .
O79 S27 K13 40.20(10) . .
O79 S27 K15 151.61(12) . .
O79 S27 O80 110.06(15) . .
O80 S27 K13 150.05(11) . .
O80 S27 K15 73.52(11) . .
O81 S27 K13 86.65(11) . .
O81 S27 K15 44.57(11) . .
O81 S27 O79 111.04(15) . .
O81 S27 O80 107.58(15) . .
O81 S27 O82 111.75(16) . .
O82 S27 K13 89.48(12) . .
O82 S27 K15 96.73(11) . .
O82 S27 O79 108.05(16) . .
O82 S27 O80 108.32(16) . .
O2 Mg1 K2 106.2(4) . .
O2 Mg1 Na3 69.6(4) . 4_567
O2 Mg1 Na11 47.4(4) . 3_656
O2 Mg1 Na17 125.7(3) . 4_566
O2 Mg1 O4 90.1(4) . .
O2 Mg1 O7 85.1(4) . .
O2 Mg1 O14 89.2(4) . .
O2 Mg1 O19 165.1(3) . .
O4 Mg1 K2 64.19(10) . .
O4 Mg1 Na3 111.60(11) . 4_567
O4 Mg1 Na11 62.56(9) . 3_656
O4 Mg1 Na17 134.60(11) . 4_566
O4 Mg1 O7 84.4(4) . .
O4 Mg1 O14 157.30(15) . .
O4 Mg1 O19 98.56(13) . .
O4 Mg1 O119 84.9(4) . .
O7 Mg1 K2 29.9(3) . .
O7 Mg1 Na3 149.4(3) . 4_567
O7 Mg1 Na11 47.8(3) . 3_656
O7 Mg1 Na17 73.4(3) . 4_566
O14 Mg1 K2 137.37(11) . .
O14 Mg1 Na3 47.41(10) . 4_567
O14 Mg1 Na11 129.58(10) . 3_656
O14 Mg1 Na17 61.12(10) . 4_566
O14 Mg1 O7 118.1(4) . .
O14 Mg1 O19 87.49(13) . .
O14 Mg1 O119 89.9(5) . .
O19 Mg1 K2 67.52(9) . .
O19 Mg1 Na3 117.52(9) . 4_567
O19 Mg1 Na11 127.13(10) . 3_656
O19 Mg1 Na17 41.06(9) . 4_566
O19 Mg1 O7 83.7(3) . .
O19 Mg1 O119 176.0(4) . .
O113 Mg1 O4 86.9(6) . .
O113 Mg1 O14 114.6(6) . .
O113 Mg1 O19 94.4(4) . .
O113 Mg1 O119 83.9(5) . .
K2 Mg2 K4 106.22(4) 4_567 1_655
K2 Mg2 K4 106.96(4) 4_567 4_567
K4 Mg2 K4 128.58(4) 4_567 1_655
O9 Mg2 K2 73.12(9) 4_567 4_567
O9 Mg2 K4 33.11(8) 4_567 1_655
O9 Mg2 K4 142.98(10) 4_567 4_567
O9 Mg2 Na3 64.23(9) 4_567 .
O9 Mg2 O12 101.57(12) 4_567 4_567
O9 Mg2 O16 93.59(12) 4_567 4_467
O9 Mg2 O20 82.43(12) 4_567 4_567
O9 Mg2 O24 161.07(13) 4_567 4_567
O12 Mg2 K2 37.44(8) 4_567 4_567
O12 Mg2 K4 98.05(9) 4_567 4_567
O12 Mg2 K4 131.43(9) 4_567 1_655
O12 Mg2 Na3 106.28(9) 4_567 .
O12 Mg2 O16 79.97(12) 4_567 4_467
O16 Mg2 K2 58.81(8) 4_467 4_567
O16 Mg2 K4 110.06(8) 4_467 1_655
O16 Mg2 K4 59.37(8) 4_467 4_567
O16 Mg2 Na3 36.37(8) 4_467 .
O18 Mg2 K2 137.53(10) . 4_567
O18 Mg2 K4 73.24(10) . 4_567
O18 Mg2 K4 55.77(9) . 1_655
O18 Mg2 Na3 65.90(9) . .
O18 Mg2 O9 82.49(12) . 4_567
O18 Mg2 O12 168.84(14) . 4_567
O18 Mg2 O16 89.45(12) . 4_467
O18 Mg2 O20 99.48(13) . 4_567
O18 Mg2 O24 81.09(12) . 4_567
O20 Mg2 K2 110.80(9) 4_567 4_567
O20 Mg2 K4 128.29(9) 4_567 4_567
O20 Mg2 K4 71.44(9) 4_567 1_655
O20 Mg2 Na3 144.50(9) 4_567 .
O20 Mg2 O12 91.40(12) 4_567 4_567
O20 Mg2 O16 169.61(13) 4_567 4_467
O20 Mg2 O24 91.05(12) 4_567 4_567
O24 Mg2 K2 125.71(9) 4_567 4_567
O24 Mg2 K4 37.53(9) 4_567 4_567
O24 Mg2 K4 127.98(9) 4_567 1_655
O24 Mg2 Na3 116.48(10) 4_567 .
O24 Mg2 O12 96.31(12) 4_567 4_567
O24 Mg2 O16 95.60(12) 4_567 4_467
K15 Mg3 K2 123.23(4) 4_566 .
K18 Mg3 K2 112.51(5) 4_466 .
K18 Mg3 K15 108.18(5) 4_466 4_566
O11 Mg3 K2 49.86(17) . .
O11 Mg3 K15 74.23(17) . 4_566
O11 Mg3 K18 145.37(16) . 4_466
O11 Mg3 O95 170.97(18) . 4_466
O11 Mg3 O98 87.60(17) . 4_466
O11 Mg3 O100 78.66(19) . 4_466
O11 Mg3 O107 89.11(18) . 4_566
O13 Mg3 K2 44.9(2) . .
O13 Mg3 K15 137.5(2) . 4_566
O13 Mg3 K18 67.9(2) . 4_466
O13 Mg3 O11 86.9(3) . .
O13 Mg3 O95 101.4(2) . 4_466
O13 Mg3 O98 80.6(2) . 4_466
O13 Mg3 O100 165.5(3) . 4_466
O13 Mg3 O107 90.8(2) . 4_566
O95 Mg3 K2 135.56(9) 4_466 .
O95 Mg3 K15 101.18(9) 4_466 4_566
O95 Mg3 K18 43.21(8) 4_466 4_466
O95 Mg3 Na2 135.56(9) 4_466 .
O98 Mg3 K2 60.70(8) 4_466 .
O98 Mg3 K15 134.52(9) 4_466 4_566
O98 Mg3 K18 110.04(9) 4_466 4_466
O98 Mg3 Na2 60.70(8) 4_466 .
O98 Mg3 O95 90.40(11) 4_466 4_466
O100 Mg3 K2 121.65(10) 4_466 .
O100 Mg3 K15 39.24(9) 4_466 4_566
O100 Mg3 K18 125.83(11) 4_466 4_466
O100 Mg3 Na2 121.65(10) 4_466 .
O100 Mg3 O95 92.86(12) 4_466 4_466
O100 Mg3 O98 97.02(12) 4_466 4_466
O107 Mg3 K2 110.95(9) 4_566 .
O107 Mg3 K15 52.13(8) 4_566 4_566
O107 Mg3 K18 68.72(8) 4_566 4_466
O107 Mg3 Na2 110.95(9) 4_566 .
O107 Mg3 O95 94.13(11) 4_566 4_466
O107 Mg3 O98 170.88(13) 4_566 4_466
O107 Mg3 O100 90.66(12) 4_566 4_466
O111 Mg3 Na2 35.9(2) . .
O111 Mg3 O115 83.7(3) . .
O115 Mg3 Na2 62.3(3) . .
K18 Mg4 K4 122.05(4) 4_466 1_655
Na5 Mg4 Na3 106.78(5) . .
Na17 Mg4 Na3 106.75(5) 4_566 .
Na17 Mg4 Na5 122.22(5) 4_566 .
O21 Mg4 K4 29.20(7) . 1_655
O21 Mg4 K18 124.08(9) . 4_466
O21 Mg4 Na3 57.96(8) . .
O21 Mg4 Na5 146.53(9) . .
O21 Mg4 Na17 50.81(8) . 4_566
O22 Mg4 K4 96.72(10) . 1_655
O22 Mg4 K18 52.20(9) . 4_466
O22 Mg4 Na3 112.07(10) . .
O22 Mg4 Na5 80.08(9) . .
O22 Mg4 Na17 43.90(9) . 4_566
O22 Mg4 O21 79.66(12) . .
O22 Mg4 O26 89.99(13) . .
O22 Mg4 O46 87.06(12) . 1_455
O26 Mg4 K4 135.90(12) . 1_655
O26 Mg4 K18 96.23(11) . 4_466
O26 Mg4 Na3 65.56(11) . .
O26 Mg4 Na5 41.70(11) . .
O26 Mg4 Na17 128.94(10) . 4_566
O26 Mg4 O21 112.11(13) . .
O26 Mg4 O46 83.34(13) . 1_455
O28 Mg4 K4 51.19(9) . 1_655
O28 Mg4 K18 78.14(9) . 4_466
O28 Mg4 Na3 120.94(10) . .
O28 Mg4 Na5 131.33(10) . .
O28 Mg4 Na17 54.07(9) . 4_566
O28 Mg4 O21 74.94(12) . .
O28 Mg4 O22 90.02(12) . .
O28 Mg4 O26 172.81(16) . .
O28 Mg4 O46 89.48(12) . 1_455
O29 Mg4 K4 72.17(10) . 1_655
O29 Mg4 K18 143.79(11) . 4_466
O29 Mg4 Na3 53.77(10) . .
O29 Mg4 Na5 110.32(10) . .
O29 Mg4 Na17 127.46(11) . 4_566
O29 Mg4 O21 85.25(12) . .
O29 Mg4 O22 163.78(15) . .
O29 Mg4 O26 90.19(13) . .
O29 Mg4 O28 91.80(13) . .
O29 Mg4 O46 109.07(13) . 1_455
O46 Mg4 K4 140.33(9) 1_455 1_655
O46 Mg4 K18 37.33(8) 1_455 4_466
O46 Mg4 Na3 142.55(9) 1_455 .
O46 Mg4 Na5 42.88(8) 1_455 .
O46 Mg4 Na17 109.03(9) 1_455 4_566
O46 Mg4 O21 159.38(12) 1_455 .
K6 Mg5 K13 125.07(5) . 2_565
K15 Mg5 K6 110.07(5) 2_565 .
K15 Mg5 K13 112.95(5) 2_565 2_565
Na16 Mg5 Na6 78.22(4) 2_665 .
O32 Mg5 K6 89.09(9) . .
O32 Mg5 K13 38.30(9) . 2_565
O32 Mg5 K15 123.62(9) . 2_565
O32 Mg5 Na6 89.09(9) . .
O32 Mg5 Na16 52.12(9) . 2_665
O32 Mg5 O36 86.11(12) . .
O32 Mg5 O47 97.08(11) . 1_455
O32 Mg5 O81 81.81(11) . 2_565
O32 Mg5 O101 88.83(12) . 2_665
O36 Mg5 K6 134.72(9) . .
O36 Mg5 K13 52.60(9) . 2_565
O36 Mg5 K15 109.90(9) . 2_565
O36 Mg5 Na6 134.72(9) . .
O36 Mg5 Na16 129.47(10) . 2_665
O36 Mg5 O47 97.06(12) . 1_455
O36 Mg5 O81 90.36(12) . 2_565
O36 Mg5 O101 173.67(13) . 2_665
O47 Mg5 K6 39.04(8) 1_455 .
O47 Mg5 K13 115.57(9) 1_455 2_565
O47 Mg5 K15 131.39(9) 1_455 2_565
O47 Mg5 Na6 39.04(8) 1_455 .
O47 Mg5 Na16 113.25(9) 1_455 2_665
O47 Mg5 O81 172.42(13) 1_455 2_565
O50 Mg5 K6 95.79(10) 1_455 .
O50 Mg5 K13 138.94(10) 1_455 2_565
O50 Mg5 K15 45.49(9) 1_455 2_565
O50 Mg5 Na6 95.79(10) 1_455 .
O50 Mg5 Na16 119.36(10) 1_455 2_665
O50 Mg5 O32 169.09(13) 1_455 .
O50 Mg5 O36 97.22(12) 1_455 .
O50 Mg5 O47 92.83(12) 1_455 1_455
O50 Mg5 O81 87.76(12) 1_455 2_565
O50 Mg5 O101 87.08(12) 1_455 2_665
O81 Mg5 K6 133.38(9) 2_565 .
O81 Mg5 K13 67.98(8) 2_565 2_565
O81 Mg5 K15 46.10(8) 2_565 2_565
O81 Mg5 Na6 133.38(9) 2_565 .
O81 Mg5 Na16 60.20(8) 2_565 2_665
O101 Mg5 K6 48.86(8) 2_665 .
O101 Mg5 K13 121.32(9) 2_665 2_565
O101 Mg5 K15 69.94(8) 2_665 2_565
O101 Mg5 Na6 48.86(8) 2_665 .
O101 Mg5 Na16 44.23(8) 2_665 2_665
O101 Mg5 O47 87.33(11) 2_665 1_455
O101 Mg5 O81 85.15(11) 2_665 2_565
K9 Mg6 K6 106.07(5) . .
K9 Mg6 K18 124.10(5) . 4_466
K9 Mg6 Na8 73.40(4) . 1_455
K18 Mg6 K6 110.75(5) 4_466 .
K18 Mg6 Na8 77.28(4) 4_466 1_455
Na8 Mg6 Na6 74.97(4) 1_455 .
Na9 Mg6 Na6 106.07(5) . .
O35 Mg6 K6 38.74(8) . .
O35 Mg6 K9 123.02(9) . .
O35 Mg6 K18 112.01(9) . 4_466
O35 Mg6 Na6 38.74(8) . .
O35 Mg6 Na8 113.07(9) . 1_455
O35 Mg6 Na9 123.02(9) . .
O35 Mg6 O40 87.98(12) . .
O35 Mg6 O48 87.80(12) . 1_455
O35 Mg6 O54 174.37(13) . 1_455
O35 Mg6 O92 99.75(11) . 4_566
O40 Mg6 K6 112.05(9) . .
O40 Mg6 K9 63.71(8) . .
O40 Mg6 K18 130.85(9) . 4_466
O40 Mg6 Na6 112.05(9) . .
O40 Mg6 Na8 136.89(9) . 1_455
O40 Mg6 Na9 63.71(8) . .
O40 Mg6 O48 171.19(12) . 1_455
O48 Mg6 K6 60.43(8) 1_455 .
O48 Mg6 K9 112.62(9) 1_455 .
O48 Mg6 K18 57.96(8) 1_455 4_466
O48 Mg6 Na6 60.43(8) 1_455 .
O48 Mg6 Na8 39.45(8) 1_455 1_455
O48 Mg6 Na9 112.62(9) 1_455 .
O54 Mg6 K6 145.99(9) 1_455 .
O54 Mg6 K9 55.75(9) 1_455 .
O54 Mg6 K18 70.43(9) 1_455 4_466
O54 Mg6 Na6 145.99(9) 1_455 .
O54 Mg6 Na8 72.24(9) 1_455 1_455
O54 Mg6 Na9 55.75(9) 1_455 .
O54 Mg6 O40 86.70(12) 1_455 .
O54 Mg6 O48 97.71(12) 1_455 1_455
O57 Mg6 K6 67.55(9) . .
O57 Mg6 K9 38.86(8) . .
O57 Mg6 K18 135.38(10) . 4_466
O57 Mg6 Na6 67.55(9) . .
O57 Mg6 Na8 58.85(9) . 1_455
O57 Mg6 Na9 38.86(8) . .
O57 Mg6 O35 93.55(11) . .
O57 Mg6 O40 83.78(12) . .
O57 Mg6 O48 88.76(12) . 1_455
O57 Mg6 O54 87.70(12) . 1_455
O57 Mg6 O92 166.69(13) . 4_566
O92 Mg6 K6 124.05(9) 4_566 .
O92 Mg6 K9 129.85(9) 4_566 .
O92 Mg6 K18 38.23(8) 4_566 4_466
O92 Mg6 Na6 124.05(9) 4_566 .
O92 Mg6 Na8 115.20(9) 4_566 1_455
O92 Mg6 Na9 129.85(9) 4_566 .
O92 Mg6 O40 96.23(11) 4_566 .
O92 Mg6 O48 92.11(12) 4_566 1_455
O92 Mg6 O54 79.02(12) 4_566 1_455
Na7 Mg7 Na8 120.06(5) . .
O37 Mg7 K6 39.21(9) 1_655 .
O37 Mg7 Na5 47.55(8) 1_655 1_655
O37 Mg7 Na7 67.20(8) 1_655 .
O37 Mg7 Na8 136.13(10) 1_655 .
O37 Mg7 O69 173.57(12) 1_655 4_566
O42 Mg7 K6 81.80(9) . .
O42 Mg7 Na5 63.08(9) . 1_655
O42 Mg7 Na7 136.11(10) . .
O42 Mg7 Na8 100.81(10) . .
O42 Mg7 O37 95.05(12) . 1_655
O42 Mg7 O44 88.96(13) . .
O42 Mg7 O45 91.50(13) . .
O42 Mg7 O49 175.43(13) . .
O42 Mg7 O69 91.22(12) . 4_566
O44 Mg7 K6 43.52(10) . .
O44 Mg7 Na5 112.95(11) . 1_655
O44 Mg7 Na7 49.78(9) . .
O44 Mg7 Na8 140.04(11) . .
O44 Mg7 O37 80.24(13) . 1_655
O44 Mg7 O69 98.48(13) . 4_566
O45 Mg7 K6 126.30(11) . .
O45 Mg7 Na5 58.41(10) . 1_655
O45 Mg7 Na7 126.17(9) . .
O45 Mg7 Na8 49.95(10) . .
O45 Mg7 O37 89.35(13) . 1_655
O45 Mg7 O44 169.58(15) . .
O45 Mg7 O69 91.92(13) . 4_566
O49 Mg7 K6 97.84(9) . .
O49 Mg7 Na5 121.18(9) . 1_655
O49 Mg7 Na7 41.82(8) . .
O49 Mg7 Na8 79.88(9) . .
O49 Mg7 O37 87.44(11) . 1_655
O49 Mg7 O44 87.69(12) . .
O49 Mg7 O45 92.36(12) . .
O49 Mg7 O69 86.21(11) . 4_566
O69 Mg7 K6 141.09(10) 4_566 .
O69 Mg7 Na5 137.73(9) 4_566 1_655
O69 Mg7 Na7 107.13(9) 4_566 .
O69 Mg7 Na8 43.30(9) 4_566 .
K9 Mg8 K18 118.99(5) . 4_566
K12 Mg8 K9 113.35(5) 4_566 .
K12 Mg8 K18 115.04(5) 4_566 4_566
K12 Mg8 Na14 81.70(4) 4_566 4_566
Na14 Mg8 Na9 77.38(4) 4_566 .
O43 Mg8 K9 83.49(9) . .
O43 Mg8 K12 124.24(9) . 4_566
O43 Mg8 K18 38.49(8) . 4_566
O43 Mg8 Na9 83.49(9) . .
O43 Mg8 Na14 49.14(8) . 4_566
O43 Mg8 O53 86.06(12) . .
O43 Mg8 O70 94.46(11) . 4_566
O43 Mg8 O71 165.49(12) . 4_566
O43 Mg8 O83 81.20(11) . 4_566
O43 Mg8 O89 86.91(12) . 4_466
O53 Mg8 K9 128.30(9) . .
O53 Mg8 K12 114.27(9) . 4_566
O53 Mg8 K18 53.26(9) . 4_566
O53 Mg8 Na9 128.30(9) . .
O53 Mg8 Na14 128.32(9) . 4_566
O53 Mg8 O70 92.84(11) . 4_566
O53 Mg8 O71 102.76(12) . 4_566
O53 Mg8 O83 91.44(11) . 4_566
O53 Mg8 O89 172.81(12) . 4_466
O70 Mg8 K9 38.28(8) 4_566 .
O70 Mg8 K12 132.40(9) 4_566 4_566
O70 Mg8 K18 112.53(8) 4_566 4_566
O70 Mg8 Na9 38.28(8) 4_566 .
O70 Mg8 Na14 112.18(9) 4_566 4_566
O70 Mg8 O83 173.69(12) 4_566 4_566
O71 Mg8 K9 99.43(9) 4_566 .
O71 Mg8 K12 41.60(8) 4_566 4_566
O71 Mg8 K18 141.56(10) 4_566 4_566
O71 Mg8 Na9 99.43(9) 4_566 .
O71 Mg8 Na14 117.37(9) 4_566 4_566
O71 Mg8 O70 96.55(11) 4_566 4_566
O71 Mg8 O83 87.02(11) 4_566 4_566
O83 Mg8 K9 136.03(9) 4_566 .
O83 Mg8 K12 49.03(8) 4_566 4_566
O83 Mg8 K18 66.68(8) 4_566 4_566
O83 Mg8 Na9 136.03(9) 4_566 .
O83 Mg8 Na14 61.52(8) 4_566 4_566
O89 Mg8 K9 49.13(8) 4_466 .
O89 Mg8 K12 71.18(8) 4_466 4_566
O89 Mg8 K18 120.69(9) 4_466 4_566
O89 Mg8 Na9 49.13(8) 4_466 .
O89 Mg8 Na14 46.28(8) 4_466 4_566
O89 Mg8 O70 86.19(12) 4_466 4_566
O89 Mg8 O71 84.43(11) 4_466 4_566
O89 Mg8 O83 88.99(11) 4_466 4_566
K1 Mg9 K2 106.00(5) 3_746 3_646
K1 Mg9 K15 114.47(5) 3_746 2_665
K15 Mg9 K2 124.85(5) 2_665 3_646
O1 Mg9 K1 33.6(4) 3_746 3_746
O1 Mg9 K2 98.0(4) 3_746 3_646
O1 Mg9 K15 136.1(4) 3_746 2_665
O8 Mg9 K1 110.73(10) 3_746 3_746
O8 Mg9 K2 130.87(9) 3_746 3_646
O8 Mg9 K15 65.52(9) 3_746 2_665
O8 Mg9 O1 95.1(4) 3_746 3_746
O15 Mg9 K1 125.85(9) 3_746 3_746
O15 Mg9 K2 36.42(8) 3_746 3_646
O15 Mg9 K15 119.56(9) 3_746 2_665
O15 Mg9 Na7 111.64(9) 3_746 .
O15 Mg9 O1 100.1(4) 3_746 3_746
O15 Mg9 O8 94.68(12) 3_746 3_746
O15 Mg9 O61 91.55(11) 3_746 .
O52 Mg9 K1 63.06(11) . 3_746
O52 Mg9 K2 140.85(11) . 3_646
O52 Mg9 K15 51.45(11) . 2_665
O52 Mg9 Na7 63.23(10) . .
O52 Mg9 O1 90.2(4) . 3_746
O52 Mg9 O8 85.90(13) . 3_746
O52 Mg9 O15 169.62(15) . 3_746
O52 Mg9 O61 88.64(12) . .
O52 Mg9 O97 80.88(14) . 2_665
O52 Mg9 O118 90.9(6) . 3_746
O61 Mg9 K1 62.44(8) . 3_746
O61 Mg9 K2 55.69(8) . 3_646
O61 Mg9 K15 114.28(9) . 2_665
O61 Mg9 Na7 37.41(8) . .
O61 Mg9 O1 80.2(4) . 3_746
O61 Mg9 O8 172.78(13) . 3_746
O97 Mg9 K1 135.13(11) 2_665 3_746
O97 Mg9 K2 84.94(10) 2_665 3_646
O97 Mg9 K15 39.92(9) 2_665 2_665
O97 Mg9 Na7 63.04(10) 2_665 .
O97 Mg9 O1 168.7(4) 2_665 3_746
O97 Mg9 O8 91.11(13) 2_665 3_746
O97 Mg9 O15 88.75(13) 2_665 3_746
O97 Mg9 O61 92.67(12) 2_665 .
O118 Mg9 Na7 117.4(5) 3_746 .
O118 Mg9 O61 91.9(5) 3_746 .
K9 Mg10 K1 111.07(5) . 3_746
Na9 Mg10 Na12 112.60(5) . .
Na10 Mg10 Na9 77.89(4) 4_566 .
Na10 Mg10 Na12 78.43(4) 4_566 .
O59 Mg10 K1 101.77(12) . 3_746
O59 Mg10 K9 42.81(9) . .
O59 Mg10 Na9 42.81(9) . .
O59 Mg10 Na10 116.43(11) . 4_566
O59 Mg10 Na12 135.73(12) . .
O59 Mg10 O62 95.99(12) . .
O59 Mg10 O64 86.77(14) . .
O59 Mg10 O67 85.65(14) . 4_566
O59 Mg10 O72 169.26(14) . .
O59 Mg10 O104 94.1(2) . 2_665
O59 Mg10 O114 100.3(4) . 2_665
O62 Mg10 K1 38.29(8) . 3_746
O62 Mg10 K9 129.92(9) . .
O62 Mg10 Na9 129.92(9) . .
O62 Mg10 Na10 112.28(9) . 4_566
O62 Mg10 Na12 117.48(9) . .
O62 Mg10 O67 88.58(12) . 4_566
O62 Mg10 O104 92.9(2) . 2_665
O62 Mg10 O114 105.2(4) . 2_665
O64 Mg10 K1 136.16(11) . 3_746
O64 Mg10 K9 50.25(10) . .
O64 Mg10 Na9 50.25(10) . .
O64 Mg10 Na10 61.96(10) . 4_566
O64 Mg10 Na12 62.84(10) . .
O64 Mg10 O62 174.23(14) . .
O64 Mg10 O67 86.57(13) . 4_566
O64 Mg10 O72 82.76(14) . .
O64 Mg10 O104 92.0(3) . 2_665
O64 Mg10 O114 79.3(4) . 2_665
O67 Mg10 K1 52.05(8) 4_566 3_746
O67 Mg10 K9 65.89(9) 4_566 .
O67 Mg10 Na9 65.89(9) 4_566 .
O67 Mg10 Na10 42.60(8) 4_566 4_566
O67 Mg10 Na12 120.94(9) 4_566 .
O67 Mg10 O104 178.5(3) 4_566 2_665
O72 Mg10 K1 84.33(10) . 3_746
O72 Mg10 K9 126.78(11) . .
O72 Mg10 Na9 126.78(11) . .
O72 Mg10 Na10 56.09(10) . 4_566
O72 Mg10 Na12 39.29(9) . .
O72 Mg10 O62 94.24(12) . .
O72 Mg10 O67 91.36(13) . 4_566
O72 Mg10 O104 88.6(2) . 2_665
O72 Mg10 O114 80.1(4) . 2_665
O104 Mg10 K1 129.4(2) 2_665 3_746
O104 Mg10 K9 112.98(18) 2_665 .
O104 Mg10 Na10 136.6(2) 2_665 4_566
O114 Mg10 Na9 108.8(4) 2_665 .
O114 Mg10 Na12 45.7(4) 2_665 .
Na8 Mg11 Na10 103.44(4) 4_466 .
Na10 Mg11 Na10 115.92(4) 4_566 .
O55 Mg11 K9 37.58(9) 4_466 4_566
O55 Mg11 Na8 52.78(9) 4_466 4_466
O55 Mg11 Na10 137.88(10) 4_466 .
O55 Mg11 Na10 67.70(9) 4_466 4_566
O55 Mg11 O66 82.84(12) 4_466 4_566
O55 Mg11 O105 78.01(17) 4_466 3_755
O65 Mg11 K9 104.15(10) . 4_566
O65 Mg11 Na8 119.17(10) . 4_466
O65 Mg11 Na10 43.78(9) . 4_566
O65 Mg11 Na10 75.07(9) . .
O65 Mg11 O55 87.39(12) . 4_466
O65 Mg11 O66 81.52(12) . 4_566
O65 Mg11 O68 91.88(14) . .
O65 Mg11 O87 87.46(14) . 4_466
O65 Mg11 O105 163.26(18) . 3_755
O66 Mg11 K9 53.81(8) 4_566 4_566
O66 Mg11 Na8 126.43(9) 4_566 4_466
O66 Mg11 Na10 42.67(8) 4_566 4_566
O66 Mg11 Na10 130.10(9) 4_566 .
O68 Mg11 K9 122.38(11) . 4_566
O68 Mg11 Na8 51.63(11) . 4_466
O68 Mg11 Na10 128.54(10) . 4_566
O68 Mg11 Na10 53.31(10) . .
O68 Mg11 O55 90.26(13) . 4_466
O68 Mg11 O66 170.63(12) . 4_566
O68 Mg11 O105 80.16(18) . 3_755
O87 Mg11 K9 135.37(10) 4_466 4_566
O87 Mg11 Na8 137.91(10) 4_466 4_466
O87 Mg11 Na10 49.29(9) 4_466 .
O87 Mg11 Na10 102.04(10) 4_466 4_566
O87 Mg11 O55 169.00(14) 4_466 4_466
O87 Mg11 O66 86.79(12) 4_466 4_566
O87 Mg11 O68 99.61(13) 4_466 .
O87 Mg11 O105 108.29(18) 4_466 3_755
O105 Mg11 K9 68.86(15) 3_755 4_566
O105 Mg11 Na8 44.78(15) 3_755 4_466
O105 Mg11 Na10 133.48(15) 3_755 4_566
O105 Mg11 O66 104.44(17) 3_755 4_566
O108 Mg11 Na10 99.93(19) 3_755 .
O108 Mg11 O65 171.5(2) 3_755 .
O108 Mg11 O68 90.5(2) 3_755 .
Na3 Mg12 Na11 130.64(5) 2_664 .
O3 Mg12 K2 75.75(9) 3_746 3_646
O3 Mg12 Na3 48.30(9) 3_746 2_664
O3 Mg12 Na11 133.55(10) 3_746 .
O3 Mg12 O6 86.69(12) 3_746 3_646
O3 Mg12 O30 77.34(12) 3_746 2_664
O3 Mg12 O63 91.39(12) 3_746 .
O6 Mg12 K2 43.39(8) 3_646 3_646
O6 Mg12 Na3 54.68(9) 3_646 2_664
O6 Mg12 Na11 76.13(9) 3_646 .
O6 Mg12 O30 86.29(12) 3_646 2_664
O6 Mg12 O63 82.46(11) 3_646 .
O30 Mg12 K2 123.22(9) 2_664 3_646
O30 Mg12 Na3 47.49(8) 2_664 2_664
O30 Mg12 Na11 141.97(10) 2_664 .
O30 Mg12 O63 164.53(12) 2_664 .
O63 Mg12 K2 42.38(7) . 3_646
O63 Mg12 Na3 117.04(8) . 2_664
O63 Mg12 Na11 44.25(8) . .
O74 Mg12 K2 95.08(9) . 3_646
O74 Mg12 Na3 130.67(9) . 2_664
O74 Mg12 Na11 38.16(9) . .
O74 Mg12 O3 170.83(13) . 3_746
O74 Mg12 O6 86.70(12) . 3_646
O74 Mg12 O30 108.56(12) . 2_664
O74 Mg12 O63 81.44(11) . .
O74 Mg12 O75 89.60(12) . .
O75 Mg12 K2 142.35(11) . 3_646
O75 Mg12 Na3 125.35(11) . 2_664
O75 Mg12 Na11 103.99(10) . .
O75 Mg12 O3 97.54(13) . 3_746
O75 Mg12 O6 173.61(13) . 3_646
O75 Mg12 O30 89.96(13) . 2_664
O75 Mg12 O63 102.15(12) . .
S17 Mg13 K12 82.74(4) 4_466 .
S17 Mg13 Na10 64.17(4) 4_466 4_566
S17 Mg13 Na14 100.04(4) 4_466 1_655
S17 Mg13 Na16 133.74(5) 4_466 .
Na10 Mg13 Na16 117.59(5) 4_566 .
Na14 Mg13 Na16 116.71(4) 1_655 .
O56 Mg13 K12 62.25(8) 4_466 .
O56 Mg13 S17 25.07(8) 4_466 4_466
O56 Mg13 Na10 47.04(8) 4_466 4_566
O56 Mg13 Na14 122.11(9) 4_466 1_655
O56 Mg13 Na16 119.22(9) 4_466 .
O80 Mg13 K12 136.85(9) 1_655 .
O80 Mg13 S17 140.09(9) 1_655 4_466
O80 Mg13 Na10 123.25(9) 1_655 4_566
O80 Mg13 Na14 40.06(8) 1_655 1_655
O80 Mg13 Na16 81.02(8) 1_655 .
O80 Mg13 O56 159.55(12) 1_655 4_466
O85 Mg13 K12 67.77(9) . .
O85 Mg13 S17 89.33(9) . 4_466
O85 Mg13 Na10 134.95(10) . 4_566
O85 Mg13 Na14 105.30(10) . 1_655
O85 Mg13 Na16 55.77(9) . .
O85 Mg13 O56 94.03(12) . 4_466
O85 Mg13 O80 100.71(12) . 1_655
O85 Mg13 O86 166.06(13) . .
O85 Mg13 O90 86.09(13) . .
O86 Mg13 K12 115.94(9) . .
O86 Mg13 S17 78.16(8) . 4_466
O86 Mg13 Na10 43.63(8) . 4_566
O86 Mg13 Na14 71.39(9) . 1_655
O86 Mg13 Na16 138.07(9) . .
O86 Mg13 O56 77.25(11) . 4_466
O86 Mg13 O80 85.43(12) . 1_655
O90 Mg13 K12 42.43(9) . .
O90 Mg13 S17 121.82(9) . 4_466
O90 Mg13 Na10 79.40(9) . 4_566
O90 Mg13 Na14 136.97(10) . 1_655
O90 Mg13 Na16 38.56(8) . .
O90 Mg13 O56 97.56(12) . 4_466
O90 Mg13 O80 97.51(12) . 1_655
O90 Mg13 O86 105.65(12) . .
K4 Mg14 K6 107.14(4) 2_564 2_664
K4 Mg14 K13 106.32(4) 2_564 .
K4 Mg14 Na5 70.96(4) 2_564 2_564
K6 Mg14 Na5 72.67(4) 2_664 2_564
K13 Mg14 K6 124.52(5) . 2_664
K13 Mg14 Na5 78.20(4) . 2_564
O5 Mg14 K4 41.95(8) 3_646 2_564
O5 Mg14 K6 127.53(9) 3_646 2_664
O5 Mg14 K13 106.87(9) 3_646 .
O5 Mg14 Na5 112.08(9) 3_646 2_564
O5 Mg14 Na13 106.87(9) 3_646 .
O5 Mg14 O31 87.49(12) 3_646 2_664
O25 Mg14 K4 59.64(9) 2_564 2_564
O25 Mg14 K6 111.16(10) 2_564 2_664
O25 Mg14 K13 54.98(9) 2_564 .
O25 Mg14 Na5 38.49(9) 2_564 2_564
O25 Mg14 Na13 54.98(9) 2_564 .
O25 Mg14 O5 88.57(12) 2_564 3_646
O25 Mg14 O31 173.55(12) 2_564 2_664
O25 Mg14 O34 92.65(12) 2_564 2_664
O25 Mg14 O38 94.41(12) 2_564 2_564
O31 Mg14 K4 114.29(9) 2_664 2_564
O31 Mg14 K6 67.61(8) 2_664 2_664
O31 Mg14 K13 131.20(9) 2_664 .
O31 Mg14 Na5 139.66(9) 2_664 2_564
O31 Mg14 Na13 131.20(9) 2_664 .
O34 Mg14 K4 70.08(8) 2_664 2_564
O34 Mg14 K6 37.07(8) 2_664 2_664
O34 Mg14 K13 137.96(9) 2_664 .
O34 Mg14 Na5 60.74(8) 2_664 2_564
O34 Mg14 Na13 137.96(9) 2_664 .
O34 Mg14 O5 97.13(11) 2_664 3_646
O34 Mg14 O31 82.78(11) 2_664 2_664
O34 Mg14 O38 82.86(11) 2_664 2_564
O38 Mg14 K4 140.26(9) 2_564 2_564
O38 Mg14 K6 51.32(8) 2_564 2_664
O38 Mg14 K13 74.87(9) 2_564 .
O38 Mg14 Na5 70.53(8) 2_564 2_564
O38 Mg14 Na13 74.87(9) 2_564 .
O38 Mg14 O5 177.01(13) 2_564 3_646
O38 Mg14 O31 89.55(11) 2_564 2_664
O78 Mg14 K4 124.95(9) . 2_564
O78 Mg14 K6 127.44(9) . 2_664
O78 Mg14 K13 38.26(8) . .
O78 Mg14 Na5 115.59(9) . 2_564
O78 Mg14 Na13 38.26(8) . .
O78 Mg14 O5 98.65(11) . 3_646
O78 Mg14 O25 91.19(12) . 2_564
O78 Mg14 O31 94.45(12) . 2_664
O78 Mg14 O34 163.85(12) . 2_664
O78 Mg14 O38 81.20(11) . 2_564
S10 Mg15 K15 83.51(4) 2_564 .
S10 Mg15 Na7 63.97(4) 2_564 2_664
S10 Mg15 Na14 135.45(5) 2_564 .
S10 Mg15 Na16 101.57(4) 2_564 .
Na7 Mg15 Na14 119.60(5) 2_664 .
Na7 Mg15 Na16 113.64(5) 2_664 .
Na16 Mg15 Na14 113.70(4) . .
O39 Mg15 K15 63.81(8) 2_564 .
O39 Mg15 S10 25.79(7) 2_564 2_564
O39 Mg15 Na7 45.97(8) 2_564 2_664
O39 Mg15 Na14 121.44(9) 2_564 .
O39 Mg15 Na16 123.53(9) 2_564 .
O82 Mg15 K15 69.32(9) . .
O82 Mg15 S10 87.69(9) . 2_564
O82 Mg15 Na7 137.73(10) . 2_664
O82 Mg15 Na14 59.89(9) . .
O82 Mg15 Na16 101.85(9) . .
O82 Mg15 O39 95.49(12) . 2_564
O82 Mg15 O84 98.69(12) . .
O82 Mg15 O94 86.91(12) . .
O82 Mg15 O99 161.96(13) . .
O84 Mg15 K15 134.70(9) . .
O84 Mg15 S10 141.09(9) . 2_564
O84 Mg15 Na7 123.22(9) . 2_664
O84 Mg15 Na14 77.99(9) . .
O84 Mg15 Na16 39.52(8) . .
O84 Mg15 O39 160.12(12) . 2_564
O94 Mg15 K15 39.56(9) . .
O94 Mg15 S10 120.12(10) . 2_564
O94 Mg15 Na7 82.00(9) . 2_664
O94 Mg15 Na14 37.61(8) . .
O94 Mg15 Na16 137.81(10) . .
O94 Mg15 O39 95.99(12) . 2_564
O94 Mg15 O84 98.62(12) . .
O94 Mg15 O99 110.16(12) . .
O99 Mg15 K15 120.20(9) . .
O99 Mg15 S10 78.82(8) . 2_564
O99 Mg15 Na7 44.44(8) . 2_664
O99 Mg15 Na14 137.84(9) . .
O99 Mg15 Na16 69.70(9) . .
O99 Mg15 O39 77.50(11) . 2_564
O99 Mg15 O84 84.82(12) . .
O10 Mg16 K1 67.1(2) 4_566 4_566
O10 Mg16 Na7 109.0(2) 4_566 2_664
O10 Mg16 Na8 128.1(2) 4_566 2_764
O10 Mg16 Na11 37.28(18) 4_566 2_664
O10 Mg16 O51 101.1(2) 4_566 2_764
O10 Mg16 O60 85.6(2) 4_566 2_664
O51 Mg16 K1 51.99(10) 2_764 4_566
O51 Mg16 Na7 136.08(11) 2_764 2_664
O51 Mg16 Na8 45.25(8) 2_764 2_764
O51 Mg16 Na11 119.44(11) 2_764 2_664
O51 Mg16 O60 172.68(13) 2_764 2_664
O58 Mg16 K1 105.39(12) 2_664 4_566
O58 Mg16 Na7 76.73(11) 2_664 2_664
O58 Mg16 Na8 45.88(10) 2_664 2_764
O58 Mg16 Na11 129.57(12) 2_664 2_664
O58 Mg16 O10 165.9(2) 2_664 4_566
O58 Mg16 O51 81.71(13) 2_664 2_764
O58 Mg16 O60 91.10(12) 2_664 2_664
O58 Mg16 O110 74.8(2) 2_664 .
O60 Mg16 K1 129.72(9) 2_664 4_566
O60 Mg16 Na7 42.07(8) 2_664 2_664
O60 Mg16 Na8 127.89(9) 2_664 2_764
O60 Mg16 Na11 64.44(8) 2_664 2_664
O102 Mg16 K1 134.24(11) . 4_566
O102 Mg16 Na7 53.40(10) . 2_664
O102 Mg16 Na8 107.61(10) . 2_764
O102 Mg16 Na11 135.82(11) . 2_664
O102 Mg16 O10 108.3(2) . 4_566
O102 Mg16 O51 87.45(13) . 2_764
O102 Mg16 O58 85.56(16) . 2_664
O102 Mg16 O60 93.37(12) . 2_664
O102 Mg16 O103 172.7(2) . .
O102 Mg16 O110 153.3(2) . .
O103 Mg16 K1 38.48(18) . 4_566
O103 Mg16 Na7 133.81(19) . 2_664
O103 Mg16 Na8 70.24(17) . 2_764
O103 Mg16 Na11 45.98(17) . 2_664
O103 Mg16 O10 69.3(2) . 4_566
O103 Mg16 O51 86.3(2) . 2_764
O103 Mg16 O58 97.2(2) . 2_664
O103 Mg16 O60 93.3(2) . 2_664
O112 Mg16 O102 92.5(3) 4_566 .
O112 Mg16 O110 107.4(3) 4_566 .
K1 Mg17 K12 120.62(5) 4_566 2_664
K1 Mg17 Na11 73.48(4) 4_566 2_664
K12 Mg17 Na11 77.28(4) 2_664 2_664
K13 Mg17 K1 114.61(5) 2_664 4_566
K13 Mg17 K12 108.31(5) 2_664 2_664
K13 Mg17 Na11 78.43(4) 2_664 2_664
O73 Mg17 K1 112.63(10) 2_664 4_566
O73 Mg17 K12 52.12(9) 2_664 2_664
O73 Mg17 K13 66.98(9) 2_664 2_664
O73 Mg17 Na11 39.52(9) 2_664 2_664
O73 Mg17 O76 169.00(13) 2_664 2_764
O73 Mg17 O79 94.54(12) 2_664 2_664
O73 Mg17 O88 91.16(13) 2_664 2_764
O73 Mg17 O106 89.71(19) 2_664 .
O73 Mg17 O109 81.3(2) 2_664 .
O73 Mg17 O116 85.9(2) 2_664 4_566
O73 Mg17 O117 93.5(3) 2_664 4_566
O76 Mg17 K1 56.68(9) 2_764 4_566
O76 Mg17 K12 133.52(9) 2_764 2_664
O76 Mg17 K13 113.63(9) 2_764 2_664
O76 Mg17 Na11 129.52(9) 2_764 2_664
O76 Mg17 O79 92.74(11) 2_764 2_664
O76 Mg17 O88 96.41(12) 2_764 2_764
O76 Mg17 O116 86.8(2) 2_764 4_566
O79 Mg17 K1 135.58(9) 2_664 4_566
O79 Mg17 K12 103.78(9) 2_664 2_664
O79 Mg17 K13 44.50(8) 2_664 2_664
O79 Mg17 Na11 121.02(8) 2_664 2_664
O88 Mg17 K1 117.77(10) 2_764 4_566
O88 Mg17 K12 39.90(8) 2_764 2_664
O88 Mg17 K13 127.59(10) 2_764 2_664
O88 Mg17 Na11 114.68(9) 2_764 2_664
O88 Mg17 O79 94.97(12) 2_764 2_664
O106 Mg17 K1 47.32(16) . 4_566
O106 Mg17 K12 73.74(17) . 2_664
O106 Mg17 K13 143.26(18) . 2_664
O106 Mg17 Na11 66.07(17) . 2_664
O106 Mg17 O76 84.05(18) . 2_764
O106 Mg17 O79 172.17(19) . 2_664
O106 Mg17 O88 78.34(19) . 2_764
O106 Mg17 O116 103.6(3) . 4_566
O106 Mg17 O117 88.3(3) . 4_566
K4 Mg18 K18 128.76(4) 4_566 .
Na5 Mg18 Na17 125.22(5) 4_566 .
O17 Mg18 K4 40.72(8) 4_466 4_566
O17 Mg18 K18 140.70(9) 4_466 .
O17 Mg18 Na5 112.83(9) 4_466 4_566
O17 Mg18 Na17 46.32(8) 4_466 .
O23 Mg18 K4 79.83(9) 4_566 4_566
O23 Mg18 K18 52.67(9) 4_566 .
O23 Mg18 Na5 49.13(9) 4_566 4_566
O23 Mg18 Na17 135.76(10) 4_566 .
O23 Mg18 O17 91.95(12) 4_566 4_466
O23 Mg18 O33 85.93(12) 4_566 4_466
O23 Mg18 O41 75.76(11) 4_566 4_466
O33 Mg18 K4 42.29(8) 4_466 4_566
O33 Mg18 K18 108.72(9) 4_466 .
O33 Mg18 Na5 49.96(9) 4_466 4_566
O33 Mg18 Na17 75.35(9) 4_466 .
O33 Mg18 O17 81.43(11) 4_466 4_466
O33 Mg18 O41 82.53(11) 4_466 4_466
O41 Mg18 K4 120.73(9) 4_466 4_566
O41 Mg18 K18 37.99(8) 4_466 .
O41 Mg18 Na5 47.66(8) 4_466 4_566
O41 Mg18 Na17 138.26(9) 4_466 .
O41 Mg18 O17 160.43(12) 4_466 4_466
O93 Mg18 K4 93.83(9) . 4_566
O93 Mg18 K18 133.61(9) . .
O93 Mg18 Na5 130.45(9) . 4_566
O93 Mg18 Na17 38.00(8) . .
O93 Mg18 O17 82.49(11) . 4_466
O93 Mg18 O23 173.58(13) . 4_566
O93 Mg18 O33 90.05(12) . 4_466
O93 Mg18 O41 108.70(12) . 4_466
O96 Mg18 K4 149.05(11) . 4_566
O96 Mg18 K18 64.24(10) . .
O96 Mg18 Na5 123.90(10) . 4_566
O96 Mg18 Na17 110.47(10) . .
O96 Mg18 O17 109.72(13) . 4_466
O96 Mg18 O23 95.59(13) . 4_566
O96 Mg18 O33 168.64(14) . 4_466
O96 Mg18 O41 86.93(13) . 4_466
O96 Mg18 O93 89.33(12) . .
S1 Na1 S14 161.59(8) . 2_675
S1 Na1 Mg10 108.80(6) . 3_756
S1 Na1 Mg17 59.33(4) . 4_466
S14 Na1 Mg10 59.15(4) 2_675 3_756
S14 Na1 Mg17 106.74(6) 2_675 4_466
S26 Na1 S1 92.43(5) 4_466 .
S26 Na1 S14 88.79(5) 4_466 2_675
S26 Na1 Mg10 134.98(7) 4_466 3_756
S26 Na1 Mg17 57.65(4) 4_466 4_466
Mg17 Na1 Mg10 99.47(6) 4_466 3_756
O62 Na1 S1 88.15(8) 3_756 .
O62 Na1 S14 85.82(8) 3_756 2_675
O62 Na1 S26 164.31(12) 3_756 4_466
O62 Na1 Mg10 31.87(7) 3_756 3_756
O62 Na1 Mg17 110.03(10) 3_756 4_466
O62 Na1 O67 66.08(9) 3_756 2_675
O62 Na1 O69 87.50(10) 3_756 2_675
O62 Na1 O76 81.39(10) 3_756 3_756
O62 Na1 O110 165.17(17) 3_756 4_466
O62 Na1 O118 91.9(4) 3_756 .
O67 Na1 S1 136.78(9) 2_675 .
O67 Na1 S14 26.49(6) 2_675 2_675
O67 Na1 S26 103.76(8) 2_675 4_466
O67 Na1 Mg10 35.41(6) 2_675 3_756
O67 Na1 Mg17 96.25(8) 2_675 4_466
O67 Na1 O69 48.32(8) 2_675 2_675
O67 Na1 O76 66.04(9) 2_675 3_756
O69 Na1 S1 169.88(9) 2_675 .
O69 Na1 S14 26.56(5) 2_675 2_675
O69 Na1 S26 94.23(8) 2_675 4_466
O69 Na1 Mg10 71.37(7) 2_675 3_756
O69 Na1 Mg17 130.79(8) 2_675 4_466
O69 Na1 O76 111.70(9) 2_675 3_756
O76 Na1 S1 76.63(7) 3_756 .
O76 Na1 S14 85.27(7) 3_756 2_675
O76 Na1 S26 83.49(7) 3_756 4_466
O76 Na1 Mg10 64.64(7) 3_756 3_756
O76 Na1 Mg17 35.01(6) 3_756 4_466
O109 Na1 S1 71.78(17) 4_466 .
O109 Na1 O118 83.8(5) 4_466 .
O110 Na1 S1 102.78(14) 4_466 .
O118 Na1 S1 26.7(4) . .
S3 Na2 S4 164.30(6) . 1_455
S3 Na2 S5 88.24(4) . .
S3 Na2 S18 83.22(4) . 3_656
S3 Na2 Mg2 116.86(5) . 4_467
S3 Na2 Mg12 109.91(5) . 3_656
S4 Na2 S5 76.86(4) 1_455 .
S4 Na2 Mg2 57.98(3) 1_455 4_467
S4 Na2 Mg12 85.76(4) 1_455 3_656
S5 Na2 Mg2 54.82(3) . 4_467
S5 Na2 Mg12 151.53(6) . 3_656
S18 Na2 S4 106.77(5) 3_656 1_455
S18 Na2 S5 147.70(6) 3_656 .
S18 Na2 Mg2 154.01(6) 3_656 4_467
S18 Na2 Mg12 59.13(3) 3_656 3_656
Mg2 Na2 Mg12 96.83(5) 4_467 3_656
O6 Na2 S3 112.30(8) . .
O6 Na2 S4 80.15(7) . 1_455
O6 Na2 S5 120.74(8) . .
O6 Na2 S18 91.20(7) . 3_656
O6 Na2 Mg2 66.59(7) . 4_467
O6 Na2 Mg12 32.54(6) . 3_656
O6 Na2 O113 86.4(4) . .
O12 Na2 S3 99.58(9) . .
O12 Na2 S4 68.28(8) . 1_455
O12 Na2 S5 22.88(7) . .
O12 Na2 S18 168.51(10) . 3_656
O12 Na2 Mg2 32.07(8) . 4_467
O12 Na2 Mg12 128.90(10) . 3_656
O12 Na2 O6 97.93(11) . .
O12 Na2 O15 87.42(11) . 1_455
O12 Na2 O63 165.34(12) . 3_656
O12 Na2 O111 85.68(19) . .
O12 Na2 O113 97.2(4) . .
O15 Na2 S3 154.38(9) 1_455 .
O15 Na2 S4 23.74(6) 1_455 1_455
O15 Na2 S5 89.14(8) 1_455 .
O15 Na2 S18 85.49(7) 1_455 3_656
O15 Na2 Mg2 81.67(8) 1_455 4_467
O15 Na2 Mg12 83.38(8) 1_455 3_656
O15 Na2 O6 90.82(10) 1_455 .
O15 Na2 O63 94.80(10) 1_455 3_656
O15 Na2 O111 131.11(19) 1_455 .
O15 Na2 O113 174.9(4) 1_455 .
O63 Na2 S3 84.63(8) 3_656 .
O63 Na2 S4 109.66(8) 3_656 1_455
O63 Na2 S5 170.82(9) 3_656 .
O63 Na2 S18 25.32(6) 3_656 3_656
O63 Na2 Mg2 133.96(9) 3_656 4_467
O63 Na2 Mg12 37.54(7) 3_656 3_656
O63 Na2 O6 67.58(9) 3_656 .
O63 Na2 O111 103.46(19) 3_656 .
O63 Na2 O113 80.1(4) 3_656 .
O111 Na2 S3 27.34(16) . .
O111 Na2 S5 67.90(17) . .
O111 Na2 O6 138.07(19) . .
O111 Na2 O113 51.9(4) . .
O113 Na2 S3 26.8(4) . .
O113 Na2 S5 96.0(4) . .
S4 Na3 S6 97.45(5) 4_467 .
S4 Na3 Mg1 58.64(4) 4_467 4_467
S4 Na3 Mg2 57.03(3) 4_467 .
S4 Na3 Mg12 94.08(5) 4_467 2_665
S6 Na3 Mg1 115.33(5) . 4_467
S6 Na3 Mg2 54.85(3) . .
S6 Na3 Mg12 135.63(6) . 2_665
Mg1 Na3 Mg2 111.21(5) 4_467 .
Mg12 Na3 Mg1 107.27(5) 2_665 4_467
Mg12 Na3 Mg2 98.96(5) 2_665 .
O3 Na3 S4 72.18(8) 4_467 4_467
O3 Na3 S6 163.66(9) 4_467 .
O3 Na3 Mg1 70.66(8) 4_467 4_467
O3 Na3 Mg2 108.99(8) 4_467 .
O3 Na3 Mg12 36.79(7) 4_467 2_665
O3 Na3 O6 63.74(10) 4_467 4_567
O3 Na3 O14 71.52(9) 4_467 4_467
O3 Na3 O20 162.04(11) 4_467 .
O6 Na3 S4 81.28(7) 4_567 4_467
O6 Na3 S6 102.83(7) 4_567 .
O6 Na3 Mg1 126.46(8) 4_567 4_467
O6 Na3 Mg2 62.60(7) 4_567 .
O6 Na3 Mg12 37.30(6) 4_567 2_665
O6 Na3 O14 104.90(9) 4_567 4_467
O14 Na3 S4 27.48(6) 4_467 4_467
O14 Na3 S6 105.27(7) 4_467 .
O14 Na3 Mg1 31.42(6) 4_467 4_467
O14 Na3 Mg2 81.10(7) 4_467 .
O14 Na3 Mg12 104.51(8) 4_467 2_665
O16 Na3 S4 26.85(7) 4_467 4_467
O16 Na3 S6 76.18(7) 4_467 .
O16 Na3 Mg1 83.04(8) 4_467 4_467
O16 Na3 Mg2 30.19(7) 4_467 .
O16 Na3 Mg12 97.87(8) 4_467 2_665
O16 Na3 O3 89.99(10) 4_467 4_467
O16 Na3 O6 70.78(9) 4_467 4_567
O16 Na3 O14 51.86(9) 4_467 4_467
O16 Na3 O20 82.17(10) 4_467 .
O16 Na3 O30 134.52(11) 4_467 .
O20 Na3 S4 94.44(8) . 4_467
O20 Na3 S6 25.25(7) . .
O20 Na3 Mg1 92.29(8) . 4_467
O20 Na3 Mg2 71.24(7) . .
O20 Na3 Mg12 160.34(9) . 2_665
O20 Na3 O6 127.34(10) . 4_567
O20 Na3 O14 91.04(10) . 4_467
O27 Na3 S4 111.35(11) . 4_467
O27 Na3 S6 101.90(9) . .
O27 Na3 Mg1 53.46(10) . 4_467
O27 Na3 Mg2 146.90(11) . .
O27 Na3 Mg12 113.34(10) . 2_665
O27 Na3 O3 93.77(12) . 4_467
O27 Na3 O6 150.37(12) . 4_567
O27 Na3 O14 83.91(12) . 4_467
O27 Na3 O16 131.56(14) . 4_467
O27 Na3 O20 79.75(11) . .
O27 Na3 O30 87.83(12) . .
O30 Na3 S4 131.07(9) . 4_467
O30 Na3 S6 123.00(9) . .
O30 Na3 Mg1 115.14(9) . 4_467
O30 Na3 Mg2 123.86(9) . .
O30 Na3 Mg12 38.14(7) . 2_665
O30 Na3 O3 61.64(10) . 4_467
O30 Na3 O6 64.99(9) . 4_567
O30 Na3 O14 131.69(11) . 4_467
O30 Na3 O20 133.99(11) . .
S2 Na4 S4 141.65(6) 4_467 1_455
S2 Na4 S7 80.25(4) 4_467 .
S2 Na4 S8 110.64(5) 4_467 1_455
S2 Na4 Mg14 58.79(3) 4_467 2_565
S2 Na4 Na17 135.20(6) 4_467 4_466
S4 Na4 S7 106.59(5) 1_455 .
S4 Na4 S8 107.20(5) 1_455 1_455
S4 Na4 Mg14 156.30(6) 1_455 2_565
S4 Na4 Na17 58.40(4) 1_455 4_466
S7 Na4 Mg14 58.71(3) . 2_565
S7 Na4 Na17 141.07(6) . 4_466
S8 Na4 S7 89.13(4) 1_455 .
S8 Na4 Mg14 57.59(3) 1_455 2_565
S8 Na4 Na17 65.77(4) 1_455 4_466
Mg14 Na4 Na17 119.58(5) 2_565 4_466
O5 Na4 S2 28.30(6) 4_467 4_467
O5 Na4 S4 169.64(9) 4_467 1_455
O5 Na4 S7 76.76(7) 4_467 .
O5 Na4 S8 82.44(7) 4_467 1_455
O5 Na4 Mg14 33.40(6) 4_467 2_565
O5 Na4 Na17 124.97(9) 4_467 4_466
O5 Na4 O9 55.25(8) 4_467 4_467
O5 Na4 O17 164.04(11) 4_467 1_455
O5 Na4 O33 100.28(9) 4_467 1_455
O9 Na4 S2 28.51(6) 4_467 4_467
O9 Na4 S4 114.39(8) 4_467 1_455
O9 Na4 S7 97.21(8) 4_467 .
O9 Na4 S8 133.83(8) 4_467 1_455
O9 Na4 Mg14 87.22(7) 4_467 2_565
O9 Na4 Na17 121.70(8) 4_467 4_466
O9 Na4 O33 155.48(10) 4_467 1_455
O17 Na4 S2 167.18(9) 1_455 4_467
O17 Na4 S4 25.68(6) 1_455 1_455
O17 Na4 S7 104.27(8) 1_455 .
O17 Na4 S8 81.65(7) 1_455 1_455
O17 Na4 Mg14 133.85(8) 1_455 2_565
O17 Na4 Na17 45.55(8) 1_455 4_466
O17 Na4 O9 138.93(10) 1_455 4_467
O17 Na4 O33 65.09(9) 1_455 1_455
O21 Na4 S2 87.56(9) 1_455 4_467
O21 Na4 S4 95.06(9) 1_455 1_455
O21 Na4 S7 157.03(9) 1_455 .
O21 Na4 S8 76.98(8) 1_455 1_455
O21 Na4 Mg14 98.31(9) 1_455 2_565
O21 Na4 Na17 47.64(8) 1_455 4_466
O21 Na4 O5 83.26(11) 1_455 4_467
O21 Na4 O9 80.22(10) 1_455 4_467
O21 Na4 O17 91.87(11) 1_455 1_455
O21 Na4 O33 96.70(11) 1_455 1_455
O24 Na4 S2 90.66(8) . 4_467
O24 Na4 S4 85.71(8) . 1_455
O24 Na4 S7 22.95(7) . .
O24 Na4 S8 104.60(8) . 1_455
O24 Na4 Mg14 81.60(8) . 2_565
O24 Na4 Na17 134.11(9) . 4_466
O24 Na4 O5 95.64(10) . 4_467
O24 Na4 O9 97.74(10) . 4_467
O24 Na4 O17 89.64(11) . 1_455
O24 Na4 O21 177.96(12) . 1_455
O24 Na4 O33 85.18(10) . 1_455
O33 Na4 S2 127.70(8) 1_455 4_467
O33 Na4 S4 90.07(7) 1_455 1_455
O33 Na4 S7 76.12(7) 1_455 .
O33 Na4 S8 25.23(6) 1_455 1_455
O33 Na4 Mg14 69.05(7) 1_455 2_565
O33 Na4 Na17 68.77(7) 1_455 4_466
S7 Na5 S8 94.37(5) . 1_455
S7 Na5 S10 92.93(4) . .
S7 Na5 S13 112.33(5) . 1_455
S7 Na5 Mg18 96.09(5) . 4_466
S8 Na5 S10 85.32(4) 1_455 .
S13 Na5 S8 150.82(6) 1_455 1_455
S13 Na5 S10 81.89(4) 1_455 .
Mg18 Na5 S8 57.20(4) 4_466 1_455
Mg18 Na5 S10 141.93(6) 4_466 .
Mg18 Na5 S13 127.27(5) 4_466 1_455
O23 Na5 S7 75.65(8) . .
O23 Na5 S8 90.40(8) . 1_455
O23 Na5 S10 167.49(9) . .
O23 Na5 S13 106.97(9) . 1_455
O23 Na5 Mg18 37.63(7) . 4_466
O23 Na5 O25 96.51(10) . .
O23 Na5 O33 66.42(10) . 1_455
O23 Na5 O37 162.04(11) . .
O25 Na5 S7 28.75(6) . .
O25 Na5 S8 74.53(7) . 1_455
O25 Na5 S10 71.02(7) . .
O25 Na5 S13 124.69(8) . 1_455
O25 Na5 Mg18 101.74(8) . 4_466
O25 Na5 O37 92.09(9) . .
O26 Na5 S7 28.16(7) . .
O26 Na5 S8 121.67(9) . 1_455
O26 Na5 S10 100.91(9) . .
O26 Na5 S13 86.59(8) . 1_455
O26 Na5 Mg18 104.36(9) . 4_466
O26 Na5 O23 71.43(10) . .
O26 Na5 O25 54.43(10) . .
O26 Na5 O33 106.01(10) . 1_455
O26 Na5 O37 126.00(11) . .
O26 Na5 O41 131.60(11) . 1_455
O33 Na5 S7 83.05(7) 1_455 .
O33 Na5 S8 24.64(6) 1_455 1_455
O33 Na5 S10 107.66(8) 1_455 .
O33 Na5 S13 161.91(8) 1_455 1_455
O33 Na5 Mg18 37.76(6) 1_455 4_466
O33 Na5 O25 73.37(9) 1_455 .
O33 Na5 O37 101.36(10) 1_455 .
O37 Na5 S7 117.25(8) . .
O37 Na5 S8 76.72(7) . 1_455
O37 Na5 S10 25.56(6) . .
O37 Na5 S13 80.53(7) . 1_455
O37 Na5 Mg18 125.01(8) . 4_466
O41 Na5 S7 134.52(9) 1_455 .
O41 Na5 S8 71.93(8) 1_455 1_455
O41 Na5 S10 127.31(9) 1_455 .
O41 Na5 S13 95.44(8) 1_455 1_455
O41 Na5 Mg18 39.70(7) 1_455 4_466
O41 Na5 O23 61.74(10) 1_455 .
O41 Na5 O25 139.31(11) 1_455 .
O41 Na5 O33 66.51(9) 1_455 1_455
O41 Na5 O37 101.85(10) 1_455 .
O46 Na5 S7 97.88(9) 1_455 .
O46 Na5 S8 165.50(10) 1_455 1_455
O46 Na5 S10 101.70(8) 1_455 .
O46 Na5 S13 23.91(7) 1_455 1_455
O46 Na5 Mg18 113.49(9) 1_455 4_466
O46 Na5 O23 85.18(10) 1_455 .
O46 Na5 O25 119.66(11) 1_455 .
O46 Na5 O26 69.86(11) 1_455 .
O46 Na5 O33 150.55(11) 1_455 1_455
O46 Na5 O37 104.19(10) 1_455 .
O46 Na5 O41 93.87(11) 1_455 1_455
S8 Na6 S10 90.00(5) . 1_655
S8 Na6 S12 106.28(5) . .
S8 Na6 S24 154.33(7) . 2_665
S10 Na6 S12 101.36(5) 1_655 .
S24 Na6 S10 88.79(4) 2_665 1_655
S24 Na6 S12 99.09(5) 2_665 .
O34 Na6 S8 28.13(6) . .
O34 Na6 S10 74.25(8) . 1_655
O34 Na6 S12 131.51(9) . .
O34 Na6 S24 128.49(9) . 2_665
O34 Na6 O35 55.77(8) . .
O34 Na6 O37 77.50(10) . 1_655
O34 Na6 O38 59.46(9) . 1_655
O34 Na6 O44 124.89(11) . .
O34 Na6 O47 92.85(11) . 1_455
O34 Na6 O101 107.19(10) . 2_665
O34 Na6 O102 155.05(11) . 2_665
O35 Na6 S8 28.49(6) . .
O35 Na6 S10 97.62(8) . 1_655
O35 Na6 S12 77.87(7) . .
O35 Na6 S24 173.32(9) . 2_665
O35 Na6 O37 78.66(9) . 1_655
O35 Na6 O38 102.28(9) . 1_655
O35 Na6 O44 84.18(10) . .
O35 Na6 O101 150.87(11) . 2_665
O35 Na6 O102 147.54(11) . 2_665
O37 Na6 S8 81.56(7) 1_655 .
O37 Na6 S10 25.73(6) 1_655 1_655
O37 Na6 S12 80.48(8) 1_655 .
O37 Na6 S24 106.85(8) 1_655 2_665
O37 Na6 O38 49.23(8) 1_655 1_655
O37 Na6 O44 56.93(9) 1_655 .
O37 Na6 O101 123.69(10) 1_655 2_665
O37 Na6 O102 110.60(10) 1_655 2_665
O38 Na6 S8 83.43(7) 1_655 .
O38 Na6 S10 26.04(6) 1_655 1_655
O38 Na6 S12 127.39(8) 1_655 .
O38 Na6 S24 84.30(7) 1_655 2_665
O38 Na6 O102 107.01(9) 1_655 2_665
O44 Na6 S8 108.92(8) . .
O44 Na6 S10 75.88(7) . 1_655
O44 Na6 S12 25.64(6) . .
O44 Na6 S24 95.62(7) . 2_665
O44 Na6 O38 101.85(9) . 1_655
O44 Na6 O102 76.49(9) . 2_665
O47 Na6 S8 86.89(8) 1_455 .
O47 Na6 S10 156.62(10) 1_455 1_655
O47 Na6 S12 101.76(9) 1_455 .
O47 Na6 S24 84.16(8) 1_455 2_665
O47 Na6 O35 90.61(10) 1_455 .
O47 Na6 O37 168.39(11) 1_455 1_655
O47 Na6 O38 130.68(11) 1_455 1_655
O47 Na6 O44 126.93(11) 1_455 .
O47 Na6 O101 65.08(9) 1_455 2_665
O47 Na6 O102 80.86(10) 1_455 2_665
O101 Na6 S8 128.25(8) 2_665 .
O101 Na6 S10 99.61(7) 2_665 1_655
O101 Na6 S12 120.97(8) 2_665 .
O101 Na6 S24 27.57(5) 2_665 2_665
O101 Na6 O38 84.01(9) 2_665 1_655
O101 Na6 O44 122.77(9) 2_665 .
O101 Na6 O102 48.29(8) 2_665 2_665
O102 Na6 S8 167.34(9) 2_665 .
O102 Na6 S10 102.52(7) 2_665 1_655
O102 Na6 S12 73.42(7) 2_665 .
O102 Na6 S24 27.26(6) 2_665 2_665
S16 Na7 Mg15 94.87(5) . 2_665
S18 Na7 S16 94.46(5) . .
S18 Na7 S24 113.06(5) . 2_665
S18 Na7 Mg15 149.65(6) . 2_665
S24 Na7 S16 151.98(5) 2_665 .
S24 Na7 Mg15 58.70(4) 2_665 2_665
O39 Na7 S16 66.34(7) 1_655 .
O39 Na7 S18 160.04(9) 1_655 .
O39 Na7 S24 85.73(7) 1_655 2_665
O39 Na7 Mg15 36.44(6) 1_655 2_665
O39 Na7 O44 98.93(10) 1_655 .
O39 Na7 O60 170.22(11) 1_655 .
O39 Na7 O98 92.14(9) 1_655 2_665
O39 Na7 O102 107.52(9) 1_655 2_665
O44 Na7 S16 89.47(8) . .
O44 Na7 S18 85.74(8) . .
O44 Na7 S24 97.44(9) . 2_665
O44 Na7 Mg15 123.15(9) . 2_665
O44 Na7 O98 160.42(11) . 2_665
O44 Na7 O102 79.94(11) . 2_665
O49 Na7 S16 22.62(6) . .
O49 Na7 S18 92.92(8) . .
O49 Na7 S24 149.08(9) . 2_665
O49 Na7 Mg15 106.36(8) . 2_665
O49 Na7 O39 71.55(9) . 1_655
O49 Na7 O44 66.85(10) . .
O49 Na7 O60 111.37(10) . .
O49 Na7 O61 84.85(10) . .
O49 Na7 O98 132.43(10) . 2_665
O49 Na7 O99 131.54(11) . 2_665
O49 Na7 O102 145.84(11) . 2_665
O60 Na7 S16 120.05(8) . .
O60 Na7 S18 28.79(6) . .
O60 Na7 S24 87.93(8) . 2_665
O60 Na7 Mg15 142.25(8) . 2_665
O60 Na7 O44 74.52(9) . .
O60 Na7 O98 92.25(9) . 2_665
O60 Na7 O102 64.58(9) . 2_665
O61 Na7 S16 76.59(8) . .
O61 Na7 S18 28.64(7) . .
O61 Na7 S24 125.96(9) . 2_665
O61 Na7 Mg15 128.59(9) . 2_665
O61 Na7 O39 133.79(11) . 1_655
O61 Na7 O44 107.58(11) . .
O61 Na7 O60 55.90(9) . .
O61 Na7 O98 75.01(9) . 2_665
O61 Na7 O102 113.82(10) . 2_665
O98 Na7 S16 109.83(7) 2_665 .
O98 Na7 S18 89.34(7) 2_665 .
O98 Na7 S24 67.17(6) 2_665 2_665
O98 Na7 Mg15 60.33(6) 2_665 2_665
O98 Na7 O102 81.34(9) 2_665 2_665
O99 Na7 S16 127.92(9) 2_665 .
O99 Na7 S18 135.30(9) 2_665 .
O99 Na7 S24 24.22(7) 2_665 2_665
O99 Na7 Mg15 35.30(7) 2_665 2_665
O99 Na7 O39 62.24(9) 2_665 1_655
O99 Na7 O44 105.69(11) 2_665 .
O99 Na7 O60 112.01(11) 2_665 .
O99 Na7 O61 138.47(11) 2_665 .
O99 Na7 O98 65.45(9) 2_665 2_665
O99 Na7 O102 49.60(8) 2_665 2_665
O102 Na7 S16 166.92(9) 2_665 .
O102 Na7 S18 92.39(7) 2_665 .
O102 Na7 S24 26.17(6) 2_665 2_665
O102 Na7 Mg15 84.69(7) 2_665 2_665
S12 Na8 Mg16 56.59(3) 1_655 2_765
S13 Na8 S12 91.51(4) . 1_655
S13 Na8 S14 115.31(5) . 4_566
S13 Na8 Mg16 97.18(5) . 2_765
S14 Na8 S12 152.15(6) 4_566 1_655
S14 Na8 Mg16 122.54(5) 4_566 2_765
O45 Na8 S12 116.78(8) . 1_655
O45 Na8 S13 27.11(6) . .
O45 Na8 S14 90.98(8) . 4_566
O45 Na8 Mg16 102.39(8) . 2_765
O45 Na8 O55 131.60(10) . .
O45 Na8 O68 116.57(10) . 4_566
O48 Na8 S12 74.40(7) . 1_655
O48 Na8 S13 26.93(6) . .
O48 Na8 S14 126.94(8) . 4_566
O48 Na8 Mg16 103.73(8) . 2_765
O48 Na8 O45 52.12(9) . .
O48 Na8 O55 94.94(9) . .
O48 Na8 O68 137.33(10) . 4_566
O51 Na8 S12 89.53(9) . 1_655
O51 Na8 S13 78.86(9) . .
O51 Na8 S14 102.36(9) . 4_566
O51 Na8 Mg16 37.36(8) . 2_765
O51 Na8 O45 71.25(10) . .
O51 Na8 O48 99.38(12) . .
O51 Na8 O55 156.88(11) . .
O51 Na8 O58 66.28(11) . 1_655
O51 Na8 O68 116.08(12) . 4_566
O51 Na8 O69 81.76(11) . 4_566
O51 Na8 O110 59.46(16) . 2_765
O55 Na8 S12 76.91(7) . 1_655
O55 Na8 S13 119.57(7) . .
O55 Na8 S14 82.97(7) . 4_566
O55 Na8 Mg16 121.26(8) . 2_765
O58 Na8 S12 23.31(7) 1_655 1_655
O58 Na8 S13 85.40(10) 1_655 .
O58 Na8 S14 154.90(10) 1_655 4_566
O58 Na8 Mg16 35.90(8) 1_655 2_765
O58 Na8 O45 105.18(12) 1_655 .
O58 Na8 O48 77.95(11) 1_655 .
O58 Na8 O55 99.48(10) 1_655 .
O58 Na8 O68 136.73(12) 1_655 4_566
O58 Na8 O69 147.14(12) 1_655 4_566
O68 Na8 S12 125.78(8) 4_566 1_655
O68 Na8 S13 137.77(8) 4_566 .
O68 Na8 S14 26.65(6) 4_566 4_566
O68 Na8 Mg16 118.79(8) 4_566 2_765
O68 Na8 O55 61.04(9) 4_566 .
O69 Na8 S12 167.03(9) 4_566 1_655
O69 Na8 S13 96.19(8) 4_566 .
O69 Na8 S14 25.87(6) 4_566 4_566
O69 Na8 Mg16 111.87(8) 4_566 2_765
O69 Na8 O45 69.49(9) 4_566 .
O69 Na8 O48 116.39(10) 4_566 .
O69 Na8 O55 107.93(10) 4_566 .
O69 Na8 O68 51.86(9) 4_566 4_566
O110 Na8 S13 133.14(15) 2_765 .
O110 Na8 O45 130.50(16) 2_765 .
O110 Na8 O48 137.36(17) 2_765 .
O110 Na8 O55 97.89(16) 2_765 .
S12 Na9 S17 92.11(5) . 1_455
S12 Na9 S23 158.28(7) . 4_466
S12 Na9 Mg6 58.42(4) . .
S12 Na9 Mg8 112.11(5) . .
S12 Na9 Mg10 59.28(4) . .
S17 Na9 Mg6 55.57(4) 1_455 .
S17 Na9 Mg8 126.51(6) 1_455 .
S17 Na9 Mg10 121.54(6) 1_455 .
S23 Na9 S17 85.22(4) 4_466 1_455
S23 Na9 Mg6 103.34(5) 4_466 .
S23 Na9 Mg8 54.85(4) 4_466 .
S23 Na9 Mg10 138.99(6) 4_466 .
Mg6 Na9 Mg8 96.99(5) . .
Mg10 Na9 Mg6 117.30(5) . .
Mg10 Na9 Mg8 111.75(5) . .
O55 Na9 S12 85.39(8) 1_455 .
O55 Na9 S17 24.60(6) 1_455 1_455
O55 Na9 S23 100.18(8) 1_455 4_466
O55 Na9 Mg6 70.83(7) 1_455 .
O55 Na9 Mg8 149.98(9) 1_455 .
O55 Na9 Mg10 98.10(8) 1_455 .
O55 Na9 O64 83.71(10) 1_455 .
O55 Na9 O89 118.30(10) 1_455 4_466
O57 Na9 S12 27.58(6) . .
O57 Na9 S17 74.39(8) . 1_455
O57 Na9 S23 132.83(9) . 4_466
O57 Na9 Mg6 30.88(6) . .
O57 Na9 Mg8 105.82(9) . .
O57 Na9 Mg10 86.79(8) . .
O57 Na9 O55 78.10(10) . 1_455
O57 Na9 O59 54.96(9) . .
O57 Na9 O64 112.75(10) . .
O57 Na9 O70 101.51(11) . 4_566
O57 Na9 O89 114.45(11) . 4_466
O59 Na9 S12 27.51(7) . .
O59 Na9 S17 106.47(10) . 1_455
O59 Na9 S23 168.10(10) . 4_466
O59 Na9 Mg6 85.55(8) . .
O59 Na9 Mg8 116.84(10) . .
O59 Na9 Mg10 31.83(7) . .
O59 Na9 O55 90.15(12) . 1_455
O59 Na9 O64 61.06(10) . .
O59 Na9 O89 148.37(12) . 4_466
O64 Na9 S12 87.49(8) . .
O64 Na9 S17 107.64(9) . 1_455
O64 Na9 S23 113.88(8) . 4_466
O64 Na9 Mg6 138.01(9) . .
O64 Na9 Mg8 119.83(9) . .
O64 Na9 Mg10 33.13(6) . .
O64 Na9 O89 130.95(10) . 4_466
O70 Na9 S12 93.43(8) 4_566 .
O70 Na9 S17 157.12(10) 4_566 1_455
O70 Na9 S23 81.45(8) 4_566 4_466
O70 Na9 Mg6 109.78(9) 4_566 .
O70 Na9 Mg8 31.90(7) 4_566 .
O70 Na9 Mg10 80.04(8) 4_566 .
O70 Na9 O55 178.12(12) 4_566 1_455
O70 Na9 O59 88.13(11) 4_566 .
O70 Na9 O64 94.78(11) 4_566 .
O70 Na9 O89 63.56(9) 4_566 4_466
O89 Na9 S12 134.00(9) 4_466 .
O89 Na9 S17 97.12(7) 4_466 1_455
O89 Na9 S23 26.35(5) 4_466 4_466
O89 Na9 Mg6 90.91(7) 4_466 .
O89 Na9 Mg8 32.47(6) 4_466 .
O89 Na9 Mg10 140.27(8) 4_466 .
S14 Na10 S15 95.77(4) . 4_466
S14 Na10 S19 99.37(5) . 4_466
S14 Na10 S23 110.47(5) . 4_466
S15 Na10 S19 89.99(4) 4_466 4_466
S23 Na10 S15 153.70(6) 4_466 4_466
S23 Na10 S19 84.15(4) 4_466 4_466
O56 Na10 S14 164.79(9) 1_455 .
O56 Na10 S15 69.62(7) 1_455 4_466
O56 Na10 S19 77.11(7) 1_455 4_466
O56 Na10 S23 84.08(7) 1_455 4_466
O56 Na10 O72 79.34(9) 1_455 4_466
O56 Na10 O76 93.83(9) 1_455 4_466
O56 Na10 O87 106.16(10) 1_455 4_466
O65 Na10 S14 99.63(8) 4_466 .
O65 Na10 S15 23.73(7) 4_466 4_466
O65 Na10 S19 112.18(9) 4_466 4_466
O65 Na10 S23 143.04(9) 4_466 4_466
O65 Na10 O56 68.81(10) 4_466 1_455
O65 Na10 O67 95.97(11) 4_466 .
O65 Na10 O72 89.82(10) 4_466 4_466
O65 Na10 O76 137.27(11) 4_466 4_466
O65 Na10 O87 141.94(11) 4_466 4_466
O66 Na10 S14 80.87(8) . .
O66 Na10 S15 89.04(8) . 4_466
O66 Na10 S19 179.03(10) . 4_466
O66 Na10 S23 96.66(9) . 4_466
O66 Na10 O56 102.42(10) . 1_455
O66 Na10 O65 66.85(10) . 4_466
O66 Na10 O67 102.66(11) . .
O66 Na10 O72 153.35(11) . 4_466
O66 Na10 O76 155.36(11) . 4_466
O66 Na10 O86 106.62(11) . 4_466
O66 Na10 O87 78.27(10) . 4_466
O67 Na10 S14 25.60(7) . .
O67 Na10 S15 82.88(8) . 4_466
O67 Na10 S19 77.35(7) . 4_466
O67 Na10 S23 120.40(9) . 4_466
O67 Na10 O56 142.11(11) . 1_455
O67 Na10 O72 65.67(9) . 4_466
O67 Na10 O76 73.74(9) . 4_466
O67 Na10 O87 106.41(11) . 4_466
O72 Na10 S14 91.10(7) 4_466 .
O72 Na10 S15 66.37(7) 4_466 4_466
O72 Na10 S19 25.82(6) 4_466 4_466
O72 Na10 S23 109.94(7) 4_466 4_466
O76 Na10 S14 88.30(7) 4_466 .
O76 Na10 S15 114.17(7) 4_466 4_466
O76 Na10 S19 25.60(6) 4_466 4_466
O76 Na10 S23 66.44(6) 4_466 4_466
O76 Na10 O72 47.84(8) 4_466 4_466
O76 Na10 O87 79.48(9) 4_466 4_466
O86 Na10 S14 133.49(9) 4_466 .
O86 Na10 S15 129.48(9) 4_466 4_466
O86 Na10 S19 73.92(7) 4_466 4_466
O86 Na10 S23 24.65(6) 4_466 4_466
O86 Na10 O56 60.25(9) 4_466 1_455
O86 Na10 O65 125.90(11) 4_466 4_466
O86 Na10 O67 135.67(11) 4_466 .
O86 Na10 O72 97.37(9) 4_466 4_466
O86 Na10 O76 65.73(9) 4_466 4_466
O86 Na10 O87 50.18(8) 4_466 4_466
O87 Na10 S14 89.04(7) 4_466 .
O87 Na10 S15 165.58(9) 4_466 4_466
O87 Na10 S19 102.67(8) 4_466 4_466
O87 Na10 S23 26.25(6) 4_466 4_466
O87 Na10 O72 127.27(10) 4_466 4_466
S1 Na11 Mg1 56.68(4) 3_646 3_646
S3 Na11 S1 76.23(4) 3_646 3_646
S3 Na11 S26 108.55(5) 3_646 2_665
S3 Na11 Mg1 56.20(4) 3_646 3_646
S20 Na11 S1 94.59(5) . 3_646
S20 Na11 S3 156.03(6) . 3_646
S20 Na11 S26 93.48(5) . 2_665
S20 Na11 Mg1 100.18(5) . 3_646
S26 Na11 S1 90.89(4) 2_665 3_646
S26 Na11 Mg1 145.43(6) 2_665 3_646
O63 Na11 S1 161.68(9) . 3_646
O63 Na11 S3 87.48(8) . 3_646
O63 Na11 S20 97.14(8) . .
O63 Na11 S26 102.36(8) . 2_665
O63 Na11 Mg1 107.18(8) . 3_646
O63 Na11 O73 118.89(11) . .
O63 Na11 O109 129.92(16) . 2_665
O63 Na11 O112 88.2(2) . 3_646
O63 Na11 O119 143.7(3) . 3_646
O73 Na11 S1 77.25(8) . 3_646
O73 Na11 S3 153.46(9) . 3_646
O73 Na11 S20 29.06(6) . .
O73 Na11 S26 70.81(7) . 2_665
O73 Na11 Mg1 108.57(8) . 3_646
O73 Na11 O109 57.27(14) . 2_665
O73 Na11 O112 145.7(2) . 3_646
O73 Na11 O119 78.4(3) . 3_646
O74 Na11 S1 117.95(9) . 3_646
O74 Na11 S3 140.45(9) . 3_646
O74 Na11 S20 28.59(7) . .
O74 Na11 S26 107.91(8) . 2_665
O74 Na11 Mg1 98.80(8) . 3_646
O74 Na11 O63 70.17(10) . .
O74 Na11 O73 56.71(9) . .
O74 Na11 O109 110.05(15) . 2_665
O74 Na11 O112 156.9(2) . 3_646
O74 Na11 O113 117.9(5) . 3_646
O74 Na11 O119 100.9(3) . 3_646
O109 Na11 S20 85.69(13) 2_665 .
O112 Na11 S20 174.5(2) 3_646 .
O113 Na11 S20 129.5(5) 3_646 .
O113 Na11 O63 89.3(3) 3_646 .
O113 Na11 O73 139.9(4) 3_646 .
O113 Na11 O119 63.1(4) 3_646 3_646
O119 Na11 S20 84.8(3) 3_646 .
S19 Na12 Mg8 116.67(5) . 4_466
S19 Na12 Mg10 54.40(3) . .
S19 Na12 Mg17 132.53(5) . 2_665
S20 Na12 S19 82.54(4) . .
S20 Na12 Mg8 151.49(6) . 4_466
S20 Na12 Mg10 96.22(5) . .
S20 Na12 Mg17 58.41(3) . 2_665
Mg8 Na12 Mg10 112.01(5) 4_466 .
Mg8 Na12 Mg17 110.06(5) 4_466 2_665
Mg17 Na12 Mg10 100.88(5) 2_665 .
O71 Na12 S19 102.15(8) . .
O71 Na12 S20 167.05(10) . .
O71 Na12 Mg8 35.41(7) . 4_466
O71 Na12 Mg10 77.35(8) . .
O71 Na12 Mg17 111.30(9) . 2_665
O71 Na12 O72 86.30(11) . .
O71 Na12 O73 140.22(11) . .
O71 Na12 O77 166.91(12) . .
O71 Na12 O83 70.09(9) . .
O71 Na12 O88 84.63(10) . 1_455
O71 Na12 O114 90.5(3) . 2_665
O72 Na12 S19 25.03(7) . .
O72 Na12 S20 93.74(9) . .
O72 Na12 Mg8 112.49(9) . 4_466
O72 Na12 Mg10 30.33(7) . .
O72 Na12 Mg17 124.94(9) . 2_665
O72 Na12 O73 103.70(11) . .
O72 Na12 O83 117.08(11) . .
O72 Na12 O114 60.1(3) . 2_665
O73 Na12 S19 102.16(7) . .
O73 Na12 S20 27.56(6) . .
O73 Na12 Mg8 141.08(8) . 4_466
O73 Na12 Mg10 92.05(7) . .
O73 Na12 Mg17 32.62(6) . 2_665
O77 Na12 S19 74.99(8) . .
O77 Na12 S20 26.00(7) . .
O77 Na12 Mg8 134.31(9) . 4_466
O77 Na12 Mg10 109.82(9) . .
O77 Na12 Mg17 78.70(8) . 2_665
O77 Na12 O72 94.82(11) . .
O77 Na12 O73 52.07(9) . .
O77 Na12 O83 97.99(10) . .
O77 Na12 O88 101.68(11) . 1_455
O77 Na12 O114 101.4(3) . 2_665
O83 Na12 S19 104.37(8) . .
O83 Na12 S20 120.80(8) . .
O83 Na12 Mg8 37.35(6) . 4_466
O83 Na12 Mg10 135.97(8) . .
O83 Na12 Mg17 117.98(8) . 2_665
O83 Na12 O73 131.85(10) . .
O83 Na12 O114 160.6(3) . 2_665
O88 Na12 S19 163.29(10) 1_455 .
O88 Na12 S20 87.79(8) 1_455 .
O88 Na12 Mg8 77.62(8) 1_455 4_466
O88 Na12 Mg10 113.66(9) 1_455 .
O88 Na12 Mg17 32.45(7) 1_455 2_665
O88 Na12 O72 143.93(12) 1_455 .
O88 Na12 O73 64.53(9) 1_455 .
O88 Na12 O83 92.28(10) 1_455 .
O88 Na12 O114 85.2(3) 1_455 2_665
O114 Na12 S19 79.6(3) 2_665 .
O114 Na12 S20 78.4(3) 2_665 .
O114 Na12 Mg10 33.1(3) 2_665 .
O114 Na12 O73 63.8(3) 2_665 .
S7 Na13 S9 86.23(4) 2_564 2_564
S7 Na13 Mg14 59.40(4) 2_564 .
S7 Na13 Mg17 152.81(6) 2_564 2_665
S7 Na13 Na3 58.09(4) 2_564 2_564
S9 Na13 Mg14 134.58(6) 2_564 .
S9 Na13 Mg17 112.99(5) 2_564 2_665
S9 Na13 Na3 57.11(4) 2_564 2_564
Mg14 Na13 Na3 114.10(5) . 2_564
Mg17 Na13 Mg14 110.29(5) 2_665 .
Mg17 Na13 Na3 115.28(6) 2_665 2_564
O27 Na13 S7 26.25(8) 2_564 2_564
O27 Na13 S9 83.80(9) 2_564 2_564
O27 Na13 Mg14 77.01(8) 2_564 .
O27 Na13 Mg17 132.57(11) 2_564 2_665
O27 Na13 Na3 37.10(8) 2_564 2_564
O27 Na13 O30 76.69(10) 2_564 2_564
O27 Na13 O32 103.74(11) 2_564 2_564
O27 Na13 O116 99.90(18) 2_564 3_646
O27 Na13 O119 60.4(3) 2_564 3_646
O30 Na13 S7 90.57(7) 2_564 2_564
O30 Na13 S9 26.69(6) 2_564 2_564
O30 Na13 Mg14 149.64(8) 2_564 .
O30 Na13 Mg17 98.65(7) 2_564 2_665
O30 Na13 Na3 41.19(6) 2_564 2_564
O32 Na13 S7 96.76(8) 2_564 2_564
O32 Na13 S9 26.05(6) 2_564 2_564
O32 Na13 Mg14 123.39(9) 2_564 .
O32 Na13 Mg17 108.87(8) 2_564 2_665
O32 Na13 Na3 82.68(7) 2_564 2_564
O32 Na13 O30 50.46(8) 2_564 2_564
O32 Na13 O116 110.71(19) 2_564 3_646
O32 Na13 O119 133.3(3) 2_564 3_646
O78 Na13 S7 86.04(8) . 2_564
O78 Na13 S9 163.85(10) . 2_564
O78 Na13 Mg14 31.05(7) . .
O78 Na13 Mg17 79.40(7) . 2_665
O78 Na13 Na3 128.48(9) . 2_564
O78 Na13 O27 95.34(11) . 2_564
O78 Na13 O30 167.39(11) . 2_564
O78 Na13 O32 142.01(12) . 2_564
O78 Na13 O79 92.99(10) . .
O78 Na13 O116 97.66(19) . 3_646
O78 Na13 O119 84.7(3) . 3_646
O79 Na13 S7 169.20(10) . 2_564
O79 Na13 S9 91.96(8) . 2_564
O79 Na13 Mg14 116.12(8) . .
O79 Na13 Mg17 36.32(7) . 2_665
O79 Na13 Na3 128.99(9) . 2_564
O79 Na13 O27 163.89(12) . 2_564
O79 Na13 O30 92.57(10) . 2_564
O79 Na13 O32 77.44(10) . 2_564
O79 Na13 O116 65.26(16) . 3_646
O79 Na13 O119 106.8(3) . 3_646
O116 Na13 Mg14 125.12(18) 3_646 .
O116 Na13 O119 43.1(3) 3_646 3_646
O119 Na13 Mg14 97.0(3) 3_646 .
S11 Na14 S25 99.51(5) 4_466 .
S11 Na14 Mg8 58.99(4) 4_466 4_466
S11 Na14 Mg13 116.46(5) 4_466 1_455
S11 Na14 Mg15 135.90(5) 4_466 .
S25 Na14 Mg8 122.90(5) . 4_466
S25 Na14 Mg13 127.17(5) . 1_455
S25 Na14 Mg15 52.42(3) . .
Mg8 Na14 Mg13 108.89(5) 4_466 1_455
Mg8 Na14 Mg15 104.55(5) 4_466 .
Mg13 Na14 Mg15 107.53(4) 1_455 .
O40 Na14 S11 28.22(6) 4_466 4_466
O40 Na14 S25 111.41(8) 4_466 .
O40 Na14 Mg8 75.13(7) 4_466 4_466
O40 Na14 Mg13 90.01(8) 4_466 1_455
O40 Na14 Mg15 161.16(8) 4_466 .
O40 Na14 O43 54.06(8) 4_466 4_466
O40 Na14 O89 77.73(9) 4_466 1_455
O40 Na14 O96 86.25(9) 4_466 .
O43 Na14 S11 28.64(6) 4_466 4_466
O43 Na14 S25 101.49(7) 4_466 .
O43 Na14 Mg8 34.85(6) 4_466 4_466
O43 Na14 Mg13 128.78(8) 4_466 1_455
O43 Na14 Mg15 115.24(8) 4_466 .
O43 Na14 O96 81.38(9) 4_466 .
O80 Na14 S11 148.08(8) . 4_466
O80 Na14 S25 106.54(8) . .
O80 Na14 Mg8 117.26(8) . 4_466
O80 Na14 Mg13 31.77(6) . 1_455
O80 Na14 Mg15 75.76(7) . .
O80 Na14 O40 121.60(10) . 4_466
O80 Na14 O43 150.14(10) . 4_466
O80 Na14 O89 85.58(9) . 1_455
O80 Na14 O96 128.41(10) . .
O89 Na14 S11 77.80(7) 1_455 4_466
O89 Na14 S25 155.49(9) 1_455 .
O89 Na14 Mg8 35.27(7) 1_455 4_466
O89 Na14 Mg13 73.73(7) 1_455 1_455
O89 Na14 Mg15 113.22(8) 1_455 .
O89 Na14 O43 64.56(9) 1_455 4_466
O89 Na14 O96 145.63(10) 1_455 .
O91 Na14 S11 98.40(8) . 4_466
O91 Na14 S25 76.74(8) . .
O91 Na14 Mg8 150.30(9) . 4_466
O91 Na14 Mg13 61.51(8) . 1_455
O91 Na14 Mg15 105.15(9) . .
O91 Na14 O40 76.79(10) . 4_466
O91 Na14 O43 126.88(10) . 4_466
O91 Na14 O80 70.68(10) . .
O91 Na14 O89 127.75(11) . 1_455
O91 Na14 O94 83.57(11) . .
O91 Na14 O96 76.12(10) . .
O94 Na14 S11 122.40(8) . 4_466
O94 Na14 S25 24.64(6) . .
O94 Na14 Mg8 123.95(9) . 4_466
O94 Na14 Mg13 114.56(8) . 1_455
O94 Na14 Mg15 29.63(6) . .
O94 Na14 O40 135.84(10) . 4_466
O94 Na14 O43 116.58(10) . 4_466
O94 Na14 O80 87.00(10) . .
O94 Na14 O89 142.39(11) . 1_455
O94 Na14 O96 50.48(8) . .
O96 Na14 S11 73.96(6) . 4_466
O96 Na14 S25 26.02(5) . .
O96 Na14 Mg8 111.26(7) . 4_466
O96 Na14 Mg13 137.14(8) . 1_455
O96 Na14 Mg15 76.24(6) . .
S21 Na15 S25 80.68(4) . .
S21 Na15 Mg3 57.76(3) . 4_466
S21 Na15 Mg5 152.78(6) . 2_564
S25 Na15 Mg3 129.65(5) . 4_466
S25 Na15 Mg5 119.89(5) . 2_564
Mg5 Na15 Mg3 109.25(5) 2_564 4_466
O50 Na15 S21 165.98(9) 2_664 .
O50 Na15 S25 104.37(8) 2_664 .
O50 Na15 Mg3 110.85(8) 2_664 4_466
O50 Na15 Mg5 33.66(7) 2_664 2_564
O50 Na15 O52 49.10(8) 2_664 2_664
O50 Na15 O94 101.16(10) 2_664 .
O50 Na15 O107 139.50(10) 2_664 .
O52 Na15 S21 121.29(7) 2_664 .
O52 Na15 S25 77.54(7) 2_664 .
O52 Na15 Mg3 99.49(7) 2_664 4_466
O52 Na15 Mg5 82.75(6) 2_664 2_564
O81 Na15 S21 123.24(8) . .
O81 Na15 S25 108.27(8) . .
O81 Na15 Mg3 117.58(8) . 4_466
O81 Na15 Mg5 37.12(6) . 2_564
O81 Na15 O50 68.12(9) . 2_664
O81 Na15 O52 115.30(9) . 2_664
O81 Na15 O94 82.12(9) . .
O81 Na15 O107 133.72(10) . .
O91 Na15 S21 25.49(7) . .
O91 Na15 S25 76.08(8) . .
O91 Na15 Mg3 76.40(8) . 4_466
O91 Na15 Mg5 135.89(9) . 2_564
O91 Na15 O50 168.12(11) . 2_664
O91 Na15 O52 140.79(10) . 2_664
O91 Na15 O81 100.30(10) . .
O91 Na15 O94 73.70(9) . .
O91 Na15 O97 90.43(11) . .
O91 Na15 O100 98.38(11) . 1_455
O91 Na15 O107 50.72(8) . .
O94 Na15 S21 89.22(6) . .
O94 Na15 S25 27.02(5) . .
O94 Na15 Mg3 146.76(7) . 4_466
O94 Na15 Mg5 102.26(7) . 2_564
O94 Na15 O52 94.61(9) . 2_664
O94 Na15 O107 114.11(9) . .
O97 Na15 S21 84.51(8) . .
O97 Na15 S25 25.56(7) . .
O97 Na15 Mg3 115.40(8) . 4_466
O97 Na15 Mg5 121.95(9) . 2_564
O97 Na15 O50 94.58(11) . 2_664
O97 Na15 O52 55.56(9) . 2_664
O97 Na15 O81 127.00(11) . .
O97 Na15 O94 51.37(8) . .
O97 Na15 O107 92.46(10) . .
O100 Na15 S21 86.30(8) 1_455 .
O100 Na15 S25 159.80(9) 1_455 .
O100 Na15 Mg3 31.52(7) 1_455 4_466
O100 Na15 Mg5 77.74(7) 1_455 2_564
O100 Na15 O50 85.07(10) 1_455 2_664
O100 Na15 O52 96.47(11) 1_455 2_664
O100 Na15 O81 91.77(11) 1_455 .
O100 Na15 O94 168.81(11) 1_455 .
O100 Na15 O97 138.04(12) 1_455 .
O100 Na15 O107 63.91(9) 1_455 .
O107 Na15 S21 27.04(5) . .
O107 Na15 S25 98.95(7) . .
O107 Na15 Mg3 32.83(6) . 4_466
O107 Na15 Mg5 141.15(7) . 2_564
O107 Na15 O52 106.55(9) . 2_664
S9 Na16 S22 170.11(6) 2_664 .
S9 Na16 Mg5 58.36(4) 2_664 2_664
S9 Na16 Mg13 134.16(6) 2_664 .
S9 Na16 Mg15 115.88(5) 2_664 .
S9 Na16 Na12 125.92(5) 2_664 .
S22 Na16 Mg5 118.95(5) . 2_664
S22 Na16 Mg13 55.00(3) . .
S22 Na16 Mg15 54.87(3) . .
S22 Na16 Na12 57.92(4) . .
Mg5 Na16 Mg13 104.51(5) 2_664 .
Mg5 Na16 Mg15 108.67(5) 2_664 .
Mg5 Na16 Na12 173.01(6) 2_664 .
Mg13 Na16 Mg15 109.87(5) . .
Mg13 Na16 Na12 68.51(4) . .
Mg15 Na16 Na12 75.03(4) . .
O31 Na16 S9 27.62(6) 2_664 2_664
O31 Na16 S22 144.27(9) 2_664 .
O31 Na16 Mg5 73.36(7) 2_664 2_664
O31 Na16 Mg13 159.53(9) 2_664 .
O31 Na16 Mg15 89.71(8) 2_664 .
O31 Na16 Na12 112.95(8) 2_664 .
O31 Na16 O32 52.82(9) 2_664 2_664
O31 Na16 O84 120.24(10) 2_664 .
O31 Na16 O101 77.66(9) 2_664 .
O32 Na16 S9 28.19(6) 2_664 2_664
O32 Na16 S22 152.59(8) 2_664 .
O32 Na16 Mg5 34.79(6) 2_664 2_664
O32 Na16 Mg13 114.01(8) 2_664 .
O32 Na16 Mg15 128.34(7) 2_664 .
O32 Na16 Na12 146.73(8) 2_664 .
O77 Na16 S9 97.36(8) . 2_664
O77 Na16 S22 81.92(8) . .
O77 Na16 Mg5 150.60(9) . 2_664
O77 Na16 Mg13 104.57(9) . .
O77 Na16 Mg15 64.69(8) . .
O77 Na16 Na12 36.26(8) . .
O77 Na16 O31 77.89(10) . 2_664
O77 Na16 O32 125.14(10) . 2_664
O77 Na16 O84 70.99(10) . .
O77 Na16 O90 83.73(11) . .
O77 Na16 O101 131.39(11) . .
O84 Na16 S9 146.75(8) . 2_664
O84 Na16 S22 24.08(6) . .
O84 Na16 Mg5 119.14(8) . 2_664
O84 Na16 Mg13 79.01(7) . .
O84 Na16 Mg15 30.88(6) . .
O84 Na16 Na12 60.99(7) . .
O84 Na16 O32 151.31(10) . 2_664
O84 Na16 O101 86.42(9) . .
O90 Na16 S9 117.24(8) . 2_664
O90 Na16 S22 72.57(7) . .
O90 Na16 Mg5 120.81(9) . 2_664
O90 Na16 Mg13 30.65(7) . .
O90 Na16 Mg15 120.48(9) . .
O90 Na16 Na12 52.88(7) . .
O90 Na16 O31 132.96(11) . 2_664
O90 Na16 O32 111.17(10) . 2_664
O90 Na16 O84 92.96(10) . .
O90 Na16 O101 141.50(11) . .
O101 Na16 S9 78.39(7) . 2_664
O101 Na16 S22 94.63(7) . .
O101 Na16 Mg5 35.16(7) . 2_664
O101 Na16 Mg13 112.75(8) . .
O101 Na16 Mg15 73.85(7) . .
O101 Na16 Na12 147.00(8) . .
O101 Na16 O32 65.09(9) . 2_664
S5 Na17 Mg1 92.85(5) 4_466 4_466
S5 Na17 Mg4 56.69(4) 4_466 4_466
S6 Na17 S5 73.74(4) 4_466 4_466
S6 Na17 Mg1 55.62(4) 4_466 4_466
S6 Na17 Mg4 62.03(4) 4_466 4_466
S21 Na17 S5 93.96(5) . 4_466
S21 Na17 S6 159.59(7) . 4_466
S21 Na17 Mg1 143.09(7) . 4_466
S21 Na17 Mg4 97.64(5) . 4_466
Mg4 Na17 Mg1 116.20(5) 4_466 4_466
O17 Na17 S5 166.88(9) 4_466 4_466
O17 Na17 S6 93.66(8) 4_466 4_466
O17 Na17 S21 97.04(8) 4_466 .
O17 Na17 Mg1 82.62(7) 4_466 4_466
O17 Na17 Mg4 114.46(9) 4_466 4_466
O17 Na17 O21 84.78(10) 4_466 4_466
O17 Na17 O28 89.21(10) 4_466 4_466
O17 Na17 O107 116.95(10) 4_466 .
O19 Na17 S5 69.29(8) 4_466 4_466
O19 Na17 S6 27.43(7) 4_466 4_466
O19 Na17 S21 159.58(10) 4_466 .
O19 Na17 Mg1 33.50(7) 4_466 4_466
O19 Na17 Mg4 83.11(8) 4_466 4_466
O19 Na17 O17 101.21(10) 4_466 4_466
O19 Na17 O21 55.63(9) 4_466 4_466
O19 Na17 O22 75.57(10) 4_466 4_466
O19 Na17 O28 112.18(10) 4_466 4_466
O19 Na17 O107 130.71(11) 4_466 .
O21 Na17 S5 82.34(8) 4_466 4_466
O21 Na17 S6 28.20(6) 4_466 4_466
O21 Na17 S21 136.02(9) 4_466 .
O21 Na17 Mg1 80.85(7) 4_466 4_466
O21 Na17 Mg4 44.49(8) 4_466 4_466
O21 Na17 O28 59.12(9) 4_466 4_466
O22 Na17 S5 22.77(7) 4_466 4_466
O22 Na17 S6 68.74(8) 4_466 4_466
O22 Na17 S21 93.55(8) 4_466 .
O22 Na17 Mg1 106.03(8) 4_466 4_466
O22 Na17 Mg4 34.15(7) 4_466 4_466
O22 Na17 O17 148.26(12) 4_466 4_466
O22 Na17 O21 67.14(11) 4_466 4_466
O22 Na17 O28 64.20(9) 4_466 4_466
O22 Na17 O107 85.71(10) 4_466 .
O28 Na17 S5 86.33(7) 4_466 4_466
O28 Na17 S6 85.91(7) 4_466 4_466
O28 Na17 S21 76.94(7) 4_466 .
O28 Na17 Mg1 139.74(8) 4_466 4_466
O28 Na17 Mg4 35.00(6) 4_466 4_466
O93 Na17 S5 120.70(9) . 4_466
O93 Na17 S6 149.75(10) . 4_466
O93 Na17 S21 29.25(7) . .
O93 Na17 Mg1 139.54(9) . 4_466
O93 Na17 Mg4 101.82(9) . 4_466
O93 Na17 O17 68.86(10) . 4_466
O93 Na17 O19 170.00(12) . 4_466
O93 Na17 O21 122.45(11) . 4_466
O93 Na17 O22 113.37(11) . 4_466
O93 Na17 O28 69.94(9) . 4_466
O93 Na17 O107 56.65(9) . .
O107 Na17 S5 75.98(7) . 4_466
O107 Na17 S6 148.93(9) . 4_466
O107 Na17 S21 29.51(6) . .
O107 Na17 Mg1 119.88(9) . 4_466
O107 Na17 Mg4 105.91(8) . 4_466
O107 Na17 O21 150.28(11) . 4_466
O107 Na17 O28 98.98(10) . 4_466
S11 Na18 Mg3 116.12(6) 4_466 4_566
S11 Na18 Mg6 132.67(6) 4_466 4_566
S11 Na18 Mg8 54.37(4) 4_466 4_466
S11 Na18 Na5 58.24(4) 4_466 4_566
Mg3 Na18 Mg6 109.46(5) 4_566 4_566
Mg3 Na18 Mg8 110.70(5) 4_566 4_466
Mg3 Na18 Na5 116.82(6) 4_566 4_566
Mg6 Na18 Mg8 98.42(5) 4_566 4_466
Mg6 Na18 Na5 111.04(5) 4_566 4_566
O41 Na18 S11 26.88(5) 4_466 4_466
O41 Na18 Mg3 103.30(8) 4_466 4_566
O41 Na18 Mg6 145.15(8) 4_466 4_566
O41 Na18 Mg8 80.42(7) 4_466 4_466
O41 Na18 Na5 40.31(6) 4_466 4_566
O43 Na18 S11 26.66(6) 4_466 4_466
O43 Na18 Mg3 109.91(8) 4_466 4_566
O43 Na18 Mg6 123.50(9) 4_466 4_566
O43 Na18 Mg8 29.24(6) 4_466 4_466
O43 Na18 Na5 84.62(7) 4_466 4_566
O43 Na18 O41 51.42(8) 4_466 4_466
O43 Na18 O46 113.43(10) 4_466 4_466
O43 Na18 O115 113.8(2) 4_466 4_566
O46 Na18 S11 91.29(8) 4_466 4_466
O46 Na18 Mg3 124.76(9) 4_466 4_566
O46 Na18 Mg6 72.16(7) 4_466 4_566
O46 Na18 Mg8 123.92(8) 4_466 4_466
O46 Na18 Na5 39.88(7) 4_466 4_566
O46 Na18 O41 79.69(9) 4_466 4_466
O92 Na18 S11 163.03(10) 1_655 4_466
O92 Na18 Mg3 79.00(8) 1_655 4_566
O92 Na18 Mg6 30.85(7) 1_655 4_566
O92 Na18 Mg8 114.67(9) 1_655 4_466
O92 Na18 Na5 123.65(9) 1_655 4_566
O92 Na18 O41 163.19(12) 1_655 4_466
O92 Na18 O43 143.90(12) 1_655 4_466
O92 Na18 O46 85.36(10) 1_655 4_466
O92 Na18 O115 93.7(2) 1_655 4_566
O95 Na18 S11 95.13(8) . 4_466
O95 Na18 Mg3 36.49(7) . 4_566
O95 Na18 Mg6 115.34(9) . 4_566
O95 Na18 Mg8 74.22(7) . 4_466
O95 Na18 Na5 132.51(9) . 4_566
O95 Na18 O41 98.01(10) . 4_466
O95 Na18 O43 78.46(9) . 4_466
O95 Na18 O46 160.42(12) . 4_466
O95 Na18 O92 93.50(10) . 1_655
O95 Na18 O115 65.62(18) . 4_566
S1 O1 K1 118.7(8) . .
S1 O1 Mg9 124.9(8) . 3_756
Mg9 O1 K1 115.4(6) 3_756 .
S1 O2 K13 79.6(4) . 3_656
S1 O2 Mg1 148.0(7) . .
Mg1 O2 K13 112.0(4) . 3_656
S1 O3 Mg12 131.19(19) . 3_756
S1 O3 Na3 123.07(19) . 4_567
Mg12 O3 Na3 94.91(12) 3_756 4_567
S2 O4 Mg1 141.53(19) . .
S2 O5 K4 97.47(13) . 4_567
S2 O5 Mg14 139.88(17) . 3_656
Mg14 O5 K4 104.65(11) 3_656 4_567
K2 O6 Na3 111.64(10) . 4_467
S2 O6 K2 112.64(15) . .
S2 O6 Mg12 130.80(17) . 3_656
S2 O6 Na2 112.64(15) . .
S2 O6 Na3 106.62(14) . 4_467
Mg12 O6 K2 104.07(12) 3_656 .
Mg12 O6 Na2 104.07(12) 3_656 .
Mg12 O6 Na3 88.02(11) 3_656 4_467
S3 O7 K2 112.4(5) . .
S3 O7 Mg1 120.2(6) . .
Mg1 O7 K2 123.8(5) . .
S3 O8 Mg9 128.99(19) . 3_756
S2 O9 K4 93.91(13) . 4_567
S2 O9 Mg2 142.90(18) . 4_467
Mg2 O9 K4 121.17(12) 4_467 4_567
S3 O10 Mg16 131.9(4) . 4_466
S3 O11 K2 85.0(2) . .
S3 O11 Mg3 149.4(3) . .
Mg3 O11 K2 99.9(2) . .
S5 O12 K2 117.61(18) . .
S5 O12 Mg2 131.33(19) . 4_467
S5 O12 Na2 117.61(18) . .
Mg2 O12 K2 110.49(13) 4_467 .
Mg2 O12 Na2 110.49(13) 4_467 .
K2 O13 K18 172.2(3) . 4_466
S5 O13 K2 94.0(3) . .
S5 O13 K18 82.2(3) . 4_466
S5 O13 Mg3 157.7(5) . .
Mg3 O13 K2 106.3(3) . .
Mg3 O13 K18 78.6(2) . 4_466
S4 O14 Mg1 165.2(2) . .
S4 O14 Na3 89.54(14) . 4_567
Mg1 O14 Na3 101.17(13) . 4_567
S4 O15 K2 114.08(15) . 1_655
S4 O15 Mg9 132.51(17) . 3_756
Mg9 O15 K2 113.26(12) 3_756 1_655
K2 O16 K4 138.25(10) 1_655 1_655
S4 O16 K2 83.59(12) . 1_655
S4 O16 K4 79.34(12) . 1_655
S4 O16 Mg2 143.98(17) . 4_567
S4 O16 Na3 102.52(14) . 4_567
Mg2 O16 K2 86.13(10) 4_567 1_655
Mg2 O16 K4 85.84(9) 4_567 1_655
Mg2 O16 Na3 113.44(12) 4_567 4_567
K4 O17 Na17 90.19(11) 1_655 4_566
S4 O17 K4 105.92(15) . 1_655
S4 O17 Mg18 140.42(18) . 4_566
S4 O17 Na17 109.41(16) . 4_566
Mg18 O17 K4 104.36(11) 4_566 1_655
Mg18 O17 Na17 95.31(11) 4_566 4_566
S6 O18 K4 78.68(13) . 1_655
S6 O18 Mg2 151.99(19) . .
Mg2 O18 K4 94.72(11) . 1_655
S6 O19 Mg1 125.65(18) . .
S6 O19 Na17 103.74(14) . 4_566
Mg1 O19 Na17 105.44(13) . 4_566
S6 O20 Mg2 128.29(17) . 4_467
S6 O20 Na3 104.17(14) . .
Mg2 O20 Na3 127.34(13) 4_467 .
K4 O21 Mg4 121.44(12) 1_655 .
K4 O21 Na17 90.67(11) 1_655 4_566
S6 O21 K4 119.58(18) . 1_655
S6 O21 Mg4 118.92(18) . .
S6 O21 Na17 92.15(14) . 4_566
Mg4 O21 Na17 84.70(10) . 4_566
S5 O22 K18 80.41(12) . 4_466
S5 O22 Mg4 139.86(18) . .
S5 O22 Na17 116.95(15) . 4_566
Mg4 O22 K18 100.12(11) . 4_466
Mg4 O22 Na17 101.95(13) . 4_566
S5 O23 K18 80.79(13) . 4_466
S5 O23 Mg18 130.32(18) . 4_466
S5 O23 Na5 134.25(17) . .
Mg18 O23 K18 98.51(11) 4_466 4_466
Mg18 O23 Na5 93.23(11) 4_466 .
S7 O24 K4 116.90(16) . .
S7 O24 Mg2 132.17(18) . 4_467
S7 O24 Na4 116.90(16) . .
Mg2 O24 K4 110.80(13) 4_467 .
Mg2 O24 Na4 110.80(13) 4_467 .
K13 O25 K4 143.86(11) 2_565 .
S7 O25 K4 84.93(12) . .
S7 O25 K13 82.26(12) . 2_565
S7 O25 Mg14 155.1(2) . 2_565
S7 O25 Na5 91.71(14) . .
Mg14 O25 K4 86.22(10) 2_565 .
Mg14 O25 K13 91.41(10) 2_565 2_565
Mg14 O25 Na5 112.62(13) 2_565 .
S7 O26 Mg4 154.5(2) . .
S7 O26 Na5 99.15(16) . .
Mg4 O26 Na5 105.75(15) . .
S7 O27 K13 104.6(2) . 2_565
S7 O27 Na3 126.83(19) . .
S8 O28 K4 76.48(12) . 1_655
S8 O28 Mg4 140.99(18) . .
S8 O28 Na17 123.62(16) . 4_566
Mg4 O28 K4 101.49(11) . 1_655
Mg4 O28 Na17 90.93(11) . 4_566
S9 O29 Mg4 161.2(2) . .
S9 O30 K13 89.28(13) . 2_565
S9 O30 Mg12 138.87(18) . 2_665
S9 O30 Na3 115.90(15) . .
Mg12 O30 K13 120.32(12) 2_665 2_565
Mg12 O30 Na3 94.37(11) 2_665 .
S9 O31 Mg14 126.83(16) . 2_665
S9 O31 Na16 100.37(13) . 2_665
Mg14 O31 Na16 131.63(13) 2_665 2_665
K13 O32 Na16 118.83(11) 2_565 2_665
S9 O32 K13 104.00(14) . 2_565
S9 O32 Mg5 137.70(18) . .
S9 O32 Na16 87.57(13) . 2_665
Mg5 O32 K13 112.37(13) . 2_565
Mg5 O32 Na16 93.09(11) . 2_665
S8 O33 K4 104.74(14) . 1_655
S8 O33 Mg18 129.91(16) . 4_566
S8 O33 Na5 108.99(14) . 1_655
Mg18 O33 K4 106.38(11) 4_566 1_655
Mg18 O33 Na5 92.28(11) 4_566 1_655
S8 O34 K6 99.44(14) . .
S8 O34 Mg14 145.60(17) . 2_665
S8 O34 Na6 99.44(14) . .
Mg14 O34 K6 112.81(12) 2_665 .
Mg14 O34 Na6 112.81(12) 2_665 .
S8 O35 K6 94.93(13) . .
S8 O35 Mg6 137.52(17) . .
S8 O35 Na6 94.93(13) . .
Mg6 O35 K6 111.49(12) . .
Mg6 O35 Na6 111.49(12) . .
S10 O36 K13 118.19(15) . 2_565
S10 O36 Mg5 128.25(17) . .
Mg5 O36 K13 95.47(11) . 2_565
S10 O37 K6 99.83(14) . 1_455
S10 O37 Mg7 135.39(17) . 1_455
S10 O37 Na5 100.35(14) . .
Mg7 O37 K6 111.21(12) 1_455 1_455
Mg7 O37 Na5 97.34(11) 1_455 .
S10 O38 K6 91.42(13) . 1_455
S10 O38 Mg14 139.39(17) . 2_565
Mg14 O38 K6 95.69(10) 2_565 1_455
S10 O39 Mg15 116.59(15) . 2_565
S10 O39 Na7 118.10(14) . 1_455
Mg15 O39 Na7 97.60(11) 2_565 1_455
S11 O40 K9 102.29(13) . .
S11 O40 Mg6 127.88(16) . .
S11 O40 Na14 97.49(13) . 4_566
Mg6 O40 K9 82.44(9) . .
Mg6 O40 Na14 132.71(13) . 4_566
S11 O41 K18 92.12(13) . 4_566
S11 O41 Mg18 136.58(18) . 4_566
S11 O41 Na5 121.59(16) . 1_655
Mg18 O41 K18 114.35(12) 4_566 4_566
Mg18 O41 Na5 92.64(10) 4_566 1_655
S11 O42 Mg7 164.6(2) . .
K18 O43 Na14 117.53(11) 4_566 4_566
S11 O43 K18 101.06(13) . 4_566
S11 O43 Mg8 138.14(17) . .
S11 O43 Na14 90.04(13) . 4_566
Mg8 O43 K18 112.27(12) . 4_566
Mg8 O43 Na14 96.01(11) . 4_566
S12 O44 K6 93.92(17) . .
S12 O44 Mg7 134.60(19) . .
S12 O44 Na6 93.92(17) . .
S12 O44 Na7 128.26(17) . .
Mg7 O44 K6 107.52(13) . .
Mg7 O44 Na6 107.52(13) . .
Mg7 O44 Na7 94.33(12) . .
Na7 O44 Na6 83.41(10) . .
S13 O45 Mg7 171.7(2) . .
S13 O45 Na8 92.41(15) . .
Mg7 O45 Na8 95.88(12) . .
S13 O46 K18 100.70(15) . 4_566
S13 O46 Mg4 130.60(18) . 1_655
S13 O46 Na5 113.98(16) . 1_655
Mg4 O46 K18 113.56(12) 1_655 4_566
Mg4 O46 Na5 98.84(12) 1_655 1_655
S13 O47 K6 118.92(16) . 1_655
S13 O47 Mg5 132.04(18) . 1_655
Mg5 O47 K6 108.31(12) 1_655 1_655
K18 O48 K6 146.13(11) 4_566 1_655
S13 O48 K6 83.29(12) . 1_655
S13 O48 K18 85.56(12) . 4_566
S13 O48 Mg6 149.87(19) . 1_655
S13 O48 Na8 100.75(14) . .
Mg6 O48 K6 86.21(10) 1_655 1_655
Mg6 O48 K18 87.66(10) 1_655 4_566
Mg6 O48 Na8 109.13(12) 1_655 .
S16 O49 Mg7 134.04(17) . .
S16 O49 Na7 118.26(14) . .
Mg7 O49 Na7 104.54(12) . .
S16 O50 K15 109.95(16) . 2_665
S16 O50 Mg5 149.2(2) . 1_655
Mg5 O50 K15 100.85(12) 1_655 2_665
S16 O51 K1 89.70(16) . 3_746
S16 O51 Mg16 124.02(18) . 2_765
S16 O51 Na8 138.60(19) . .
Mg16 O51 K1 97.73(13) 2_765 3_746
Mg16 O51 Na8 97.38(12) 2_765 .
K15 O52 K1 176.47(12) 2_665 3_746
S16 O52 K1 85.72(15) . 3_746
S16 O52 K15 92.66(16) . 2_665
S16 O52 Mg9 160.7(2) . .
Mg9 O52 K1 85.27(12) . 3_746
Mg9 O52 K15 97.19(13) . 2_665
S17 O53 K18 112.84(15) . 4_566
S17 O53 Mg8 127.09(16) . .
Mg8 O53 K18 94.56(11) . 4_566
S17 O54 K9 88.35(13) . 1_655
S17 O54 Mg6 140.57(18) . 1_655
Mg6 O54 K9 90.56(10) 1_655 1_655
S17 O55 K9 107.47(15) . 1_655
S17 O55 Mg11 132.38(18) . 4_566
S17 O55 Na8 95.96(14) . .
Mg11 O55 K9 113.56(13) 4_566 1_655
Mg11 O55 Na8 92.59(11) 4_566 .
S17 O56 Mg13 118.63(16) . 4_566
S17 O56 Na10 116.62(14) . 1_655
Mg13 O56 Na10 97.39(11) 4_566 1_655
S12 O57 K9 100.53(14) . .
S12 O57 Mg6 148.90(18) . .
S12 O57 Na9 100.53(14) . .
Mg6 O57 K9 110.26(12) . .
Mg6 O57 Na9 110.26(12) . .
S12 O58 K6 88.73(18) . .
S12 O58 Mg16 133.89(19) . 2_665
S12 O58 Na8 114.16(18) . 1_455
Mg16 O58 K6 108.04(15) 2_665 .
Mg16 O58 Na8 98.22(14) 2_665 1_455
S12 O59 K9 97.78(14) . .
S12 O59 Mg10 156.4(2) . .
S12 O59 Na9 97.78(14) . .
Mg10 O59 K9 105.36(13) . .
Mg10 O59 Na9 105.36(13) . .
S18 O60 Mg16 161.75(19) . 2_665
S18 O60 Na7 93.31(14) . .
Mg16 O60 Na7 104.57(11) 2_665 .
K2 O61 K1 136.85(10) 3_646 3_746
S18 O61 K1 80.91(12) . 3_746
S18 O61 K2 82.83(12) . 3_646
S18 O61 Mg9 149.72(18) . .
S18 O61 Na7 98.18(14) . .
Mg9 O61 K1 83.96(10) . 3_746
Mg9 O61 K2 90.66(10) . 3_646
Mg9 O61 Na7 111.18(12) . .
S18 O62 K1 121.81(16) . 3_746
S18 O62 Mg10 127.79(17) . .
Mg10 O62 K1 109.84(12) . 3_746
S18 O63 K2 107.26(15) . 3_646
S18 O63 Mg12 133.05(17) . .
S18 O63 Na11 117.39(15) . .
Mg12 O63 K2 100.07(11) . 3_646
Mg12 O63 Na11 96.20(11) . .
K9 O64 K12 171.16(13) . .
S15 O64 K9 100.02(16) . .
S15 O64 K12 80.06(14) . .
S15 O64 Mg10 160.3(2) . .
S15 O64 Na9 100.02(16) . .
Mg10 O64 K9 96.62(12) . .
Mg10 O64 K12 85.13(11) . .
Mg10 O64 Na9 96.62(12) . .
S15 O65 Mg11 143.9(2) . .
S15 O65 Na10 113.07(15) . 4_566
Mg11 O65 Na10 102.98(13) . 4_566
S15 O66 K9 84.95(13) . .
S15 O66 Mg11 120.36(16) . 4_466
S15 O66 Na10 139.53(17) . .
Mg11 O66 K9 93.21(10) 4_466 .
Mg11 O66 Na10 99.99(12) 4_466 .
K1 O67 K9 147.17(11) 2_674 4_466
S14 O67 K1 90.94(14) . 2_674
S14 O67 K9 80.54(12) . 4_466
S14 O67 Mg10 146.81(19) . 4_466
S14 O67 Na10 107.58(15) . .
Mg10 O67 K1 92.55(10) 4_466 2_674
Mg10 O67 K9 78.77(9) 4_466 4_466
Mg10 O67 Na10 101.49(12) 4_466 .
S14 O68 Mg11 171.5(2) . .
S14 O68 Na8 91.27(16) . 4_466
Mg11 O68 Na8 94.03(13) . 4_466
S14 O69 K1 89.28(13) . 2_674
S14 O69 Mg7 143.54(19) . 4_466
S14 O69 Na8 105.87(16) . 4_466
Mg7 O69 K1 115.92(12) 4_466 2_674
Mg7 O69 Na8 100.49(12) 4_466 4_466
S14 O70 K9 118.17(16) . 4_466
S14 O70 Mg8 131.92(18) . 4_466
Mg8 O70 K9 109.82(12) 4_466 4_466
S15 O71 K12 122.24(17) . .
S15 O71 Mg8 134.43(18) . 4_466
S15 O71 Na12 122.24(17) . .
Mg8 O71 K12 102.99(12) 4_466 .
Mg8 O71 Na12 102.99(12) 4_466 .
K12 O72 Na10 114.55(12) . 4_566
S19 O72 K12 108.05(16) . .
S19 O72 Mg10 136.56(19) . .
S19 O72 Na10 92.48(15) . 4_566
S19 O72 Na12 108.05(16) . .
Mg10 O72 K12 110.38(13) . .
Mg10 O72 Na10 89.51(12) . 4_566
Mg10 O72 Na12 110.38(13) . .
K12 O73 K13 139.75(11) . .
S20 O73 K12 85.13(14) . .
S20 O73 K13 83.78(12) . .
S20 O73 Mg17 153.44(19) . 2_665
S20 O73 Na11 92.45(14) . .
S20 O73 Na12 85.13(14) . .
Mg17 O73 K12 95.27(11) 2_665 .
Mg17 O73 K13 78.84(10) 2_665 .
Mg17 O73 Na11 110.91(13) 2_665 .
Mg17 O73 Na12 95.27(11) 2_665 .
Na11 O73 Na12 115.91(11) . .
S20 O74 Mg12 146.95(18) . .
S20 O74 Na11 101.26(14) . .
Mg12 O74 Na11 110.43(13) . .
S19 O75 Mg12 163.3(2) . .
S19 O76 K1 114.61(15) . 3_746
S19 O76 Mg17 126.83(16) . 2_765
S19 O76 Na10 96.43(13) . 4_566
Mg17 O76 K1 88.32(11) 2_765 3_746
Mg17 O76 Na10 127.86(12) 2_765 4_566
S20 O77 K12 107.20(17) . .
S20 O77 Na12 107.20(17) . .
S20 O77 Na16 136.63(18) . .
Na16 O77 Na12 108.74(12) . .
S20 O78 K13 121.23(15) . .
S20 O78 Mg14 128.02(17) . .
S20 O78 Na13 121.23(15) . .
Mg14 O78 K13 110.68(12) . .
Mg14 O78 Na13 110.68(12) . .
S27 O79 K13 117.14(14) . .
S27 O79 Mg17 128.06(16) . 2_665
S27 O79 Na13 117.14(14) . .
Mg17 O79 K13 99.19(11) 2_665 .
Mg17 O79 Na13 99.19(11) 2_665 .
S27 O80 K15 81.16(11) . .
S27 O80 Mg13 133.89(17) . 1_455
S27 O80 Na14 117.80(15) . .
Mg13 O80 K15 110.70(11) 1_455 .
Mg13 O80 Na14 108.17(11) 1_455 .
S27 O81 K15 112.18(14) . .
S27 O81 Mg5 147.04(17) . 2_564
S27 O81 Na15 112.18(14) . .
Mg5 O81 K15 96.77(10) 2_564 .
Mg5 O81 Na15 96.77(10) 2_564 .
S27 O82 Mg15 142.21(18) . .
S22 O83 K12 113.15(14) . .
S22 O83 Mg8 150.85(17) . 4_466
S22 O83 Na12 113.15(14) . .
Mg8 O83 K12 93.63(10) 4_466 .
Mg8 O83 Na12 93.63(10) 4_466 .
S22 O84 Mg15 138.08(17) . .
S22 O84 Na16 111.87(15) . .
Mg15 O84 Na16 109.60(11) . .
S22 O85 Mg13 143.55(18) . .
S23 O86 K9 79.61(11) . 4_566
S23 O86 Mg13 142.59(17) . .
S23 O86 Na10 110.66(14) . 4_566
Mg13 O86 K9 120.26(11) . 4_566
Mg13 O86 Na10 102.15(12) . 4_566
S23 O87 K9 81.95(14) . 4_566
S23 O87 Mg11 160.1(2) . 4_566
S23 O87 Na10 90.19(14) . 4_566
Mg11 O87 K9 116.86(13) 4_566 4_566
Mg11 O87 Na10 98.90(12) 4_566 4_566
S23 O88 K12 117.70(16) . 1_655
S23 O88 Mg17 130.78(18) . 2_765
Mg17 O88 K12 107.66(12) 2_765 1_655
S23 O89 K9 91.99(13) . 4_566
S23 O89 Mg8 137.98(17) . 4_566
S23 O89 Na14 114.46(15) . 1_655
Mg8 O89 K9 98.41(11) 4_566 4_566
Mg8 O89 Na14 98.44(11) 4_566 1_655
S19 O90 K12 85.42(12) . .
S19 O90 Mg13 129.50(17) . .
S19 O90 Na16 117.37(15) . .
Mg13 O90 K12 111.46(12) . .
Mg13 O90 Na16 110.79(12) . .
S21 O91 K15 106.49(16) . .
S21 O91 Na14 135.82(17) . .
S21 O91 Na15 106.49(16) . .
Na14 O91 Na15 103.59(11) . .
S21 O92 K18 122.38(15) . 1_455
S21 O92 Mg6 126.07(17) . 4_466
Mg6 O92 K18 110.91(12) 4_466 1_455
S21 O93 Mg18 149.94(17) . .
S21 O93 Na17 99.91(14) . .
Mg18 O93 Na17 110.08(12) . .
S25 O94 K15 92.06(13) . .
S25 O94 Mg15 127.75(17) . .
S25 O94 Na14 111.20(14) . .
S25 O94 Na15 92.06(13) . .
Mg15 O94 K15 113.81(12) . .
Mg15 O94 Na14 112.76(12) . .
Mg15 O94 Na15 113.81(12) . .
Na14 O94 Na15 90.92(10) . .
S22 O95 K18 120.41(15) . .
S22 O95 Mg3 127.97(16) . 4_566
S22 O95 Na18 120.41(15) . .
Mg3 O95 K18 100.31(11) 4_566 .
Mg3 O95 Na18 100.31(11) 4_566 .
S25 O96 Mg18 147.3(2) . .
S25 O96 Na14 90.23(14) . .
Mg18 O96 Na14 108.59(12) . .
S25 O97 K15 104.47(15) . .
S25 O97 Mg9 145.7(2) . 2_664
S25 O97 Na15 104.47(15) . .
Mg9 O97 K15 109.42(13) 2_664 .
Mg9 O97 Na15 109.42(13) 2_664 .
S25 O98 Mg3 127.13(16) . 4_566
S25 O98 Na7 103.09(13) . 2_664
Mg3 O98 Na7 124.67(12) 4_566 2_664
S24 O99 K6 80.01(11) . 2_664
S24 O99 Mg15 142.44(17) . .
S24 O99 Na7 112.57(15) . 2_664
Mg15 O99 K6 122.21(12) . 2_664
Mg15 O99 Na7 100.25(12) . 2_664
S24 O100 K15 116.04(16) . 1_655
S24 O100 Mg3 130.57(19) . 4_566
Mg3 O100 K15 109.24(12) 4_566 1_655
S24 O101 K6 86.32(12) . 2_664
S24 O101 Mg5 137.26(17) . 2_664
S24 O101 Na16 114.62(15) . .
Mg5 O101 K6 98.33(10) 2_664 2_664
Mg5 O101 Na16 100.61(11) 2_664 .
K6 O102 Na7 77.81(9) 2_664 2_664
S24 O102 K6 83.83(14) . 2_664
S24 O102 Mg16 163.7(2) . .
S24 O102 Na7 89.04(14) . 2_664
Mg16 O102 K6 112.47(14) . 2_664
Mg16 O102 Na7 94.10(11) . 2_664
S26 O103 K1 92.3(3) . 4_566
S26 O103 Mg16 140.9(4) . .
Mg16 O103 K1 115.1(2) . 4_566
S26 O104 K12 102.7(4) . 2_664
S26 O104 Mg10 123.5(4) . 2_664
Mg10 O104 K12 86.7(3) 2_664 2_664
S26 O105 Mg11 128.8(3) . 3_745
S26 O106 K1 97.8(3) . 4_566
S26 O106 Mg17 144.3(4) . .
Mg17 O106 K1 99.2(2) . 4_566
K15 O107 K18 136.47(10) . 1_455
S21 O107 K15 85.86(13) . .
S21 O107 K18 82.52(12) . 1_455
S21 O107 Mg3 150.76(18) . 4_466
S21 O107 Na15 85.86(13) . .
S21 O107 Na17 88.96(13) . .
Mg3 O107 K15 95.03(10) 4_466 .
Mg3 O107 K18 76.79(9) 4_466 1_455
Mg3 O107 Na15 95.03(10) 4_466 .
Mg3 O107 Na17 114.88(13) 4_466 .
Na17 O107 Na15 120.90(11) . .
S26 O108 Mg11 158.1(4) . 3_745
S26 O109 Mg17 136.2(4) . .
S26 O109 Na11 87.1(3) . 2_664
Mg17 O109 Na11 97.9(2) . 2_664
S26 O110 Mg16 133.6(4) . .
S26 O110 Na8 123.3(3) . 2_764
Mg16 O110 Na8 97.9(2) . 2_764
S3 O111 Mg3 140.2(5) . .
S3 O111 Na2 101.4(4) . .
Mg3 O111 Na2 117.0(3) . .
S3 O112 Mg16 161.9(8) . 4_466
S3 O112 Na11 87.3(5) . 3_656
Mg16 O112 Na11 96.1(3) 4_466 3_656
S3 O113 Mg1 133.7(12) . .
S3 O113 Na2 94.1(6) . .
S3 O113 Na11 106.8(10) . 3_656
Mg1 O113 Na2 113.7(7) . .
Mg1 O113 Na11 107.9(7) . 3_656
Na11 O113 Na2 92.8(6) 3_656 .
S26 O114 Mg10 123.8(7) . 2_664
S5 O115 Mg3 151.6(6) . .
S1 O116 Mg17 149.7(5) . 4_466
S1 O117 Mg17 156.1(6) . 4_466
S1 O118 Mg9 134.2(12) . 3_756
S1 O118 Na1 100.7(8) . .
Mg9 O118 Na1 108.2(8) 3_756 .
S1 O119 Mg1 131.8(8) . .
S1 O119 Na11 101.2(7) . 3_656
Mg1 O119 Na11 89.3(5) . 3_656

loop_
_geom_bond_atom_site_label_1
_geom_bond_atom_site_label_2
_geom_bond_distance
_geom_bond_site_symmetry_2
K1 S1 3.2844(19) .
K1 S14 3.3015(18) 2_675
K1 S26 3.2287(19) 4_466
K1 O1 2.322(14) .
K1 O51 3.281(4) 3_756
K1 O61 3.379(3) 3_756
K1 O62 2.446(3) 3_756
K1 O67 2.931(3) 2_675
K1 O69 2.972(3) 2_675
K1 O76 3.017(4) 3_756
K1 O103 2.836(7) 4_466
K1 O106 2.688(6) 4_466
K2 S3 3.2635(18) .
K2 S4 3.3450(18) 1_455
K2 S18 3.3017(16) 3_656
K2 O6 2.634(3) .
K2 O7 2.399(9) .
K2 O11 3.059(6) .
K2 O12 2.402(3) .
K2 O13 2.897(8) .
K2 O15 2.460(3) 1_455
K2 O16 3.174(3) 1_455
K2 O61 3.145(3) 3_656
K2 O63 2.546(3) 3_656
K4 S2 3.0763(16) 4_467
K4 S4 3.2772(16) 1_455
K4 S7 3.3578(17) .
K4 S8 3.3500(18) 1_455
K4 O5 2.517(3) 4_467
K4 O9 2.603(3) 4_467
K4 O16 3.214(3) 1_455
K4 O17 2.548(3) 1_455
K4 O21 2.429(3) 1_455
K4 O24 2.428(3) .
K4 O25 3.150(3) .
K4 O33 2.655(3) 1_455
K6 S8 3.0801(18) .
K6 S24 3.1724(18) 2_665
K6 O34 2.475(3) .
K6 O35 2.581(3) .
K6 O37 2.762(3) 1_655
K6 O38 2.969(3) 1_655
K6 O44 2.941(4) .
K6 O47 2.534(3) 1_455
K6 O58 3.074(4) .
K6 O99 3.077(3) 2_665
K6 O101 2.907(3) 2_665
K6 O102 2.977(4) 2_665
K9 S12 3.1241(18) .
K9 S23 3.3305(18) 4_466
K9 O54 3.090(3) 1_455
K9 O55 2.630(3) 1_455
K9 O57 2.500(3) .
K9 O59 2.574(3) .
K9 O64 2.827(4) .
K9 O66 3.196(3) .
K9 O70 2.527(3) 4_566
K9 O86 3.265(3) 4_466
K9 O87 3.205(4) 4_466
K9 O89 2.933(3) 4_466
K12 S19 3.3192(17) .
K12 S20 3.1685(16) .
K12 S23 3.4276(17) 1_455
K12 O64 3.371(4) .
K12 O71 2.417(3) .
K12 O72 2.550(3) .
K12 O73 2.934(3) .
K12 O77 2.418(3) .
K12 O83 2.683(3) .
K12 O88 2.492(3) 1_455
K12 O90 3.090(3) .
K12 O104 3.220(9) 2_665
K13 S7 3.1864(17) 2_564
K13 S9 3.2712(18) 2_564
K13 S27 3.4243(18) .
K13 O2 3.383(11) 3_646
K13 O25 3.031(3) 2_564
K13 O27 2.490(4) 2_564
K13 O30 2.941(3) 2_564
K13 O32 2.581(3) 2_564
K13 O36 3.073(3) 2_564
K13 O73 3.282(3) .
K13 O78 2.449(3) .
K13 O79 2.484(3) .
K15 S16 3.3907(16) 2_664
K15 S21 3.2304(16) .
K15 S25 3.2751(17) .
K15 O50 2.601(3) 2_664
K15 O52 3.001(4) 2_664
K15 O80 3.329(3) .
K15 O81 2.599(3) .
K15 O91 2.504(3) .
K15 O94 2.864(3) .
K15 O97 2.590(3) .
K15 O100 2.523(3) 1_455
K15 O107 2.984(3) .
K18 S11 3.2413(18) 4_466
K18 O13 3.329(8) 4_566
K18 O22 3.383(3) 4_566
K18 O23 3.376(4) 4_566
K18 O41 2.837(3) 4_466
K18 O43 2.612(3) 4_466
K18 O46 2.789(3) 4_466
K18 O48 3.174(3) 4_466
K18 O53 3.122(3) 4_466
K18 O92 2.478(3) 1_655
K18 O95 2.452(3) .
K18 O107 3.372(3) 1_655
S1 Na1 3.2844(19) .
S1 Na11 3.3876(19) 3_656
S1 O1 1.460(14) .
S1 O2 1.495(11) .
S1 O3 1.468(3) .
S1 O116 1.463(7) .
S1 O117 1.471(8) .
S1 O118 1.50(2) .
S1 O119 1.428(16) .
S2 O4 1.457(3) .
S2 O5 1.471(3) .
S2 O6 1.473(3) .
S2 O9 1.472(3) .
S3 Na2 3.2635(18) .
S3 Na11 3.1482(18) 3_656
S3 O7 1.478(13) .
S3 O8 1.472(3) .
S3 O10 1.561(7) .
S3 O11 1.435(5) .
S3 O111 1.529(8) .
S3 O112 1.343(11) .
S3 O113 1.48(2) .
S4 Na3 3.1739(17) 4_567
S4 O14 1.465(3) .
S4 O15 1.475(3) .
S4 O16 1.469(3) .
S4 O17 1.477(3) .
S5 Na2 3.3461(17) .
S5 Na17 3.3880(18) 4_566
S5 O12 1.468(3) .
S5 O13 1.484(7) .
S5 O22 1.471(3) .
S5 O23 1.460(3) .
S5 O115 1.469(8) .
S6 Na3 3.3532(18) .
S6 Na17 3.1249(18) 4_566
S6 O18 1.455(3) .
S6 O19 1.482(3) .
S6 O20 1.475(3) .
S6 O21 1.478(3) .
S7 Na4 3.3578(17) .
S7 Na5 3.0615(18) .
S7 O24 1.468(3) .
S7 O25 1.473(3) .
S7 O26 1.463(3) .
S7 O27 1.457(3) .
S8 Na5 3.3496(18) 1_655
S8 Na6 3.0801(18) .
S8 O28 1.454(3) .
S8 O33 1.477(3) .
S8 O34 1.472(3) .
S8 O35 1.474(3) .
S9 Na16 3.1306(17) 2_665
S9 O29 1.448(3) .
S9 O30 1.469(3) .
S9 O31 1.475(3) .
S9 O32 1.480(3) .
S10 Mg15 3.0303(14) 2_565
S10 Na5 3.3600(17) .
S10 O36 1.475(3) .
S10 O37 1.474(3) .
S10 O38 1.469(3) .
S10 O39 1.474(2) .
S11 Na14 3.0924(17) 4_566
S11 O40 1.475(3) .
S11 O41 1.466(3) .
S11 O42 1.448(3) .
S11 O43 1.482(3) .
S12 Na6 3.373(2) .
S12 Na8 3.3592(18) 1_455
S12 Na9 3.1241(19) .
S12 O44 1.463(3) .
S12 O57 1.471(3) .
S12 O58 1.457(3) .
S12 O59 1.457(3) .
S13 Na5 3.3484(18) 1_655
S13 Na8 3.1987(18) .
S13 O45 1.459(3) .
S13 O46 1.485(3) .
S13 O47 1.475(3) .
S13 O48 1.474(3) .
S14 Na8 3.2549(18) 4_466
S14 Na10 3.2493(17) .
S14 O67 1.473(3) .
S14 O68 1.460(3) .
S14 O69 1.476(3) .
S14 O70 1.474(3) .
S15 Na10 3.3398(18) 4_566
S15 O64 1.453(3) .
S15 O65 1.461(3) .
S15 O66 1.463(3) .
S15 O71 1.468(3) .
S16 Na7 3.3814(18) .
S16 O49 1.477(3) .
S16 O50 1.462(3) .
S16 O51 1.462(3) .
S16 O52 1.445(3) .
S17 Mg13 3.0564(15) 4_566
S17 O53 1.475(3) .
S17 O54 1.461(3) .
S17 O55 1.475(3) .
S17 O56 1.475(3) .
S18 Na7 3.0394(17) .
S18 O60 1.466(3) .
S18 O61 1.472(3) .
S18 O62 1.484(3) .
S18 O63 1.479(3) .
S19 Na10 3.3884(18) 4_566
S19 Na12 3.3192(17) .
S19 O72 1.477(3) .
S19 O75 1.450(3) .
S19 O76 1.473(3) .
S19 O90 1.484(3) .
S20 Na11 3.0265(18) .
S20 Na12 3.1685(16) .
S20 O73 1.471(3) .
S20 O74 1.477(3) .
S20 O77 1.454(3) .
S20 O78 1.470(3) .
S21 Na15 3.2304(16) .
S21 Na17 2.9882(18) .
S21 O91 1.450(3) .
S21 O92 1.478(3) .
S21 O93 1.482(3) .
S21 O107 1.472(3) .
S22 Na16 3.3590(17) .
S22 O83 1.469(3) .
S22 O84 1.477(3) .
S22 O85 1.472(3) .
S22 O95 1.479(3) .
S23 Na10 3.3006(18) 4_566
S23 O86 1.471(3) .
S23 O87 1.460(3) .
S23 O88 1.465(3) .
S23 O89 1.479(3) .
S24 Na7 3.3132(18) 2_664
S24 O99 1.472(3) .
S24 O100 1.468(3) .
S24 O101 1.471(3) .
S24 O102 1.461(3) .
S25 Na14 3.3297(17) .
S25 Na15 3.2751(17) .
S25 O94 1.489(3) .
S25 O96 1.461(3) .
S25 O97 1.459(3) .
S25 O98 1.469(3) .
S26 Na11 3.2090(18) 2_664
S26 O103 1.434(5) .
S26 O104 1.457(7) .
S26 O105 1.494(5) .
S26 O106 1.462(5) .
S26 O108 1.415(6) .
S26 O109 1.503(7) .
S26 O110 1.494(6) .
S26 O114 1.524(14) .
S27 O79 1.482(3) .
S27 O80 1.485(3) .
S27 O81 1.463(3) .
S27 O82 1.463(3) .
Mg1 Na3 3.768(2) 4_567
Mg1 Na11 3.514(2) 3_656
Mg1 Na17 3.554(2) 4_566
Mg1 O2 1.913(11) .
Mg1 O4 1.961(3) .
Mg1 O7 2.141(12) .
Mg1 O14 2.002(3) .
Mg1 O19 2.035(3) .
Mg1 O113 1.947(19) .
Mg1 O119 2.148(14) .
Mg2 Na3 3.889(2) .
Mg2 O9 2.068(3) 4_567
Mg2 O12 2.098(3) 4_567
Mg2 O16 2.131(3) 4_467
Mg2 O18 2.015(3) .
Mg2 O20 2.078(3) 4_567
Mg2 O24 2.092(3) 4_567
Mg3 Na2 3.942(2) .
Mg3 O11 2.016(5) .
Mg3 O13 1.982(7) .
Mg3 O95 2.129(3) 4_466
Mg3 O98 2.112(3) 4_466
Mg3 O100 2.085(3) 4_466
Mg3 O107 2.049(3) 4_566
Mg3 O111 2.011(7) .
Mg3 O115 2.037(8) .
Mg4 Na3 3.925(2) .
Mg4 Na5 3.568(2) .
Mg4 Na17 3.467(2) 4_566
Mg4 O21 2.440(3) .
Mg4 O22 1.989(3) .
Mg4 O26 1.995(3) .
Mg4 O28 1.989(3) .
Mg4 O29 1.967(3) .
Mg4 O46 2.237(3) 1_455
Mg5 Na6 3.819(2) .
Mg5 Na16 3.570(2) 2_665
Mg5 O32 2.040(3) .
Mg5 O36 2.046(3) .
Mg5 O47 2.170(3) 1_455
Mg5 O50 2.022(3) 1_455
Mg5 O81 2.177(3) 2_565
Mg5 O101 2.092(3) 2_665
Mg6 Na6 3.837(2) .
Mg6 Na8 3.832(2) 1_455
Mg6 Na9 3.738(2) .
Mg6 O35 2.048(3) .
Mg6 O40 2.100(3) .
Mg6 O48 2.114(3) 1_455
Mg6 O54 2.073(3) 1_455
Mg6 O57 2.045(3) .
Mg6 O92 2.054(3) 4_566
Mg7 Na5 3.719(2) 1_655
Mg7 Na7 3.517(2) .
Mg7 Na8 3.620(2) .
Mg7 O37 2.156(3) 1_655
Mg7 O42 1.969(3) .
Mg7 O44 2.067(3) .
Mg7 O45 2.044(3) .
Mg7 O49 2.013(3) .
Mg7 O69 2.175(3) 4_566
Mg8 Na9 3.838(2) .
Mg8 Na14 3.568(2) 4_566
Mg8 O43 2.050(3) .
Mg8 O53 2.075(3) .
Mg8 O70 2.156(3) 4_566
Mg8 O71 2.109(3) 4_566
Mg8 O83 2.156(3) 4_566
Mg8 O89 2.083(3) 4_466
Mg9 Na7 3.773(2) .
Mg9 O1 2.161(15) 3_746
Mg9 O8 2.113(3) 3_746
Mg9 O15 2.092(3) 3_746
Mg9 O52 1.997(3) .
Mg9 O61 2.109(3) .
Mg9 O97 2.058(3) 2_665
Mg9 O118 2.00(2) 3_746
Mg10 Na9 3.652(2) .
Mg10 Na10 3.598(2) 4_566
Mg10 Na12 3.774(2) .
Mg10 O59 1.998(3) .
Mg10 O62 2.084(3) .
Mg10 O64 2.009(3) .
Mg10 O67 2.154(3) 4_566
Mg10 O72 2.033(3) .
Mg10 O104 2.167(7) 2_665
Mg10 O114 2.102(14) 2_665
Mg11 Na8 3.660(2) 4_466
Mg11 Na10 3.852(2) .
Mg11 Na10 3.4995(19) 4_566
Mg11 O55 2.082(3) 4_466
Mg11 O65 1.969(3) .
Mg11 O66 2.155(3) 4_566
Mg11 O68 2.070(3) .
Mg11 O87 2.055(3) 4_466
Mg11 O105 2.097(5) 3_755
Mg11 O108 1.894(6) 3_755
Mg12 Na3 3.401(2) 2_664
Mg12 Na11 3.594(2) .
Mg12 O3 2.044(3) 3_746
Mg12 O6 2.062(3) 3_646
Mg12 O30 2.107(3) 2_664
Mg12 O63 2.302(3) .
Mg12 O74 1.999(3) .
Mg12 O75 2.000(3) .
Mg13 Na10 3.515(2) 4_566
Mg13 Na14 3.678(2) 1_655
Mg13 Na16 3.6946(19) .
Mg13 O56 2.061(3) 4_466
Mg13 O80 2.038(3) 1_655
Mg13 O85 1.968(3) .
Mg13 O86 2.022(3) .
Mg13 O90 2.015(3) .
Mg14 Na5 3.9153(19) 2_564
Mg14 Na13 3.700(2) .
Mg14 O5 2.073(3) 3_646
Mg14 O25 2.049(3) 2_564
Mg14 O31 2.078(3) 2_664
Mg14 O34 2.060(3) 2_664
Mg14 O38 2.071(3) 2_564
Mg14 O78 2.040(3) .
Mg15 Na7 3.4522(19) 2_664
Mg15 Na14 3.7598(19) .
Mg15 Na16 3.726(2) .
Mg15 O39 2.069(3) 2_564
Mg15 O82 1.968(3) .
Mg15 O84 2.030(3) .
Mg15 O94 2.016(3) .
Mg15 O99 2.027(3) .
Mg16 Na7 3.725(2) 2_664
Mg16 Na8 3.431(2) 2_764
Mg16 Na11 3.695(2) 2_664
Mg16 O10 2.039(7) 4_566
Mg16 O51 2.100(3) 2_764
Mg16 O58 2.033(3) 2_664
Mg16 O60 2.116(3) 2_664
Mg16 O102 2.007(3) .
Mg16 O103 2.027(5) .
Mg16 O110 2.053(6) .
Mg16 O112 1.989(11) 4_566
Mg17 Na11 3.792(2) 2_664
Mg17 O73 2.004(3) 2_664
Mg17 O76 2.072(3) 2_764
Mg17 O79 2.099(3) 2_664
Mg17 O88 2.084(3) 2_764
Mg17 O106 2.015(5) .
Mg17 O109 2.062(6) .
Mg17 O116 2.080(7) 4_566
Mg17 O117 2.026(8) 4_566
Mg18 Na5 3.3468(19) 4_566
Mg18 Na17 3.589(2) .
Mg18 O17 2.237(3) 4_466
Mg18 O23 2.047(3) 4_566
Mg18 O33 2.051(3) 4_466
Mg18 O41 2.140(3) 4_466
Mg18 O93 2.020(3) .
Mg18 O96 2.004(3) .
Na1 O62 2.446(3) 3_756
Na1 O67 2.931(3) 2_675
Na1 O69 2.972(3) 2_675
Na1 O76 3.017(4) 3_756
Na1 O109 2.392(7) 4_466
Na1 O110 2.896(7) 4_466
Na1 O118 2.657(17) .
Na2 O6 2.634(3) .
Na2 O12 2.402(3) .
Na2 O15 2.460(3) 1_455
Na2 O63 2.546(3) 3_656
Na2 O111 2.597(8) .
Na2 O113 2.806(13) .
Na3 O3 2.549(3) 4_467
Na3 O6 2.777(3) 4_567
Na3 O14 2.828(4) 4_467
Na3 O16 2.513(3) 4_467
Na3 O20 2.672(3) .
Na3 O27 2.368(3) .
Na3 O30 2.514(3) .
Na4 Na17 3.652(2) 4_466
Na4 O5 2.517(3) 4_467
Na4 O9 2.603(3) 4_467
Na4 O17 2.548(3) 1_455
Na4 O21 2.429(3) 1_455
Na4 O24 2.428(3) .
Na4 O33 2.655(3) 1_455
Na5 O23 2.535(3) .
Na5 O25 2.640(3) .
Na5 O26 2.466(4) .
Na5 O33 2.564(3) 1_455
Na5 O37 2.767(3) .
Na5 O41 2.476(3) 1_455
Na5 O46 2.457(3) 1_455
Na6 O34 2.475(3) .
Na6 O35 2.581(3) .
Na6 O37 2.762(3) 1_655
Na6 O38 2.969(3) 1_655
Na6 O44 2.941(4) .
Na6 O47 2.534(3) 1_455
Na6 O101 2.907(3) 2_665
Na6 O102 2.977(4) 2_665
Na7 O39 2.504(3) 1_655
Na7 O44 2.693(3) .
Na7 O49 2.422(3) .
Na7 O60 2.579(3) .
Na7 O61 2.458(3) .
Na7 O98 2.890(3) 2_665
Na7 O99 2.456(3) 2_665
Na7 O102 2.998(4) 2_665
Na8 O45 2.786(4) .
Na8 O48 2.577(3) .
Na8 O51 2.457(3) .
Na8 O55 2.917(3) .
Na8 O58 2.489(4) 1_655
Na8 O68 2.877(4) 4_566
Na8 O69 2.525(3) 4_566
Na8 O110 2.480(7) 2_765
Na9 O55 2.630(3) 1_455
Na9 O57 2.500(3) .
Na9 O59 2.574(3) .
Na9 O64 2.827(4) .
Na9 O70 2.527(3) 4_566
Na9 O89 2.933(3) 4_466
Na10 O56 2.594(3) 1_455
Na10 O65 2.485(3) 4_466
Na10 O66 2.408(3) .
Na10 O67 2.486(3) .
Na10 O72 2.986(4) 4_466
Na10 O76 2.891(3) 4_466
Na10 O86 2.481(3) 4_466
Na10 O87 2.955(4) 4_466
Na11 O63 2.522(3) .
Na11 O73 2.583(3) .
Na11 O74 2.369(3) .
Na11 O109 2.913(7) 2_665
Na11 O112 2.911(9) 3_646
Na11 O113 2.385(18) 3_646
Na11 O119 2.806(16) 3_646
Na12 O71 2.417(3) .
Na12 O72 2.550(3) .
Na12 O73 2.934(3) .
Na12 O77 2.418(3) .
Na12 O83 2.683(3) .
Na12 O88 2.492(3) 1_455
Na12 O114 2.754(14) 2_665
Na13 O27 2.490(4) 2_564
Na13 O30 2.941(3) 2_564
Na13 O32 2.581(3) 2_564
Na13 O78 2.449(3) .
Na13 O79 2.484(3) .
Na13 O116 2.661(8) 3_646
Na13 O119 2.921(12) 3_646
Na14 O40 2.532(3) 4_466
Na14 O43 2.713(3) 4_466
Na14 O80 2.491(3) .
Na14 O89 2.607(3) 1_455
Na14 O91 2.361(3) .
Na14 O94 2.488(3) .
Na14 O96 2.986(3) .
Na15 O50 2.601(3) 2_664
Na15 O52 3.001(4) 2_664
Na15 O81 2.599(3) .
Na15 O91 2.504(3) .
Na15 O94 2.864(3) .
Na15 O97 2.590(3) .
Na15 O100 2.523(3) 1_455
Na15 O107 2.984(3) .
Na16 O31 2.508(3) 2_664
Na16 O32 2.822(3) 2_664
Na16 O77 2.345(3) .
Na16 O84 2.517(3) .
Na16 O90 2.463(3) .
Na16 O101 2.534(3) .
Na17 O17 2.607(3) 4_466
Na17 O19 2.422(3) 4_466
Na17 O21 2.699(3) 4_466
Na17 O22 2.457(3) 4_466
Na17 O28 2.808(3) 4_466
Na17 O93 2.352(3) .
Na17 O107 2.627(3) .
Na18 O41 2.837(3) 4_466
Na18 O43 2.612(3) 4_466
Na18 O46 2.789(3) 4_466
Na18 O92 2.478(3) 1_655
Na18 O95 2.452(3) .
Na18 O115 2.717(9) 4_566
